data_7013938
loop_
_publ_author_name
'Baker, Charles F.'
'Barker, Marten G.'
'Wilson, Claire'
'Gregory, Duncan H.'

_publ_section_title
;
 New mixed alkaline-earth nitridomolybdate(VI) nitride oxides with
 anion-ordered sub-structures.
;
_journal_issue 9
_journal_name_full 'Dalton transactions (Cambridge, England : 2003)'
_journal_page_first 1298
_journal_page_last 1303
_journal_paper_doi 10.1039/b316558b
_journal_year 2004
_chemical_compound_source 'synthesis as described'
_chemical_formula_moiety 'Ca35.91 Mo12 N56 O3 Sr15.09'
_chemical_formula_structural 'Ca35.91 Mo12 N56 O3 Sr15.09'
_chemical_formula_sum 'Ca35.91 Mo12 N56 O3 Sr15.09'
_chemical_formula_weight 4745.3
_chemical_name_common '(Calcium, Strontium) Nitridomolybdate (VI) Nitride Oxide'
_chemical_name_systematic
;
(Calcium, Strontium) Nitridomolybdate (VI) Nitride Oxide
;
_space_group_IT_number 2
_symmetry_cell_setting triclinic
_symmetry_Int_Tables_number 2
_symmetry_space_group_name_Hall '-P 1'
_symmetry_space_group_name_H-M 'P -1'
_atom_sites_solution_primary direct
_atom_sites_solution_secondary difmap
_audit_conform_dict_location ftp://ftp.iucr.org/cifdics/cif_core_2.1beta5.dic
_audit_conform_dict_name cif_core.dic
_audit_conform_dict_version 2.1beta5
_audit_creation_date 2002-12-06T17:29:03-00:00
_audit_creation_method 'WinGX routine CIF_UPDATE'
_cell_angle_alpha 102.792(5)
_cell_angle_beta 95.658(5)
_cell_angle_gamma 109.839(5)
_cell_formula_units_Z 1
_cell_length_a 10.633(5)
_cell_length_b 12.503(5)
_cell_length_c 16.080(5)
_cell_measurement_reflns_used 967
_cell_measurement_temperature 150(2)
_cell_measurement_theta_max 28.24
_cell_measurement_theta_min 3.12
_cell_measurement_wavelength 0.71073
_cell_volume 1925.5(13)
_computing_cell_refinement 'Bruker SAINT'
_computing_data_collection 'Bruker SMART'
_computing_data_reduction 'Bruker SHELXTL'
_computing_molecular_graphics 'ATOMS 4.1 (Dowty, 1998)'
_computing_publication_material 'WinGX publication routines (Farrugia, 1999)'
_computing_structure_refinement 'SHELXL-97 (Sheldrick, 1997)'
_computing_structure_solution 'SHELXS-97 (Sheldrick, 1990)'
_diffrn_ambient_temperature 150(2)
_diffrn_measured_fraction_theta_full 0.872
_diffrn_measured_fraction_theta_max 0.872
_diffrn_measurement_device_type 'Bruker SMART CCD area detector'
_diffrn_measurement_method omega
_diffrn_radiation_monochromator graphite
_diffrn_radiation_source 'sealed tube'
_diffrn_radiation_type MoK\a
_diffrn_radiation_wavelength 0.71069
_diffrn_reflns_av_R_equivalents 0.065
_diffrn_reflns_av_sigmaI/netI 0.1095
_diffrn_reflns_limit_h_max 13
_diffrn_reflns_limit_h_min -14
_diffrn_reflns_limit_k_max 16
_diffrn_reflns_limit_k_min -16
_diffrn_reflns_limit_l_max 20
_diffrn_reflns_limit_l_min -20
_diffrn_reflns_number 15523
_diffrn_reflns_theta_full 28.68
_diffrn_reflns_theta_max 28.68
_diffrn_reflns_theta_min 1.32
_diffrn_standards_decay_% 0
_exptl_absorpt_coefficient_mu 14.683
_exptl_absorpt_correction_T_max 0.348
_exptl_absorpt_correction_T_min 0.178
_exptl_absorpt_correction_type multi-scan
_exptl_absorpt_process_details SADABS
_exptl_crystal_colour brown
_exptl_crystal_density_diffrn 4.092
_exptl_crystal_density_method 'not measured'
_exptl_crystal_description plate
_exptl_crystal_F_000 2212
_exptl_crystal_size_max 0.15
_exptl_crystal_size_mid 0.13
_exptl_crystal_size_min 0.05
_refine_diff_density_max 3.031
_refine_diff_density_min -2.636
_refine_diff_density_rms 0.472
_refine_ls_extinction_method none
_refine_ls_goodness_of_fit_ref 0.931
_refine_ls_matrix_type full
_refine_ls_number_parameters 579
_refine_ls_number_reflns 8659
_refine_ls_number_restraints 180
_refine_ls_restrained_S_all 0.922
_refine_ls_R_factor_all 0.1138
_refine_ls_R_factor_gt 0.0597
_refine_ls_shift/su_max 0.004
_refine_ls_shift/su_mean 0
_refine_ls_structure_factor_coef Fsqd
_refine_ls_weighting_details 'w=1/[\s^2^(Fo^2^)+(0.0642P)^2^] where P=(Fo^2^+2Fc^2^)/3'
_refine_ls_weighting_scheme calc
_refine_ls_wR_factor_gt 0.1257
_refine_ls_wR_factor_ref 0.1428
_reflns_number_gt 5043
_reflns_number_total 8659
_reflns_threshold_expression >2sigma(I)
_cod_data_source_file b316558b.txt
_cod_data_source_block casrmo
_cod_depositor_comments
;
The following automatic conversions were performed:

'_refine_ls_weighting_scheme' value 'calc
w=1/[\s^2^(Fo^2^)+(0.0642P)^2^] where P=(Fo^2^+2Fc^2^)/3' was changed
to 'calc'. New tag '_refine_ls_weighting_details' was created. The
value of the new tag was set to 'w=1/[\s^2^(Fo^2^)+(0.0642P)^2^]
where P=(Fo^2^+2Fc^2^)/3'.

Automatic conversion script
Id: cif_fix_values 3143 2015-03-26 13:38:13Z robertas 
;
_cod_database_code 7013938

loop_
_symmetry_equiv_pos_as_xyz
'x, y, z'
'-x, -y, -z'

loop_
_atom_site_label
_atom_site_type_symbol
_atom_site_fract_x
_atom_site_fract_y
_atom_site_fract_z
_atom_site_U_iso_or_equiv
_atom_site_adp_type
_atom_site_occupancy
_atom_site_calc_flag
_atom_site_refinement_flags
_atom_site_disorder_assembly
_atom_site_disorder_group
Mo1 Mo 0.09158(11) -0.25773(9) 0.07029(7) 0.0055(2) Uani 1 d . . .
Mo2 Mo 0.62670(11) -0.11962(9) 0.05670(7) 0.0064(3) Uani 1 d . . .
Mo3 Mo 0.48018(11) -0.24004(10) 0.59248(7) 0.0073(3) Uani 1 d . . .
Mo4 Mo 0.02895(11) -0.10092(10) 0.61587(7) 0.0067(3) Uani 1 d . . .
Mo5 Mo 0.21965(11) -0.62115(9) -0.28164(7) 0.0066(3) Uani 1 d . . .
Mo6 Mo 0.22928(12) -0.51217(10) 0.26144(7) 0.0091(3) Uani 1 d . . .
Sr1 Sr 0.06652(13) -0.36054(11) 0.65960(8) 0.0091(3) Uani 1 d . . .
Sr2 Sr 0.4817(2) -0.4292(2) 0.18159(15) 0.0073(8) Uani 0.056(10) d P . .
Ca2 Ca 0.4817(2) -0.4292(2) 0.18159(15) 0.0073(8) Uani 0.944(10) d P . .
Sr3 Sr 0.30815(16) -0.95920(14) 0.12376(10) 0.0082(6) Uani 0.538(10) d P . .
Ca3 Ca 0.30815(16) -0.95920(14) 0.12376(10) 0.0082(6) Uani 0.462(10) d P . .
Sr4 Sr -0.1408(2) -0.57598(19) 0.14517(14) 0.0098(8) Uani 0.180(10) d P . .
Ca4 Ca -0.1408(2) -0.57598(19) 0.14517(14) 0.0098(8) Uani 0.820(10) d P . .
Sr5 Sr -0.43178(15) -0.66718(12) 0.22689(9) 0.0109(5) Uani 0.754(10) d P . .
Ca5 Ca -0.43178(15) -0.66718(12) 0.22689(9) 0.0109(5) Uani 0.246(10) d P . .
Sr6 Sr -0.35835(19) -0.90501(16) 0.25513(12) 0.0079(6) Uani 0.349(10) d P . .
Ca6 Ca -0.35835(19) -0.90501(16) 0.25513(12) 0.0079(6) Uani 0.651(10) d P . .
Sr7 Sr 0.23694(17) -0.76574(15) 0.29877(10) 0.0114(6) Uani 0.557(10) d P . .
Ca7 Ca 0.23694(17) -0.76574(15) 0.29877(10) 0.0114(6) Uani 0.443(10) d P . .
Sr8 Sr 0.6524(2) 0.04687(19) 0.45846(13) 0.0109(7) Uani 0.229(10) d P . .
Ca8 Ca 0.6524(2) 0.04687(19) 0.45846(13) 0.0109(7) Uani 0.771(10) d P . .
Sr9 Sr 0.0902(2) -0.3040(2) 0.25454(14) 0.0110(8) Uani 0.170(10) d P . .
Ca9 Ca 0.0902(2) -0.3040(2) 0.25454(14) 0.0110(8) Uani 0.830(10) d P . .
Sr10 Sr 0.1174(2) -0.3387(2) 0.45437(15) 0.0079(8) Uani 0.077(10) d P . .
Ca10 Ca 0.1174(2) -0.3387(2) 0.45437(15) 0.0079(8) Uani 0.923(10) d P . .
Sr11 Sr 0.2190(2) -0.6691(2) -0.09759(15) 0.0071(8) Uani 0.071(10) d P . .
Ca11 Ca 0.2190(2) -0.6691(2) -0.09759(15) 0.0071(8) Uani 0.929(10) d P . .
Sr12 Sr 0.4028(2) -0.2344(2) 0.37275(14) 0.0093(8) Uani 0.123(10) d P . .
Ca12 Ca 0.4028(2) -0.2344(2) 0.37275(14) 0.0093(8) Uani 0.877(10) d P . .
Sr13 Sr 0.21113(13) -0.53452(11) 0.52807(8) 0.0114(4) Uani 0.981(10) d P . .
Ca13 Ca 0.21113(13) -0.53452(11) 0.52807(8) 0.0114(4) Uani 0.019(10) d P . .
Sr14 Sr 0.2379(2) -0.7186(2) 0.09523(15) 0.0096(8) Uani 0.118(10) d P . .
Ca14 Ca 0.2379(2) -0.7186(2) 0.09523(15) 0.0096(8) Uani 0.882(10) d P . .
Sr15 Sr 0.73566(17) -0.19225(15) 0.49224(11) 0.0093(6) Uani 0.477(10) d P . .
Ca15 Ca 0.73566(17) -0.19225(15) 0.49224(11) 0.0093(6) Uani 0.523(10) d P . .
Sr16 Sr 0.3978(2) -0.1947(2) 0.16738(15) 0.0077(8) Uani 0.084(10) d P . .
Ca16 Ca 0.3978(2) -0.1947(2) 0.16738(15) 0.0077(8) Uani 0.916(10) d P . .
Sr17 Sr -0.00370(16) -1.05418(13) 0.19508(9) 0.0114(5) Uani 0.735(10) d P . .
Ca17 Ca -0.00370(16) -1.05418(13) 0.19508(9) 0.0114(5) Uani 0.265(10) d P . .
Sr18 Sr 0.0662(2) -0.1792(2) 0.84918(15) 0.0151(8) Uani 0.223(10) d P . .
Ca18 Ca 0.0662(2) -0.1792(2) 0.84918(15) 0.0151(8) Uani 0.777(10) d P . .
Sr19 Sr 0.1549(2) -0.49047(18) 0.06543(13) 0.0092(7) Uani 0.256(10) d P . .
Ca19 Ca 0.1549(2) -0.49047(18) 0.06543(13) 0.0092(7) Uani 0.744(10) d P . .
Sr20 Sr 0.3606(2) -0.1421(2) -0.05180(15) 0.0087(8) Uani 0.074(10) d P . .
Ca20 Ca 0.3606(2) -0.1421(2) -0.05180(15) 0.0087(8) Uani 0.926(10) d P . .
Sr21 Sr -0.4589(3) -0.6074(2) 0.02047(16) 0.0107(9) Uani 0.081(10) d P . .
Ca21 Ca -0.4589(3) -0.6074(2) 0.02047(16) 0.0107(9) Uani 0.919(10) d P . .
Sr22 Sr -0.0292(2) 0.1185(2) 0.58511(15) 0.0096(8) Uani 0.102(10) d P . .
Ca22 Ca -0.0292(2) 0.1185(2) 0.58511(15) 0.0096(8) Uani 0.898(10) d P . .
Sr23 Sr 0.2878(2) 0.1378(2) 0.71630(14) 0.0101(8) Uani 0.118(10) d P . .
Ca23 Ca 0.2878(2) 0.1378(2) 0.71630(14) 0.0101(8) Uani 0.882(10) d P . .
Sr24 Sr 0.6810(3) 0.0218(2) 0.67012(15) 0.0084(9) Uani 0.057(10) d P . .
Ca24 Ca 0.6810(3) 0.0218(2) 0.67012(15) 0.0084(9) Uani 0.943(10) d P . .
Sr25 Sr 0 -1 0 0.0109(12) Uani 0.094(14) d SP . .
Ca25 Ca 0 -1 0 0.0109(12) Uani 0.906(14) d SP . .
Sr26 Sr -0.5348(2) -0.4752(2) 0.40025(15) 0.0098(9) Uani 0.087(10) d P . .
Ca26 Ca -0.5348(2) -0.4752(2) 0.40025(15) 0.0098(9) Uani 0.913(10) d P . .
N1 N -0.0139(10) -0.3952(9) 0.0960(6) 0.008(2) Uani 1 d U . .
N2 N -0.0312(12) -0.2021(10) 0.0196(7) 0.019(3) Uani 1 d U . .
N3 N 0.2188(11) -0.2987(9) 0.0093(7) 0.012(2) Uani 1 d U . .
N4 N 0.1903(11) -0.1475(9) 0.1770(7) 0.010(2) Uani 1 d U . .
N5 N 0.7859(11) -0.0048(10) 0.0526(7) 0.017(3) Uani 1 d U . .
N6 N 0.5123(9) -0.0416(8) 0.0945(6) 0.001(2) Uani 1 d U . .
N7 N 0.6152(10) -0.2295(9) 0.1227(6) 0.005(2) Uani 1 d U . .
N8 N 0.5551(10) -0.2081(8) -0.0615(6) 0.004(2) Uani 1 d U . .
N9 N 0.1004(11) -0.5594(9) -0.3258(7) 0.010(2) Uani 1 d U . .
N10 N 0.1182(10) -0.7624(9) -0.2603(6) 0.008(2) Uani 1 d U . .
N11 N 0.3403(12) -0.6499(10) -0.3530(7) 0.020(3) Uani 1 d U . .
N12 N 0.3168(10) -0.5159(9) -0.1719(6) 0.006(2) Uani 1 d U . .
N13 N 0.2948(11) -0.2922(9) 0.5891(7) 0.013(2) Uani 1 d U . .
N14 N -0.5608(10) -0.8361(8) 0.2899(6) 0.006(2) Uani 1 d U . .
N15 N -0.5546(11) -0.6455(10) 0.4462(7) 0.015(2) Uani 1 d U . .
N16 N 0.5376(11) -0.1282(9) 0.5287(7) 0.010(2) Uani 1 d U . .
N17 N 0.1198(12) -0.1002(10) 0.7201(7) 0.018(3) Uani 1 d U . .
N18 N -0.0445(10) -0.2470(9) 0.5335(6) 0.009(2) Uani 1 d U . .
N19 N -0.1152(10) -0.0539(9) 0.6411(6) 0.006(2) Uani 1 d U . .
N20 N 0.1430(10) 0.0166(9) 0.5701(6) 0.009(2) Uani 1 d U . .
N21 N 0.0650(11) -0.6099(10) 0.1933(7) 0.016(3) Uani 1 d U . .
N22 N 0.2298(11) -0.4734(9) 0.3777(7) 0.012(2) Uani 1 d U . .
N23 N 0.2951(10) -0.3727(9) 0.2254(6) 0.007(2) Uani 1 d U . .
N24 N 0.3599(10) -0.5835(9) 0.2450(6) 0.005(2) Uani 1 d U . .
N25 N 0.3457(10) -0.5462(9) 0.0411(6) 0.005(2) Uani 1 d U . .
N26 N 0.1290(10) -0.8844(8) 0.1487(6) 0.004(2) Uani 1 d U . .
N27 N 0.4752(10) 0.0826(8) 0.6880(6) 0.004(2) Uani 1 d U . .
N28 N 0.7842(10) 0.1773(8) 0.6044(6) 0.004(2) Uani 1 d U . .
O1 O 0 -0.5 0.5 0.015(3) Uani 1 d SU . .
O2 O -0.2540(9) -0.7437(8) 0.1898(6) 0.014(2) Uani 1 d U . .

loop_
_atom_site_aniso_label
_atom_site_aniso_U_11
_atom_site_aniso_U_22
_atom_site_aniso_U_33
_atom_site_aniso_U_23
_atom_site_aniso_U_13
_atom_site_aniso_U_12
Mo1 0.0045(6) 0.0040(6) 0.0046(6) -0.0029(4) -0.0021(4) 0.0008(5)
Mo2 0.0061(6) 0.0041(6) 0.0061(6) -0.0022(4) 0.0005(4) 0.0009(5)
Mo3 0.0084(6) 0.0067(6) 0.0046(6) -0.0008(4) -0.0007(4) 0.0024(5)
Mo4 0.0043(6) 0.0069(6) 0.0060(6) -0.0022(4) -0.0008(4) 0.0015(5)
Mo5 0.0060(6) 0.0053(6) 0.0060(6) -0.0020(4) -0.0006(4) 0.0016(5)
Mo6 0.0087(6) 0.0090(6) 0.0081(6) -0.0008(5) -0.0007(4) 0.0041(5)
Sr1 0.0106(7) 0.0091(7) 0.0060(6) -0.0015(5) 0.0000(5) 0.0045(5)
Sr2 0.0065(14) 0.0076(15) 0.0068(14) -0.0014(10) -0.0016(9) 0.0043(11)
Ca2 0.0065(14) 0.0076(15) 0.0068(14) -0.0014(10) -0.0016(9) 0.0043(11)
Sr3 0.0092(10) 0.0074(10) 0.0076(10) 0.0006(7) 0.0016(6) 0.0037(8)
Ca3 0.0092(10) 0.0074(10) 0.0076(10) 0.0006(7) 0.0016(6) 0.0037(8)
Sr4 0.0093(13) 0.0091(13) 0.0080(13) -0.0016(9) -0.0009(9) 0.0026(10)
Ca4 0.0093(13) 0.0091(13) 0.0080(13) -0.0016(9) -0.0009(9) 0.0026(10)
Sr5 0.0116(9) 0.0082(9) 0.0144(9) 0.0042(6) 0.0056(6) 0.0039(7)
Ca5 0.0116(9) 0.0082(9) 0.0144(9) 0.0042(6) 0.0056(6) 0.0039(7)
Sr6 0.0094(11) 0.0069(11) 0.0061(11) 0.0014(8) 0.0009(7) 0.0020(9)
Ca6 0.0094(11) 0.0069(11) 0.0061(11) 0.0014(8) 0.0009(7) 0.0020(9)
Sr7 0.0122(10) 0.0105(10) 0.0074(9) 0.0022(7) -0.0030(6) 0.0005(8)
Ca7 0.0122(10) 0.0105(10) 0.0074(9) 0.0022(7) -0.0030(6) 0.0005(8)
Sr8 0.0114(13) 0.0145(14) 0.0067(12) -0.0011(9) -0.0004(8) 0.0077(10)
Ca8 0.0114(13) 0.0145(14) 0.0067(12) -0.0011(9) -0.0004(8) 0.0077(10)
Sr9 0.0090(13) 0.0129(14) 0.0071(13) -0.0029(9) -0.0004(9) 0.0034(10)
Ca9 0.0090(13) 0.0129(14) 0.0071(13) -0.0029(9) -0.0004(9) 0.0034(10)
Sr10 0.0084(14) 0.0061(14) 0.0083(14) 0.0029(10) 0.0009(9) 0.0012(11)
Ca10 0.0084(14) 0.0061(14) 0.0083(14) 0.0029(10) 0.0009(9) 0.0012(11)
Sr11 0.0079(14) 0.0051(14) 0.0054(14) -0.0021(9) -0.0011(9) 0.0017(11)
Ca11 0.0079(14) 0.0051(14) 0.0054(14) -0.0021(9) -0.0011(9) 0.0017(11)
Sr12 0.0099(14) 0.0091(14) 0.0068(13) -0.0012(9) 0.0007(9) 0.0032(11)
Ca12 0.0099(14) 0.0091(14) 0.0068(13) -0.0012(9) 0.0007(9) 0.0032(11)
Sr13 0.0103(7) 0.0116(8) 0.0106(8) 0.0010(5) -0.0001(5) 0.0040(6)
Ca13 0.0103(7) 0.0116(8) 0.0106(8) 0.0010(5) -0.0001(5) 0.0040(6)
Sr14 0.0121(14) 0.0060(14) 0.0087(14) 0.0021(9) 0.0004(9) 0.0013(11)
Ca14 0.0121(14) 0.0060(14) 0.0087(14) 0.0021(9) 0.0004(9) 0.0013(11)
Sr15 0.0082(10) 0.0091(10) 0.0084(10) -0.0005(7) -0.0004(7) 0.0030(8)
Ca15 0.0082(10) 0.0091(10) 0.0084(10) -0.0005(7) -0.0004(7) 0.0030(8)
Sr16 0.0061(14) 0.0070(14) 0.0079(14) -0.0014(10) -0.0002(9) 0.0024(11)
Ca16 0.0061(14) 0.0070(14) 0.0079(14) -0.0014(10) -0.0002(9) 0.0024(11)
Sr17 0.0173(9) 0.0057(9) 0.0109(9) 0.0004(6) 0.0064(6) 0.0039(7)
Ca17 0.0173(9) 0.0057(9) 0.0109(9) 0.0004(6) 0.0064(6) 0.0039(7)
Sr18 0.0107(13) 0.0132(13) 0.0176(14) -0.0041(10) -0.0009(9) 0.0060(10)
Ca18 0.0107(13) 0.0132(13) 0.0176(14) -0.0041(10) -0.0009(9) 0.0060(10)
Sr19 0.0095(12) 0.0106(13) 0.0078(12) -0.0005(9) -0.0001(8) 0.0064(10)
Ca19 0.0095(12) 0.0106(13) 0.0078(12) -0.0005(9) -0.0001(8) 0.0064(10)
Sr20 0.0085(14) 0.0077(14) 0.0092(14) 0.0009(10) 0.0004(9) 0.0033(11)
Ca20 0.0085(14) 0.0077(14) 0.0092(14) 0.0009(10) 0.0004(9) 0.0033(11)
Sr21 0.0119(15) 0.0058(15) 0.0104(15) 0.0004(10) -0.0005(10) 0.0000(11)
Ca21 0.0119(15) 0.0058(15) 0.0104(15) 0.0004(10) -0.0005(10) 0.0000(11)
Sr22 0.0093(14) 0.0111(15) 0.0091(14) 0.0007(10) 0.0021(9) 0.0058(11)
Ca22 0.0093(14) 0.0111(15) 0.0091(14) 0.0007(10) 0.0021(9) 0.0058(11)
Sr23 0.0090(14) 0.0113(14) 0.0070(14) -0.0055(10) -0.0014(9) 0.0057(11)
Ca23 0.0090(14) 0.0113(14) 0.0070(14) -0.0055(10) -0.0014(9) 0.0057(11)
Sr24 0.0104(15) 0.0080(15) 0.0066(14) 0.0000(10) 0.0014(10) 0.0045(11)
Ca24 0.0104(15) 0.0080(15) 0.0066(14) 0.0000(10) 0.0014(10) 0.0045(11)
Sr25 0.012(2) 0.009(2) 0.010(2) 0.0009(14) 0.0014(14) 0.0047(16)
Ca25 0.012(2) 0.009(2) 0.010(2) 0.0009(14) 0.0014(14) 0.0047(16)
Sr26 0.0101(15) 0.0100(15) 0.0083(14) 0.0010(10) 0.0001(9) 0.0041(11)
Ca26 0.0101(15) 0.0100(15) 0.0083(14) 0.0010(10) 0.0001(9) 0.0041(11)
N1 0.008(2) 0.008(2) 0.008(2) 0.0021(11) 0.0017(11) 0.0029(13)
N2 0.019(3) 0.019(3) 0.019(3) 0.0053(12) 0.0031(11) 0.0073(14)
N3 0.012(3) 0.012(3) 0.012(3) 0.0032(11) 0.0023(11) 0.0045(13)
N4 0.010(2) 0.010(2) 0.010(2) 0.0019(11) 0.0018(11) 0.0042(13)
N5 0.017(3) 0.018(3) 0.017(3) 0.0045(12) 0.0033(11) 0.0062(14)
N6 0.002(2) 0.001(2) 0.001(2) 0.0006(11) 0.0005(10) 0.0003(12)
N7 0.005(2) 0.005(2) 0.005(2) 0.0014(11) 0.0013(11) 0.0018(12)
N8 0.004(2) 0.004(2) 0.003(2) 0.0013(11) 0.0005(10) 0.0014(12)
N9 0.010(2) 0.010(2) 0.009(2) 0.0024(11) 0.0022(11) 0.0034(13)
N10 0.008(2) 0.008(2) 0.008(2) 0.0019(11) 0.0012(11) 0.0033(13)
N11 0.019(3) 0.020(3) 0.019(3) 0.0049(12) 0.0040(11) 0.0069(14)
N12 0.006(2) 0.006(2) 0.006(2) 0.0015(11) 0.0015(11) 0.0022(12)
N13 0.012(3) 0.013(3) 0.012(3) 0.0035(12) 0.0021(11) 0.0044(13)
N14 0.006(2) 0.006(2) 0.006(2) 0.0010(11) 0.0016(11) 0.0026(12)
N15 0.015(3) 0.015(3) 0.015(3) 0.0040(12) 0.0022(11) 0.0056(13)
N16 0.010(2) 0.010(2) 0.010(2) 0.0022(11) 0.0018(11) 0.0041(13)
N17 0.018(3) 0.018(3) 0.018(3) 0.0050(12) 0.0033(11) 0.0074(14)
N18 0.008(2) 0.009(2) 0.009(2) 0.0019(11) 0.0017(11) 0.0033(13)
N19 0.006(2) 0.006(2) 0.006(2) 0.0014(11) 0.0010(11) 0.0022(12)
N20 0.010(2) 0.009(2) 0.009(2) 0.0024(11) 0.0018(11) 0.0037(13)
N21 0.016(3) 0.016(3) 0.016(3) 0.0043(12) 0.0030(11) 0.0060(14)
N22 0.012(3) 0.012(3) 0.012(3) 0.0031(11) 0.0023(11) 0.0049(13)
N23 0.007(2) 0.007(2) 0.007(2) 0.0016(11) 0.0009(11) 0.0029(13)
N24 0.005(2) 0.005(2) 0.006(2) 0.0014(11) 0.0010(10) 0.0023(12)
N25 0.005(2) 0.005(2) 0.005(2) 0.0011(11) 0.0010(11) 0.0020(12)
N26 0.004(2) 0.004(2) 0.004(2) 0.0010(11) 0.0008(10) 0.0016(12)
N27 0.004(2) 0.005(2) 0.004(2) 0.0012(11) 0.0007(10) 0.0017(12)
N28 0.005(2) 0.004(2) 0.004(2) 0.0013(11) 0.0009(10) 0.0017(12)
O1 0.015(3) 0.015(3) 0.015(3) 0.004(2) 0.0020(19) 0.005(2)
O2 0.013(3) 0.014(3) 0.014(3) 0.0044(18) 0.0035(18) 0.0038(19)

loop_
_atom_type_symbol
_atom_type_description
_atom_type_scat_dispersion_real
_atom_type_scat_dispersion_imag
_atom_type_scat_source
N N 0.0061 0.0033 'International Tables Vol C Tables 4.2.6.8 and 6.1.1.4'
O O 0.0106 0.006 'International Tables Vol C Tables 4.2.6.8 and 6.1.1.4'
Sr Sr -1.5307 3.2498 'International Tables Vol C Tables 4.2.6.8 and 6.1.1.4'
Mo Mo -1.6832 0.6857 'International Tables Vol C Tables 4.2.6.8 and 6.1.1.4'
Ca Ca 0.2262 0.3064 'International Tables Vol C Tables 4.2.6.8 and 6.1.1.4'

loop_
_geom_angle_atom_site_label_1
_geom_angle_atom_site_label_2
_geom_angle_atom_site_label_3
_geom_angle
_geom_angle_site_symmetry_1
_geom_angle_site_symmetry_3
_geom_angle_publ_flag
N1 Mo1 N2 106.2(5) . . ?
N1 Mo1 N4 106.9(5) . . ?
N2 Mo1 N4 109.1(5) . . ?
N1 Mo1 N3 105.5(4) . . ?
N2 Mo1 N3 121.1(5) . . ?
N4 Mo1 N3 107.2(4) . . ?
N1 Mo1 Sr9 53.1(3) . . ?
N2 Mo1 Sr9 123.3(4) . . ?
N4 Mo1 Sr9 53.9(3) . . ?
N3 Mo1 Sr9 115.5(3) . . ?
N1 Mo1 Sr19 51.6(3) . . ?
N2 Mo1 Sr19 142.8(4) . . ?
N4 Mo1 Sr19 106.3(3) . . ?
N3 Mo1 Sr19 56.0(3) . . ?
Sr9 Mo1 Sr19 70.99(6) . . ?
N1 Mo1 Ca11 52.9(3) . 2_545 ?
N2 Mo1 Ca11 57.4(4) . 2_545 ?
N4 Mo1 Ca11 103.1(3) . 2_545 ?
N3 Mo1 Ca11 147.3(3) . 2_545 ?
Sr9 Mo1 Ca11 73.65(6) . 2_545 ?
Sr19 Mo1 Ca11 103.74(7) . 2_545 ?
N1 Mo1 Sr11 52.9(3) . 2_545 ?
N2 Mo1 Sr11 57.4(4) . 2_545 ?
N4 Mo1 Sr11 103.1(3) . 2_545 ?
N3 Mo1 Sr11 147.3(3) . 2_545 ?
Sr9 Mo1 Sr11 73.65(6) . 2_545 ?
Sr19 Mo1 Sr11 103.74(7) . 2_545 ?
N1 Mo1 Sr16 105.4(3) . . ?
N2 Mo1 Sr16 146.5(4) . . ?
N4 Mo1 Sr16 50.2(3) . . ?
N3 Mo1 Sr16 59.0(3) . . ?
Sr9 Mo1 Sr16 69.77(7) . . ?
Sr19 Mo1 Sr16 68.55(6) . . ?
Ca11 Mo1 Sr16 143.12(7) 2_545 . ?
Sr11 Mo1 Sr16 143.12(7) 2_545 . ?
N5 Mo2 N6 106.2(4) . . ?
N5 Mo2 N7 124.0(5) . . ?
N6 Mo2 N7 106.1(4) . . ?
N5 Mo2 N8 104.0(5) . . ?
N6 Mo2 N8 108.6(4) . . ?
N7 Mo2 N8 107.2(4) . . ?
N5 Mo2 Sr20 119.0(3) . . ?
N6 Mo2 Sr20 54.8(3) . . ?
N7 Mo2 Sr20 117.0(3) . . ?
N8 Mo2 Sr20 53.9(3) . . ?
N5 Mo2 Ca21 140.8(3) . 2_545 ?
N6 Mo2 Ca21 110.4(3) . 2_545 ?
N7 Mo2 Ca21 57.4(3) . 2_545 ?
N8 Mo2 Ca21 51.0(3) . 2_545 ?
Sr20 Mo2 Ca21 73.91(7) . 2_545 ?
N5 Mo2 Sr21 140.8(3) . 2_545 ?
N6 Mo2 Sr21 110.4(3) . 2_545 ?
N7 Mo2 Sr21 57.4(3) . 2_545 ?
N8 Mo2 Sr21 51.0(3) . 2_545 ?
Sr20 Mo2 Sr21 73.91(7) . 2_545 ?
N5 Mo2 Sr16 145.2(3) . . ?
N6 Mo2 Sr16 51.9(3) . . ?
N7 Mo2 Sr16 56.1(3) . . ?
N8 Mo2 Sr16 108.7(3) . . ?
Sr20 Mo2 Sr16 73.61(7) . . ?
Ca21 Mo2 Sr16 72.18(7) 2_545 . ?
Sr21 Mo2 Sr16 72.18(7) 2_545 . ?
N5 Mo2 Ca20 58.8(3) . 2_655 ?
N6 Mo2 Ca20 50.7(3) . 2_655 ?
N7 Mo2 Ca20 147.8(3) . 2_655 ?
N8 Mo2 Ca20 102.1(3) . 2_655 ?
Sr20 Mo2 Ca20 70.95(8) . 2_655 ?
Ca21 Mo2 Ca20 144.52(7) 2_545 2_655 ?
Sr21 Mo2 Ca20 144.52(7) 2_545 2_655 ?
Sr16 Mo2 Ca20 102.04(7) . 2_655 ?
N5 Mo2 Sr20 58.8(3) . 2_655 ?
N6 Mo2 Sr20 50.7(3) . 2_655 ?
N7 Mo2 Sr20 147.8(3) . 2_655 ?
N8 Mo2 Sr20 102.1(3) . 2_655 ?
Sr20 Mo2 Sr20 70.95(8) . 2_655 ?
Ca21 Mo2 Sr20 144.52(7) 2_545 2_655 ?
Sr21 Mo2 Sr20 144.52(7) 2_545 2_655 ?
Sr16 Mo2 Sr20 102.04(7) . 2_655 ?
N13 Mo3 N15 117.4(5) . 2_546 ?
N13 Mo3 N14 105.5(4) . 2_546 ?
N15 Mo3 N14 107.5(4) 2_546 2_546 ?
N13 Mo3 N16 112.2(4) . . ?
N15 Mo3 N16 106.0(4) 2_546 . ?
N14 Mo3 N16 107.8(4) 2_546 . ?
N13 Mo3 Sr24 124.7(3) . . ?
N15 Mo3 Sr24 117.8(4) 2_546 . ?
N14 Mo3 Sr24 53.2(3) 2_546 . ?
N16 Mo3 Sr24 54.7(3) . . ?
N13 Mo3 Sr15 149.9(3) . . ?
N15 Mo3 Sr15 57.0(4) 2_546 . ?
N14 Mo3 Sr15 104.1(3) 2_546 . ?
N16 Mo3 Sr15 52.3(3) . . ?
Sr24 Mo3 Sr15 70.98(6) . . ?
N13 Mo3 Ca7 141.3(3) . 2_646 ?
N15 Mo3 Ca7 58.5(3) 2_546 2_646 ?
N14 Mo3 Ca7 51.6(3) 2_546 2_646 ?
N16 Mo3 Ca7 105.2(3) . 2_646 ?
Sr24 Mo3 Ca7 70.59(6) . 2_646 ?
Sr15 Mo3 Ca7 64.98(5) . 2_646 ?
N13 Mo3 Sr7 141.3(3) . 2_646 ?
N15 Mo3 Sr7 58.5(3) 2_546 2_646 ?
N14 Mo3 Sr7 51.6(3) 2_546 2_646 ?
N16 Mo3 Sr7 105.2(3) . 2_646 ?
Sr24 Mo3 Sr7 70.59(6) . 2_646 ?
Sr15 Mo3 Sr7 64.98(5) . 2_646 ?
N13 Mo3 Ca6 60.9(3) . 2_546 ?
N15 Mo3 Ca6 151.0(3) 2_546 2_546 ?
N14 Mo3 Ca6 51.8(3) 2_546 2_546 ?
N16 Mo3 Ca6 100.5(3) . 2_546 ?
Sr24 Mo3 Ca6 69.17(6) . 2_546 ?
Sr15 Mo3 Ca6 140.07(6) . 2_546 ?
Ca7 Mo3 Ca6 103.32(6) 2_646 2_546 ?
Sr7 Mo3 Ca6 103.32(6) 2_646 2_546 ?
N13 Mo3 Sr6 60.9(3) . 2_546 ?
N15 Mo3 Sr6 151.0(3) 2_546 2_546 ?
N14 Mo3 Sr6 51.8(3) 2_546 2_546 ?
N16 Mo3 Sr6 100.5(3) . 2_546 ?
Sr24 Mo3 Sr6 69.17(6) . 2_546 ?
Sr15 Mo3 Sr6 140.07(6) . 2_546 ?
Ca7 Mo3 Sr6 103.32(6) 2_646 2_546 ?
Sr7 Mo3 Sr6 103.32(6) 2_646 2_546 ?
N17 Mo4 N18 115.1(5) . . ?
N17 Mo4 N19 106.6(5) . . ?
N18 Mo4 N19 107.4(4) . . ?
N17 Mo4 N20 110.1(5) . . ?
N18 Mo4 N20 111.2(4) . . ?
N19 Mo4 N20 105.8(4) . . ?
N17 Mo4 Sr22 123.1(3) . . ?
N18 Mo4 Sr22 121.4(3) . . ?
N19 Mo4 Sr22 51.1(3) . . ?
N20 Mo4 Sr22 54.7(3) . . ?
N17 Mo4 Ca22 147.1(4) . 2_556 ?
N18 Mo4 Ca22 59.6(3) . 2_556 ?
N19 Mo4 Ca22 105.7(3) . 2_556 ?
N20 Mo4 Ca22 54.2(3) . 2_556 ?
Sr22 Mo4 Ca22 74.42(7) . 2_556 ?
N17 Mo4 Sr22 147.1(4) . 2_556 ?
N18 Mo4 Sr22 59.6(3) . 2_556 ?
N19 Mo4 Sr22 105.7(3) . 2_556 ?
N20 Mo4 Sr22 54.2(3) . 2_556 ?
Sr22 Mo4 Sr22 74.42(7) . 2_556 ?
N17 Mo4 Ca15 144.6(4) . 1_455 ?
N18 Mo4 Ca15 57.4(3) . 1_455 ?
N19 Mo4 Ca15 54.2(3) . 1_455 ?
N20 Mo4 Ca15 104.2(3) . 1_455 ?
Sr22 Mo4 Ca15 71.19(6) . 1_455 ?
Ca22 Mo4 Ca15 63.80(6) 2_556 1_455 ?
Sr22 Mo4 Ca15 63.80(6) 2_556 1_455 ?
N17 Mo4 Sr15 144.6(4) . 1_455 ?
N18 Mo4 Sr15 57.4(3) . 1_455 ?
N19 Mo4 Sr15 54.2(3) . 1_455 ?
N20 Mo4 Sr15 104.2(3) . 1_455 ?
Sr22 Mo4 Sr15 71.19(6) . 1_455 ?
Ca22 Mo4 Sr15 63.80(6) 2_556 1_455 ?
Sr22 Mo4 Sr15 63.80(6) 2_556 1_455 ?
N17 Mo4 Sr23 63.3(4) . . ?
N18 Mo4 Sr23 150.2(3) . . ?
N19 Mo4 Sr23 100.9(3) . . ?
N20 Mo4 Sr23 50.7(3) . . ?
Sr22 Mo4 Sr23 70.89(7) . . ?
Ca22 Mo4 Sr23 104.41(7) 2_556 . ?
Sr22 Mo4 Sr23 104.41(7) 2_556 . ?
Ca15 Mo4 Sr23 142.06(6) 1_455 . ?
Sr15 Mo4 Sr23 142.06(6) 1_455 . ?
N9 Mo5 N10 108.4(4) . . ?
N9 Mo5 N11 115.5(5) . . ?
N10 Mo5 N11 108.3(5) . . ?
N9 Mo5 N12 107.4(4) . . ?
N10 Mo5 N12 106.3(4) . . ?
N11 Mo5 N12 110.6(5) . . ?
N9 Mo5 Sr11 121.4(3) . . ?
N10 Mo5 Sr11 54.7(3) . . ?
N11 Mo5 Sr11 123.1(4) . . ?
N12 Mo5 Sr11 51.6(3) . . ?
N9 Mo5 Ca2 147.3(3) . 2_645 ?
N10 Mo5 Ca2 101.7(3) . 2_645 ?
N11 Mo5 Ca2 64.8(4) . 2_645 ?
N12 Mo5 Ca2 50.4(3) . 2_645 ?
Sr11 Mo5 Ca2 67.32(7) . 2_645 ?
N9 Mo5 Sr2 147.3(3) . 2_645 ?
N10 Mo5 Sr2 101.7(3) . 2_645 ?
N11 Mo5 Sr2 64.8(4) . 2_645 ?
N12 Mo5 Sr2 50.4(3) . 2_645 ?
Sr11 Mo5 Sr2 67.32(7) . 2_645 ?
N9 Mo5 Ca9 57.4(3) . 2_545 ?
N10 Mo5 Ca9 54.8(3) . 2_545 ?
N11 Mo5 Ca9 146.6(4) . 2_545 ?
N12 Mo5 Ca9 102.3(3) . 2_545 ?
Sr11 Mo5 Ca9 73.71(6) . 2_545 ?
Ca2 Mo5 Ca9 140.96(7) 2_645 2_545 ?
Sr2 Mo5 Ca9 140.96(7) 2_645 2_545 ?
N9 Mo5 Sr9 57.4(3) . 2_545 ?
N10 Mo5 Sr9 54.8(3) . 2_545 ?
N11 Mo5 Sr9 146.6(4) . 2_545 ?
N12 Mo5 Sr9 102.3(3) . 2_545 ?
Sr11 Mo5 Sr9 73.71(6) . 2_545 ?
Ca2 Mo5 Sr9 140.96(7) 2_645 2_545 ?
Sr2 Mo5 Sr9 140.96(7) 2_645 2_545 ?
N9 Mo5 Sr4 61.6(3) . 2_545 ?
N10 Mo5 Sr4 102.8(3) . 2_545 ?
N11 Mo5 Sr4 147.4(4) . 2_545 ?
N12 Mo5 Sr4 49.5(3) . 2_545 ?
Sr11 Mo5 Sr4 68.73(6) . 2_545 ?
Ca2 Mo5 Sr4 99.75(6) 2_645 2_545 ?
Sr2 Mo5 Sr4 99.75(6) 2_645 2_545 ?
Ca9 Mo5 Sr4 62.72(6) 2_545 2_545 ?
Sr9 Mo5 Sr4 62.72(6) 2_545 2_545 ?
N9 Mo5 Ca4 61.6(3) . 2_545 ?
N10 Mo5 Ca4 102.8(3) . 2_545 ?
N11 Mo5 Ca4 147.4(4) . 2_545 ?
N12 Mo5 Ca4 49.5(3) . 2_545 ?
Sr11 Mo5 Ca4 68.73(6) . 2_545 ?
Ca2 Mo5 Ca4 99.75(6) 2_645 2_545 ?
Sr2 Mo5 Ca4 99.75(6) 2_645 2_545 ?
Ca9 Mo5 Ca4 62.72(6) 2_545 2_545 ?
Sr9 Mo5 Ca4 62.72(6) 2_545 2_545 ?
N21 Mo6 N22 115.2(5) . . ?
N21 Mo6 N23 109.5(5) . . ?
N22 Mo6 N23 109.3(4) . . ?
N21 Mo6 N24 110.0(4) . . ?
N22 Mo6 N24 106.9(4) . . ?
N23 Mo6 N24 105.5(4) . . ?
N21 Mo6 Ca26 148.6(4) . 1_655 ?
N22 Mo6 Ca26 55.7(3) . 1_655 ?
N23 Mo6 Ca26 101.5(3) . 1_655 ?
N24 Mo6 Ca26 55.5(3) . 1_655 ?
N21 Mo6 Sr26 148.6(4) . 1_655 ?
N22 Mo6 Sr26 55.7(3) . 1_655 ?
N23 Mo6 Sr26 101.5(3) . 1_655 ?
N24 Mo6 Sr26 55.5(3) . 1_655 ?
N21 Mo6 Sr2 120.8(4) . . ?
N22 Mo6 Sr2 124.0(3) . . ?
N23 Mo6 Sr2 53.0(3) . . ?
N24 Mo6 Sr2 52.6(3) . . ?
Ca26 Mo6 Sr2 74.99(8) 1_655 . ?
Sr26 Mo6 Sr2 74.99(8) 1_655 . ?
N21 Mo6 Sr19 60.6(4) . . ?
N22 Mo6 Sr19 152.1(3) . . ?
N23 Mo6 Sr19 54.6(3) . . ?
N24 Mo6 Sr19 99.9(3) . . ?
Ca26 Mo6 Sr19 142.73(7) 1_655 . ?
Sr26 Mo6 Sr19 142.73(7) 1_655 . ?
Sr2 Mo6 Sr19 67.75(6) . . ?
N21 Mo6 Sr12 142.3(3) . . ?
N22 Mo6 Sr12 62.7(3) . . ?
N23 Mo6 Sr12 48.6(3) . . ?
N24 Mo6 Sr12 106.0(3) . . ?
Ca26 Mo6 Sr12 64.92(6) 1_655 . ?
Sr26 Mo6 Sr12 64.92(6) 1_655 . ?
Sr2 Mo6 Sr12 73.99(7) . . ?
Sr19 Mo6 Sr12 102.67(7) . . ?
O1 Sr1 N9 74.6(2) . 1_556 ?
O1 Sr1 O2 147.47(18) . 2_546 ?
N9 Sr1 O2 84.5(3) 1_556 2_546 ?
O1 Sr1 N13 74.5(2) . . ?
N9 Sr1 N13 92.0(3) 1_556 . ?
O2 Sr1 N13 81.8(3) 2_546 . ?
O1 Sr1 N21 129.4(2) . 2_546 ?
N9 Sr1 N21 81.8(3) 1_556 2_546 ?
O2 Sr1 N21 69.9(3) 2_546 2_546 ?
N13 Sr1 N21 151.4(3) . 2_546 ?
O1 Sr1 N17 129.2(2) . . ?
N9 Sr1 N17 153.6(3) 1_556 . ?
O2 Sr1 N17 69.2(3) 2_546 . ?
N13 Sr1 N17 85.3(3) . . ?
N21 Sr1 N17 88.0(3) 2_546 . ?
O1 Sr1 N22 69.7(2) . 2_546 ?
N9 Sr1 N22 80.5(3) 1_556 2_546 ?
O2 Sr1 N22 131.5(3) 2_546 2_546 ?
N13 Sr1 N22 144.2(3) . 2_546 ?
N21 Sr1 N22 62.5(3) 2_546 2_546 ?
N17 Sr1 N22 116.1(3) . 2_546 ?
O1 Sr1 N18 69.88(18) . . ?
N9 Sr1 N18 144.1(3) 1_556 . ?
O2 Sr1 N18 129.7(3) 2_546 . ?
N13 Sr1 N18 83.8(3) . . ?
N21 Sr1 N18 117.1(3) 2_546 . ?
N17 Sr1 N18 61.8(3) . . ?
N22 Sr1 N18 82.4(3) 2_546 . ?
O1 Sr1 Sr18 164.14(6) . . ?
N9 Sr1 Sr18 114.5(2) 1_556 . ?
O2 Sr1 Sr18 48.39(18) 2_546 . ?
N13 Sr1 Sr18 116.6(2) . . ?
N21 Sr1 Sr18 44.7(2) 2_546 . ?
N17 Sr1 Sr18 46.1(2) . . ?
N22 Sr1 Sr18 98.2(2) 2_546 . ?
N18 Sr1 Sr18 99.06(19) . . ?
O1 Sr1 Sr10 41.78(5) . . ?
N9 Sr1 Sr10 106.0(2) 1_556 . ?
O2 Sr1 Sr10 127.0(2) 2_546 . ?
N13 Sr1 Sr10 46.9(2) . . ?
N21 Sr1 Sr10 161.3(2) 2_546 . ?
N17 Sr1 Sr10 91.2(2) . . ?
N22 Sr1 Sr10 101.5(2) 2_546 . ?
N18 Sr1 Sr10 47.49(19) . . ?
Sr18 Sr1 Sr10 137.26(7) . . ?
N25 Sr2 N24 89.8(3) . . ?
N25 Sr2 N23 91.5(3) . . ?
N24 Sr2 N23 76.6(3) . . ?
N25 Sr2 N12 99.3(3) . 2_645 ?
N24 Sr2 N12 96.3(3) . 2_645 ?
N23 Sr2 N12 167.2(3) . 2_645 ?
N25 Sr2 N7 94.3(3) . . ?
N24 Sr2 N7 173.0(3) . . ?
N23 Sr2 N7 97.5(3) . . ?
N12 Sr2 N7 88.8(3) 2_645 . ?
N25 Sr2 N11 163.4(3) . 2_645 ?
N24 Sr2 N11 80.0(3) . 2_645 ?
N23 Sr2 N11 98.7(3) . 2_645 ?
N12 Sr2 N11 69.3(3) 2_645 2_645 ?
N7 Sr2 N11 97.3(3) . 2_645 ?
N25 Sr2 Mo6 88.9(3) . . ?
N24 Sr2 Mo6 38.5(2) . . ?
N23 Sr2 Mo6 38.2(2) . . ?
N12 Sr2 Mo6 134.3(3) 2_645 . ?
N7 Sr2 Mo6 135.7(2) . . ?
N11 Sr2 Mo6 91.0(2) 2_645 . ?
N25 Sr2 Mo5 135.4(2) . 2_645 ?
N24 Sr2 Mo5 96.7(2) . 2_645 ?
N23 Sr2 Mo5 132.9(2) . 2_645 ?
N12 Sr2 Mo5 36.3(2) 2_645 2_645 ?
N7 Sr2 Mo5 84.5(2) . 2_645 ?
N11 Sr2 Mo5 35.2(2) 2_645 2_645 ?
Mo6 Sr2 Mo5 122.19(9) . 2_645 ?
N25 Sr2 Ca21 48.5(2) . 1_655 ?
N24 Sr2 Ca21 95.2(2) . 1_655 ?
N23 Sr2 Ca21 139.6(2) . 1_655 ?
N12 Sr2 Ca21 50.7(2) 2_645 1_655 ?
N7 Sr2 Ca21 91.8(2) . 1_655 ?
N11 Sr2 Ca21 119.0(2) 2_645 1_655 ?
Mo6 Sr2 Ca21 121.54(9) . 1_655 ?
Mo5 Sr2 Ca21 86.92(7) 2_645 1_655 ?
N25 Sr2 Sr21 48.5(2) . 1_655 ?
N24 Sr2 Sr21 95.2(2) . 1_655 ?
N23 Sr2 Sr21 139.6(2) . 1_655 ?
N12 Sr2 Sr21 50.7(2) 2_645 1_655 ?
N7 Sr2 Sr21 91.8(2) . 1_655 ?
N11 Sr2 Sr21 119.0(2) 2_645 1_655 ?
Mo6 Sr2 Sr21 121.54(9) . 1_655 ?
Mo5 Sr2 Sr21 86.92(7) 2_645 1_655 ?
N25 Sr2 Ca21 44.6(2) . 2_545 ?
N24 Sr2 Ca21 134.3(2) . 2_545 ?
N23 Sr2 Ca21 99.1(2) . 2_545 ?
N12 Sr2 Ca21 93.5(2) 2_645 2_545 ?
N7 Sr2 Ca21 49.8(2) . 2_545 ?
N11 Sr2 Ca21 144.3(3) 2_645 2_545 ?
Mo6 Sr2 Ca21 121.41(9) . 2_545 ?
Mo5 Sr2 Ca21 116.38(9) 2_645 2_545 ?
Ca21 Sr2 Ca21 58.69(8) 1_655 2_545 ?
Sr21 Sr2 Ca21 58.69(8) 1_655 2_545 ?
N25 Sr2 Sr21 44.6(2) . 2_545 ?
N24 Sr2 Sr21 134.3(2) . 2_545 ?
N23 Sr2 Sr21 99.1(2) . 2_545 ?
N12 Sr2 Sr21 93.5(2) 2_645 2_545 ?
N7 Sr2 Sr21 49.8(2) . 2_545 ?
N11 Sr2 Sr21 144.3(3) 2_645 2_545 ?
Mo6 Sr2 Sr21 121.41(9) . 2_545 ?
Mo5 Sr2 Sr21 116.38(9) 2_645 2_545 ?
Ca21 Sr2 Sr21 58.69(8) 1_655 2_545 ?
Sr21 Sr2 Sr21 58.69(8) 1_655 2_545 ?
N26 Sr3 N8 95.0(3) . 2_645 ?
N26 Sr3 N4 93.2(3) . 1_545 ?
N8 Sr3 N4 171.5(3) 2_645 1_545 ?
N26 Sr3 N14 88.5(3) . 1_655 ?
N8 Sr3 N14 92.6(3) 2_645 1_655 ?
N4 Sr3 N14 90.0(3) 1_545 1_655 ?
N26 Sr3 N6 179.3(3) . 1_545 ?
N8 Sr3 N6 84.2(3) 2_645 1_545 ?
N4 Sr3 N6 87.6(3) 1_545 1_545 ?
N14 Sr3 N6 91.5(3) 1_655 1_545 ?
N26 Sr3 N5 85.7(3) . 2_645 ?
N8 Sr3 N5 66.3(3) 2_645 2_645 ?
N4 Sr3 N5 112.0(3) 1_545 2_645 ?
N14 Sr3 N5 157.5(3) 1_655 2_645 ?
N6 Sr3 N5 93.9(3) 1_545 2_645 ?
N26 Sr3 Mo2 98.6(2) . 2_645 ?
N8 Sr3 Mo2 34.8(2) 2_645 2_645 ?
N4 Sr3 Mo2 141.0(2) 1_545 2_645 ?
N14 Sr3 Mo2 127.1(2) 1_655 2_645 ?
N6 Sr3 Mo2 80.8(2) 1_545 2_645 ?
N5 Sr3 Mo2 33.3(2) 2_645 2_645 ?
N26 Sr3 Ca20 133.7(2) . 1_545 ?
N8 Sr3 Ca20 84.5(2) 2_645 1_545 ?
N4 Sr3 Ca20 88.1(2) 1_545 1_545 ?
N14 Sr3 Ca20 137.7(2) 1_655 1_545 ?
N6 Sr3 Ca20 46.16(19) 1_545 1_545 ?
N5 Sr3 Ca20 51.8(2) 2_645 1_545 ?
Mo2 Sr3 Ca20 57.35(6) 2_645 1_545 ?
N26 Sr3 Sr20 133.7(2) . 1_545 ?
N8 Sr3 Sr20 84.5(2) 2_645 1_545 ?
N4 Sr3 Sr20 88.1(2) 1_545 1_545 ?
N14 Sr3 Sr20 137.7(2) 1_655 1_545 ?
N6 Sr3 Sr20 46.16(19) 1_545 1_545 ?
N5 Sr3 Sr20 51.8(2) 2_645 1_545 ?
Mo2 Sr3 Sr20 57.35(6) 2_645 1_545 ?
N26 Sr3 Sr14 44.0(2) . . ?
N8 Sr3 Sr14 51.0(2) 2_645 . ?
N4 Sr3 Sr14 137.1(2) 1_545 . ?
N14 Sr3 Sr14 90.2(2) 1_655 . ?
N6 Sr3 Sr14 135.3(2) 1_545 . ?
N5 Sr3 Sr14 70.7(2) 2_645 . ?
Mo2 Sr3 Sr14 63.20(5) 2_645 . ?
Ca20 Sr3 Sr14 118.65(7) 1_545 . ?
Sr20 Sr3 Sr14 118.65(7) 1_545 . ?
N26 Sr3 Sr25 45.6(2) . . ?
N8 Sr3 Sr25 93.1(2) 2_645 . ?
N4 Sr3 Sr25 90.9(2) 1_545 . ?
N14 Sr3 Sr25 134.1(2) 1_655 . ?
N6 Sr3 Sr25 134.33(19) 1_545 . ?
N5 Sr3 Sr25 45.2(2) 2_645 . ?
Mo2 Sr3 Sr25 72.27(4) 2_645 . ?
Ca20 Sr3 Sr25 88.17(6) 1_545 . ?
Sr20 Sr3 Sr25 88.17(6) 1_545 . ?
Sr14 Sr3 Sr25 59.85(5) . . ?
O2 Sr4 N21 84.4(3) . . ?
O2 Sr4 N3 88.7(3) . 2_545 ?
N21 Sr4 N3 103.1(3) . 2_545 ?
O2 Sr4 N12 94.9(3) . 2_545 ?
N21 Sr4 N12 152.0(3) . 2_545 ?
N3 Sr4 N12 104.9(3) 2_545 2_545 ?
O2 Sr4 N1 178.8(3) . . ?
N21 Sr4 N1 94.6(4) . . ?
N3 Sr4 N1 91.0(3) 2_545 . ?
N12 Sr4 N1 86.2(3) 2_545 . ?
O2 Sr4 N9 86.6(3) . 2_545 ?
N21 Sr4 N9 85.2(3) . 2_545 ?
N3 Sr4 N9 170.0(3) 2_545 2_545 ?
N12 Sr4 N9 66.8(3) 2_545 2_545 ?
N1 Sr4 N9 93.9(3) . 2_545 ?
O2 Sr4 Mo5 99.1(2) . 2_545 ?
N21 Sr4 Mo5 117.6(3) . 2_545 ?
N3 Sr4 Mo5 139.1(2) 2_545 2_545 ?
N12 Sr4 Mo5 34.8(2) 2_545 2_545 ?
N1 Sr4 Mo5 81.8(2) . 2_545 ?
N9 Sr4 Mo5 33.87(19) 2_545 2_545 ?
O2 Sr4 Ca20 42.3(2) . 2_545 ?
N21 Sr4 Ca20 100.6(3) . 2_545 ?
N3 Sr4 Ca20 47.1(3) 2_545 2_545 ?
N12 Sr4 Ca20 97.4(2) 2_545 2_545 ?
N1 Sr4 Ca20 137.5(2) . 2_545 ?
N9 Sr4 Ca20 126.5(2) 2_545 2_545 ?
Mo5 Sr4 Ca20 123.23(8) 2_545 2_545 ?
O2 Sr4 Sr20 42.3(2) . 2_545 ?
N21 Sr4 Sr20 100.6(3) . 2_545 ?
N3 Sr4 Sr20 47.1(3) 2_545 2_545 ?
N12 Sr4 Sr20 97.4(2) 2_545 2_545 ?
N1 Sr4 Sr20 137.5(2) . 2_545 ?
N9 Sr4 Sr20 126.5(2) 2_545 2_545 ?
Mo5 Sr4 Sr20 123.23(8) 2_545 2_545 ?
O2 Sr4 Sr9 132.6(2) . . ?
N21 Sr4 Sr9 75.1(3) . . ?
N3 Sr4 Sr9 137.1(3) 2_545 . ?
N12 Sr4 Sr9 85.2(2) 2_545 . ?
N1 Sr4 Sr9 47.5(2) . . ?
N9 Sr4 Sr9 50.0(2) 2_545 . ?
Mo5 Sr4 Sr9 57.15(6) 2_545 . ?
Ca20 Sr4 Sr9 174.30(9) 2_545 . ?
Sr20 Sr4 Sr9 174.30(9) 2_545 . ?
O2 Sr5 N14 95.5(3) . . ?
O2 Sr5 N12 90.6(3) . 2_545 ?
N14 Sr5 N12 173.7(3) . 2_545 ?
O2 Sr5 N8 82.9(3) . 2_545 ?
N14 Sr5 N8 93.2(3) . 2_545 ?
N12 Sr5 N8 89.2(3) 2_545 2_545 ?
O2 Sr5 N24 172.3(3) . 1_455 ?
N14 Sr5 N24 88.5(3) . 1_455 ?
N12 Sr5 N24 85.6(3) 2_545 1_455 ?
N8 Sr5 N24 90.2(3) 2_545 1_455 ?
O2 Sr5 Mo3 97.8(2) . 2_546 ?
N14 Sr5 Mo3 33.5(2) . 2_546 ?
N12 Sr5 Mo3 143.7(2) 2_545 2_546 ?
N8 Sr5 Mo3 126.7(2) 2_545 2_546 ?
N24 Sr5 Mo3 89.2(2) 1_455 2_546 ?
O2 Sr5 Mo5 94.5(2) . 2_545 ?
N14 Sr5 Mo5 143.4(2) . 2_545 ?
N12 Sr5 Mo5 33.7(2) 2_545 2_545 ?
N8 Sr5 Mo5 122.9(2) 2_545 2_545 ?
N24 Sr5 Mo5 86.2(2) 1_455 2_545 ?
Mo3 Sr5 Mo5 110.18(5) 2_546 2_545 ?
O2 Sr5 Sr4 43.3(2) . . ?
N14 Sr5 Sr4 138.6(2) . . ?
N12 Sr5 Sr4 47.4(2) 2_545 . ?
N8 Sr5 Sr4 85.9(2) 2_545 . ?
N24 Sr5 Sr4 132.9(2) 1_455 . ?
Mo3 Sr5 Sr4 129.45(6) 2_546 . ?
Mo5 Sr5 Sr4 58.15(5) 2_545 . ?
O2 Sr5 Sr6 45.8(2) . . ?
N14 Sr5 Sr6 49.7(2) . . ?
N12 Sr5 Sr6 136.3(2) 2_545 . ?
N8 Sr5 Sr6 89.0(2) 2_545 . ?
N24 Sr5 Sr6 138.1(2) 1_455 . ?
Mo3 Sr5 Sr6 58.93(4) 2_546 . ?
Mo5 Sr5 Sr6 128.10(6) 2_545 . ?
Sr4 Sr5 Sr6 88.87(6) . . ?
O2 Sr5 Sr21 89.1(2) . . ?
N14 Sr5 Sr21 135.5(2) . . ?
N12 Sr5 Sr21 46.1(2) 2_545 . ?
N8 Sr5 Sr21 43.4(2) 2_545 . ?
N24 Sr5 Sr21 83.5(2) 1_455 . ?
Mo3 Sr5 Sr21 167.34(7) 2_546 . ?
Mo5 Sr5 Sr21 79.68(6) 2_545 . ?
Sr4 Sr5 Sr21 62.22(6) . . ?
Sr6 Sr5 Sr21 121.76(6) . . ?
O2 Sr6 N17 82.3(3) . 2_546 ?
O2 Sr6 N27 175.8(3) . 2_546 ?
N17 Sr6 N27 98.9(3) 2_546 2_546 ?
O2 Sr6 N14 93.7(3) . . ?
N17 Sr6 N14 155.4(3) 2_546 . ?
N27 Sr6 N14 86.8(3) 2_546 . ?
O2 Sr6 N6 88.1(3) . 1_445 ?
N17 Sr6 N6 109.4(3) 2_546 1_445 ?
N27 Sr6 N6 87.8(3) 2_546 1_445 ?
N14 Sr6 N6 94.6(3) . 1_445 ?
O2 Sr6 N13 82.4(3) . 2_546 ?
N17 Sr6 N13 91.3(3) 2_546 2_546 ?
N27 Sr6 N13 101.5(3) 2_546 2_546 ?
N14 Sr6 N13 64.1(3) . 2_546 ?
N6 Sr6 N13 155.8(3) 1_445 2_546 ?
O2 Sr6 Mo3 98.5(2) . 2_546 ?
N17 Sr6 Mo3 122.3(3) 2_546 2_546 ?
N27 Sr6 Mo3 84.2(2) 2_546 2_546 ?
N14 Sr6 Mo3 34.1(2) . 2_546 ?
N6 Sr6 Mo3 128.3(2) 1_445 2_546 ?
N13 Sr6 Mo3 33.3(2) 2_546 2_546 ?
O2 Sr6 Ca23 134.6(2) . 2_546 ?
N17 Sr6 Ca23 57.7(3) 2_546 2_546 ?
N27 Sr6 Ca23 44.8(2) 2_546 2_546 ?
N14 Sr6 Ca23 131.6(2) . 2_546 ?
N6 Sr6 Ca23 86.2(2) 1_445 2_546 ?
N13 Sr6 Ca23 116.1(2) 2_546 2_546 ?
Mo3 Sr6 Ca23 119.86(7) 2_546 2_546 ?
O2 Sr6 Sr23 134.6(2) . 2_546 ?
N17 Sr6 Sr23 57.7(3) 2_546 2_546 ?
N27 Sr6 Sr23 44.8(2) 2_546 2_546 ?
N14 Sr6 Sr23 131.6(2) . 2_546 ?
N6 Sr6 Sr23 86.2(2) 1_445 2_546 ?
N13 Sr6 Sr23 116.1(2) 2_546 2_546 ?
Mo3 Sr6 Sr23 119.86(7) 2_546 2_546 ?
O2 Sr6 Sr5 45.8(2) . . ?
N17 Sr6 Sr5 122.5(3) 2_546 . ?
N27 Sr6 Sr5 134.8(2) 2_546 . ?
N14 Sr6 Sr5 48.0(2) . . ?
N6 Sr6 Sr5 93.9(2) 1_445 . ?
N13 Sr6 Sr5 63.7(2) 2_546 . ?
Mo3 Sr6 Sr5 59.80(5) 2_546 . ?
Ca23 Sr6 Sr5 179.64(8) 2_546 . ?
Sr23 Sr6 Sr5 179.64(8) 2_546 . ?
O2 Sr6 Ca20 41.6(2) . 2_545 ?
N17 Sr6 Ca20 96.8(3) 2_546 2_545 ?
N27 Sr6 Ca20 134.3(2) 2_546 2_545 ?
N14 Sr6 Ca20 96.1(2) . 2_545 ?
N6 Sr6 Ca20 46.5(2) 1_445 2_545 ?
N13 Sr6 Ca20 120.8(2) 2_546 2_545 ?
Mo3 Sr6 Ca20 121.62(7) 2_546 2_545 ?
Ca23 Sr6 Ca20 117.47(7) 2_546 2_545 ?
Sr23 Sr6 Ca20 117.47(7) 2_546 2_545 ?
Sr5 Sr6 Ca20 62.85(5) . 2_545 ?
N26 Sr7 N14 90.9(3) . 1_655 ?
N26 Sr7 N24 90.9(3) . . ?
N14 Sr7 N24 92.0(3) 1_655 . ?
N26 Sr7 N19 91.0(3) . 2_546 ?
N14 Sr7 N19 88.2(3) 1_655 2_546 ?
N24 Sr7 N19 178.0(3) . 2_546 ?
N26 Sr7 N15 157.9(3) . 1_655 ?
N14 Sr7 N15 68.2(3) 1_655 1_655 ?
N24 Sr7 N15 83.2(3) . 1_655 ?
N19 Sr7 N15 95.1(3) 2_546 1_655 ?
N26 Sr7 Mo3 125.5(2) . 2_646 ?
N14 Sr7 Mo3 34.8(2) 1_655 2_646 ?
N24 Sr7 Mo3 94.1(2) . 2_646 ?
N19 Sr7 Mo3 85.0(2) 2_546 2_646 ?
N15 Sr7 Mo3 34.7(2) 1_655 2_646 ?
N26 Sr7 Mo4 94.3(2) . 2_546 ?
N14 Sr7 Mo4 121.6(2) 1_655 2_546 ?
N24 Sr7 Mo4 145.8(2) . 2_546 ?
N19 Sr7 Mo4 33.7(2) 2_546 2_546 ?
N15 Sr7 Mo4 102.5(2) 1_655 2_546 ?
Mo3 Sr7 Mo4 109.83(6) 2_646 2_546 ?
N26 Sr7 Mo6 93.9(2) . . ?
N14 Sr7 Mo6 125.7(2) 1_655 . ?
N24 Sr7 Mo6 33.9(2) . . ?
N19 Sr7 Mo6 145.6(2) 2_546 . ?
N15 Sr7 Mo6 93.0(2) 1_655 . ?
Mo3 Sr7 Mo6 118.55(6) 2_646 . ?
Mo4 Sr7 Mo6 111.89(6) 2_546 . ?
N26 Sr7 Sr14 43.9(2) . . ?
N14 Sr7 Sr14 92.4(2) 1_655 . ?
N24 Sr7 Sr14 47.0(2) . . ?
N19 Sr7 Sr14 134.9(2) 2_546 . ?
N15 Sr7 Sr14 126.7(2) 1_655 . ?
Mo3 Sr7 Sr14 118.65(7) 2_646 . ?
Mo4 Sr7 Sr14 128.70(7) 2_546 . ?
Mo6 Sr7 Sr14 57.99(5) . . ?
N26 Sr7 Ca15 138.2(2) . 2_646 ?
N14 Sr7 Ca15 83.6(2) 1_655 2_646 ?
N24 Sr7 Ca15 130.5(2) . 2_646 ?
N19 Sr7 Ca15 47.6(2) 2_546 2_646 ?
N15 Sr7 Ca15 49.5(2) 1_655 2_646 ?
Mo3 Sr7 Ca15 56.78(4) 2_646 2_646 ?
Mo4 Sr7 Ca15 55.78(5) 2_546 2_646 ?
Mo6 Sr7 Ca15 122.71(6) . 2_646 ?
Sr14 Sr7 Ca15 175.39(7) . 2_646 ?
N26 Sr7 Sr15 138.2(2) . 2_646 ?
N14 Sr7 Sr15 83.6(2) 1_655 2_646 ?
N24 Sr7 Sr15 130.5(2) . 2_646 ?
N19 Sr7 Sr15 47.6(2) 2_546 2_646 ?
N15 Sr7 Sr15 49.5(2) 1_655 2_646 ?
Mo3 Sr7 Sr15 56.78(4) 2_646 2_646 ?
Mo4 Sr7 Sr15 55.78(5) 2_546 2_646 ?
Mo6 Sr7 Sr15 122.71(6) . 2_646 ?
Sr14 Sr7 Sr15 175.39(7) . 2_646 ?
N27 Sr8 N28 179.0(3) 2_656 . ?
N27 Sr8 N16 88.9(3) 2_656 2_656 ?
N28 Sr8 N16 92.0(3) . 2_656 ?
N27 Sr8 N20 89.0(3) 2_656 2_656 ?
N28 Sr8 N20 90.1(3) . 2_656 ?
N16 Sr8 N20 171.5(3) 2_656 2_656 ?
N27 Sr8 N16 90.1(3) 2_656 . ?
N28 Sr8 N16 90.5(3) . . ?
N16 Sr8 N16 94.3(3) 2_656 . ?
N20 Sr8 N16 93.9(3) 2_656 . ?
N27 Sr8 N13 96.1(3) 2_656 2_656 ?
N28 Sr8 N13 83.7(3) . 2_656 ?
N16 Sr8 N13 63.9(3) 2_656 2_656 ?
N20 Sr8 N13 108.2(3) 2_656 2_656 ?
N16 Sr8 N13 157.1(3) . 2_656 ?
N27 Sr8 Mo3 84.6(2) 2_656 2_656 ?
N28 Sr8 Mo3 95.8(2) . 2_656 ?
N16 Sr8 Mo3 33.5(2) 2_656 2_656 ?
N20 Sr8 Mo3 138.1(2) 2_656 2_656 ?
N16 Sr8 Mo3 127.4(2) . 2_656 ?
N13 Sr8 Mo3 32.39(19) 2_656 2_656 ?
N27 Sr8 Ca12 137.0(2) 2_656 2_656 ?
N28 Sr8 Ca12 43.9(2) . 2_656 ?
N16 Sr8 Ca12 48.6(2) 2_656 2_656 ?
N20 Sr8 Ca12 134.0(2) 2_656 2_656 ?
N16 Sr8 Ca12 88.1(2) . 2_656 ?
N13 Sr8 Ca12 72.37(19) 2_656 2_656 ?
Mo3 Sr8 Ca12 63.39(6) 2_656 2_656 ?
N27 Sr8 Sr12 137.0(2) 2_656 2_656 ?
N28 Sr8 Sr12 43.9(2) . 2_656 ?
N16 Sr8 Sr12 48.6(2) 2_656 2_656 ?
N20 Sr8 Sr12 134.0(2) 2_656 2_656 ?
N16 Sr8 Sr12 88.1(2) . 2_656 ?
N13 Sr8 Sr12 72.37(19) 2_656 2_656 ?
Mo3 Sr8 Sr12 63.39(6) 2_656 2_656 ?
N27 Sr8 Ca6 47.8(2) 2_656 1_665 ?
N28 Sr8 Ca6 131.7(2) . 1_665 ?
N16 Sr8 Ca6 85.6(2) 2_656 1_665 ?
N20 Sr8 Ca6 86.9(2) 2_656 1_665 ?
N16 Sr8 Ca6 137.8(2) . 1_665 ?
N13 Sr8 Ca6 52.17(19) 2_656 1_665 ?
Mo3 Sr8 Ca6 58.70(5) 2_656 1_665 ?
Ca12 Sr8 Ca6 120.70(8) 2_656 1_665 ?
Sr12 Sr8 Ca6 120.70(8) 2_656 1_665 ?
N27 Sr8 Sr6 47.8(2) 2_656 1_665 ?
N28 Sr8 Sr6 131.7(2) . 1_665 ?
N16 Sr8 Sr6 85.6(2) 2_656 1_665 ?
N20 Sr8 Sr6 86.9(2) 2_656 1_665 ?
N16 Sr8 Sr6 137.8(2) . 1_665 ?
N13 Sr8 Sr6 52.17(19) 2_656 1_665 ?
Mo3 Sr8 Sr6 58.70(5) 2_656 1_665 ?
Ca12 Sr8 Sr6 120.70(8) 2_656 1_665 ?
Sr12 Sr8 Sr6 120.70(8) 2_656 1_665 ?
N27 Sr8 Sr12 43.0(2) 2_656 . ?
N28 Sr8 Sr12 137.6(2) . . ?
N16 Sr8 Sr12 88.3(2) 2_656 . ?
N20 Sr8 Sr12 95.7(2) 2_656 . ?
N16 Sr8 Sr12 47.3(2) . . ?
N13 Sr8 Sr12 132.8(2) 2_656 . ?
Mo3 Sr8 Sr12 106.97(8) 2_656 . ?
Ca12 Sr8 Sr12 117.92(8) 2_656 . ?
Sr12 Sr8 Sr12 117.92(8) 2_656 . ?
Ca6 Sr8 Sr12 90.64(7) 1_665 . ?
Sr6 Sr8 Sr12 90.64(7) 1_665 . ?
N28 Sr9 N1 166.8(4) 2_656 . ?
N28 Sr9 N4 93.6(3) 2_656 . ?
N1 Sr9 N4 73.3(3) . . ?
N28 Sr9 N10 95.3(3) 2_656 2_545 ?
N1 Sr9 N10 84.2(3) . 2_545 ?
N4 Sr9 N10 88.0(3) . 2_545 ?
N28 Sr9 N23 91.1(3) 2_656 . ?
N1 Sr9 N23 88.5(3) . . ?
N4 Sr9 N23 86.8(3) . . ?
N10 Sr9 N23 172.0(3) 2_545 . ?
N28 Sr9 N9 91.7(3) 2_656 2_545 ?
N1 Sr9 N9 100.3(3) . 2_545 ?
N4 Sr9 N9 156.6(3) . 2_545 ?
N10 Sr9 N9 68.8(3) 2_545 2_545 ?
N23 Sr9 N9 115.8(3) . 2_545 ?
N28 Sr9 Mo1 130.4(3) 2_656 . ?
N1 Sr9 Mo1 36.4(2) . . ?
N4 Sr9 Mo1 36.9(2) . . ?
N10 Sr9 Mo1 86.6(2) 2_545 . ?
N23 Sr9 Mo1 85.6(2) . . ?
N9 Sr9 Mo1 133.7(2) 2_545 . ?
N28 Sr9 Mo5 102.7(2) 2_656 2_545 ?
N1 Sr9 Mo5 84.5(2) . 2_545 ?
N4 Sr9 Mo5 121.5(2) . 2_545 ?
N10 Sr9 Mo5 35.4(2) 2_545 2_545 ?
N23 Sr9 Mo5 146.9(2) . 2_545 ?
N9 Sr9 Mo5 35.3(2) 2_545 2_545 ?
Mo1 Sr9 Mo5 106.49(7) . 2_545 ?
N28 Sr9 Sr10 45.6(2) 2_656 . ?
N1 Sr9 Sr10 147.6(3) . . ?
N4 Sr9 Sr10 139.1(2) . . ?
N10 Sr9 Sr10 96.5(2) 2_545 . ?
N23 Sr9 Sr10 91.4(2) . . ?
N9 Sr9 Sr10 51.3(2) 2_545 . ?
Mo1 Sr9 Sr10 175.04(9) . . ?
Mo5 Sr9 Sr10 78.14(7) 2_545 . ?
N28 Sr9 Ca22 45.0(2) 2_656 2_556 ?
N1 Sr9 Ca22 133.7(2) . 2_556 ?
N4 Sr9 Ca22 94.0(2) . 2_556 ?
N10 Sr9 Ca22 50.4(2) 2_545 2_556 ?
N23 Sr9 Ca22 136.2(2) . 2_556 ?
N9 Sr9 Ca22 73.9(2) 2_545 2_556 ?
Mo1 Sr9 Ca22 119.64(9) . 2_556 ?
Mo5 Sr9 Ca22 64.25(6) 2_545 2_556 ?
Sr10 Sr9 Ca22 60.42(7) . 2_556 ?
N28 Sr9 Sr22 45.0(2) 2_656 2_556 ?
N1 Sr9 Sr22 133.7(2) . 2_556 ?
N4 Sr9 Sr22 94.0(2) . 2_556 ?
N10 Sr9 Sr22 50.4(2) 2_545 2_556 ?
N23 Sr9 Sr22 136.2(2) . 2_556 ?
N9 Sr9 Sr22 73.9(2) 2_545 2_556 ?
Mo1 Sr9 Sr22 119.64(9) . 2_556 ?
Mo5 Sr9 Sr22 64.25(6) 2_545 2_556 ?
Sr10 Sr9 Sr22 60.42(7) . 2_556 ?
O1 Sr10 N28 173.5(3) . 2_656 ?
O1 Sr10 N13 84.1(3) . . ?
N28 Sr10 N13 102.3(3) 2_656 . ?
O1 Sr10 N22 84.3(3) . . ?
N28 Sr10 N22 97.2(3) 2_656 . ?
N13 Sr10 N22 86.6(3) . . ?
O1 Sr10 N18 83.0(2) . . ?
N28 Sr10 N18 94.9(3) 2_656 . ?
N13 Sr10 N18 96.8(3) . . ?
N22 Sr10 N18 166.4(4) . . ?
O1 Sr10 N9 80.5(2) . 2_545 ?
N28 Sr10 N9 93.1(3) 2_656 2_545 ?
N13 Sr10 N9 164.5(4) . 2_545 ?
N22 Sr10 N9 90.3(3) . 2_545 ?
N18 Sr10 N9 82.9(3) . 2_545 ?
O1 Sr10 Sr13 47.19(5) . . ?
N28 Sr10 Sr13 138.1(2) 2_656 . ?
N13 Sr10 Sr13 54.0(2) . . ?
N22 Sr10 Sr13 52.6(2) . . ?
N18 Sr10 Sr13 119.7(2) . . ?
N9 Sr10 Sr13 112.8(2) 2_545 . ?
O1 Sr10 Sr9 128.41(10) . . ?
N28 Sr10 Sr9 46.3(2) 2_656 . ?
N13 Sr10 Sr9 141.2(3) . . ?
N22 Sr10 Sr9 77.7(2) . . ?
N18 Sr10 Sr9 106.7(2) . . ?
N9 Sr10 Sr9 52.1(2) 2_545 . ?
Sr13 Sr10 Sr9 129.40(8) . . ?
O1 Sr10 Ca22 130.96(10) . 2_556 ?
N28 Sr10 Ca22 44.7(2) 2_656 2_556 ?
N13 Sr10 Ca22 118.2(2) . 2_556 ?
N22 Sr10 Ca22 135.9(3) . 2_556 ?
N18 Sr10 Ca22 53.2(2) . 2_556 ?
N9 Sr10 Ca22 73.9(2) 2_545 2_556 ?
Sr13 Sr10 Ca22 170.52(9) . 2_556 ?
Sr9 Sr10 Ca22 59.88(7) . 2_556 ?
O1 Sr10 Sr22 130.96(10) . 2_556 ?
N28 Sr10 Sr22 44.7(2) 2_656 2_556 ?
N13 Sr10 Sr22 118.2(2) . 2_556 ?
N22 Sr10 Sr22 135.9(3) . 2_556 ?
N18 Sr10 Sr22 53.2(2) . 2_556 ?
N9 Sr10 Sr22 73.9(2) 2_545 2_556 ?
Sr13 Sr10 Sr22 170.52(9) . 2_556 ?
Sr9 Sr10 Sr22 59.88(7) . 2_556 ?
N25 Sr11 N12 93.4(3) . . ?
N25 Sr11 N7 93.7(3) . 2_645 ?
N12 Sr11 N7 96.7(3) . 2_645 ?
N25 Sr11 N1 97.6(3) . 2_545 ?
N12 Sr11 N1 87.1(3) . 2_545 ?
N7 Sr11 N1 167.8(3) 2_645 2_545 ?
N25 Sr11 N10 166.5(4) . . ?
N12 Sr11 N10 73.2(3) . . ?
N7 Sr11 N10 85.9(3) 2_645 . ?
N1 Sr11 N10 84.1(3) 2_545 . ?
N25 Sr11 N2 89.5(4) . 2_545 ?
N12 Sr11 N2 156.0(3) . 2_545 ?
N7 Sr11 N2 106.8(3) 2_645 2_545 ?
N1 Sr11 N2 68.9(3) 2_545 2_545 ?
N10 Sr11 N2 103.5(3) . 2_545 ?
N25 Sr11 Mo5 130.4(3) . . ?
N12 Sr11 Mo5 37.1(2) . . ?
N7 Sr11 Mo5 91.3(2) 2_645 . ?
N1 Sr11 Mo5 84.9(2) 2_545 . ?
N10 Sr11 Mo5 36.2(2) . . ?
N2 Sr11 Mo5 135.5(3) 2_545 . ?
N25 Sr11 Mo1 103.3(2) . 2_545 ?
N12 Sr11 Mo1 121.1(2) . 2_545 ?
N7 Sr11 Mo1 136.7(2) 2_645 2_545 ?
N1 Sr11 Mo1 35.4(2) 2_545 2_545 ?
N10 Sr11 Mo1 85.9(2) . 2_545 ?
N2 Sr11 Mo1 35.6(2) 2_545 2_545 ?
Mo5 Sr11 Mo1 106.15(7) . 2_545 ?
N25 Sr11 Sr14 48.2(3) . . ?
N12 Sr11 Sr14 141.6(2) . . ?
N7 Sr11 Sr14 85.6(2) 2_645 . ?
N1 Sr11 Sr14 98.5(2) 2_545 . ?
N10 Sr11 Sr14 144.9(3) . . ?
N2 Sr11 Sr14 47.5(2) 2_545 . ?
Mo5 Sr11 Sr14 176.43(9) . . ?
Mo1 Sr11 Sr14 77.35(7) 2_545 . ?
N25 Sr11 Sr19 45.9(2) . . ?
N12 Sr11 Sr19 95.4(2) . . ?
N7 Sr11 Sr19 138.4(2) 2_645 . ?
N1 Sr11 Sr19 52.0(2) 2_545 . ?
N10 Sr11 Sr19 135.6(2) . . ?
N2 Sr11 Sr19 69.9(2) 2_545 . ?
Mo5 Sr11 Sr19 120.82(8) . . ?
Mo1 Sr11 Sr19 63.14(6) 2_545 . ?
Sr14 Sr11 Sr19 61.18(7) . . ?
N28 Sr12 N27 98.8(3) 2_656 2_656 ?
N28 Sr12 N23 96.1(3) 2_656 . ?
N27 Sr12 N23 91.3(3) 2_656 . ?
N28 Sr12 N16 94.7(3) 2_656 . ?
N27 Sr12 N16 94.9(3) 2_656 . ?
N23 Sr12 N16 166.6(3) . . ?
N28 Sr12 N22 87.6(3) 2_656 . ?
N27 Sr12 N22 158.0(3) 2_656 . ?
N23 Sr12 N22 67.0(3) . . ?
N16 Sr12 N22 105.6(3) . . ?
N28 Sr12 Ca24 47.4(2) 2_656 2_656 ?
N27 Sr12 Ca24 51.4(2) 2_656 2_656 ?
N23 Sr12 Ca24 94.1(2) . 2_656 ?
N16 Sr12 Ca24 99.1(2) . 2_656 ?
N22 Sr12 Ca24 130.3(2) . 2_656 ?
N28 Sr12 Sr24 47.4(2) 2_656 2_656 ?
N27 Sr12 Sr24 51.4(2) 2_656 2_656 ?
N23 Sr12 Sr24 94.1(2) . 2_656 ?
N16 Sr12 Sr24 99.1(2) . 2_656 ?
N22 Sr12 Sr24 130.3(2) . 2_656 ?
N28 Sr12 Mo6 98.0(2) 2_656 . ?
N27 Sr12 Mo6 124.7(2) 2_656 . ?
N23 Sr12 Mo6 34.6(2) . . ?
N16 Sr12 Mo6 135.4(2) . . ?
N22 Sr12 Mo6 33.3(2) . . ?
Ca24 Sr12 Mo6 120.69(9) 2_656 . ?
Sr24 Sr12 Mo6 120.69(9) 2_656 . ?
N28 Sr12 Sr9 45.4(2) 2_656 . ?
N27 Sr12 Sr9 97.5(2) 2_656 . ?
N23 Sr12 Sr9 50.7(2) . . ?
N16 Sr12 Sr9 139.5(2) . . ?
N22 Sr12 Sr9 72.0(2) . . ?
Ca24 Sr12 Sr9 61.42(7) 2_656 . ?
Sr24 Sr12 Sr9 61.42(7) 2_656 . ?
Mo6 Sr12 Sr9 61.40(6) . . ?
N28 Sr12 Sr10 44.6(2) 2_656 . ?
N27 Sr12 Sr10 143.4(2) 2_656 . ?
N23 Sr12 Sr10 92.8(2) . . ?
N16 Sr12 Sr10 89.3(3) . . ?
N22 Sr12 Sr10 46.9(2) . . ?
Ca24 Sr12 Sr10 92.02(8) 2_656 . ?
Sr24 Sr12 Sr10 92.02(8) 2_656 . ?
Mo6 Sr12 Sr10 71.35(7) . . ?
Sr9 Sr12 Sr10 58.94(7) . . ?
O1 Sr13 N18 81.4(2) . 2_546 ?
O1 Sr13 N22 78.6(2) . . ?
N18 Sr13 N22 99.0(3) 2_546 . ?
O1 Sr13 N13 77.1(2) . . ?
N18 Sr13 N13 158.3(3) 2_546 . ?
N22 Sr13 N13 79.7(3) . . ?
O1 Sr13 N9 76.3(2) . 1_556 ?
N18 Sr13 N9 82.2(3) 2_546 1_556 ?
N22 Sr13 N9 154.4(3) . 1_556 ?
N13 Sr13 N9 89.9(3) . 1_556 ?
O1 Sr13 N11 138.7(2) . 1_556 ?
N18 Sr13 N11 80.5(3) 2_546 1_556 ?
N22 Sr13 N11 141.0(3) . 1_556 ?
N13 Sr13 N11 114.2(3) . 1_556 ?
N9 Sr13 N11 64.6(3) 1_556 1_556 ?
O1 Sr13 Sr10 43.66(5) . . ?
N18 Sr13 Sr10 115.2(2) 2_546 . ?
N22 Sr13 Sr10 48.7(2) . . ?
N13 Sr13 Sr10 48.3(2) . . ?
N9 Sr13 Sr10 107.5(2) 1_556 . ?
N11 Sr13 Sr10 162.1(2) 1_556 . ?
O1 Sr13 Ca10 42.86(5) . 2_546 ?
N18 Sr13 Ca10 50.6(2) 2_546 2_546 ?
N22 Sr13 Ca10 111.3(2) . 2_546 ?
N13 Sr13 Ca10 109.4(2) . 2_546 ?
N9 Sr13 Ca10 50.4(2) 1_556 2_546 ?
N11 Sr13 Ca10 98.5(2) 1_556 2_546 ?
Sr10 Sr13 Ca10 86.52(7) . 2_546 ?
O1 Sr13 Sr10 42.86(5) . 2_546 ?
N18 Sr13 Sr10 50.6(2) 2_546 2_546 ?
N22 Sr13 Sr10 111.3(2) . 2_546 ?
N13 Sr13 Sr10 109.4(2) . 2_546 ?
N9 Sr13 Sr10 50.4(2) 1_556 2_546 ?
N11 Sr13 Sr10 98.5(2) 1_556 2_546 ?
Sr10 Sr13 Sr10 86.52(7) . 2_546 ?
O1 Sr13 Mo5 107.93(5) . 1_556 ?
N18 Sr13 Mo5 81.3(2) 2_546 1_556 ?
N22 Sr13 Mo5 173.4(2) . 1_556 ?
N13 Sr13 Mo5 102.4(2) . 1_556 ?
N9 Sr13 Mo5 32.2(2) 1_556 1_556 ?
N11 Sr13 Mo5 32.5(2) 1_556 1_556 ?
Sr10 Sr13 Mo5 136.95(6) . 1_556 ?
Ca10 Sr13 Mo5 74.05(5) 2_546 1_556 ?
Sr10 Sr13 Mo5 74.05(5) 2_546 1_556 ?
O1 Sr13 Ca26 167.77(6) . 2_546 ?
N18 Sr13 Ca26 109.7(2) 2_546 2_546 ?
N22 Sr13 Ca26 103.9(2) . 2_546 ?
N13 Sr13 Ca26 91.5(2) . 2_546 ?
N9 Sr13 Ca26 99.7(2) 1_556 2_546 ?
N11 Sr13 Ca26 43.0(2) 1_556 2_546 ?
Sr10 Sr13 Ca26 129.73(7) . 2_546 ?
Ca10 Sr13 Ca26 141.56(7) 2_546 2_546 ?
Sr10 Sr13 Ca26 141.56(7) 2_546 2_546 ?
Mo5 Sr13 Ca26 70.02(5) 1_556 2_546 ?
N26 Sr14 N25 178.6(3) . . ?
N26 Sr14 N2 86.2(4) . 2_545 ?
N25 Sr14 N2 93.2(4) . 2_545 ?
N26 Sr14 N24 93.8(3) . . ?
N25 Sr14 N24 86.0(3) . . ?
N2 Sr14 N24 147.5(3) 2_545 . ?
N26 Sr14 N8 92.2(3) . 2_645 ?
N25 Sr14 N8 89.2(3) . 2_645 ?
N2 Sr14 N8 117.3(3) 2_545 2_645 ?
N24 Sr14 N8 95.2(3) . 2_645 ?
N26 Sr14 N21 84.3(3) . . ?
N25 Sr14 N21 94.3(3) . . ?
N2 Sr14 N21 81.6(3) 2_545 . ?
N24 Sr14 N21 66.1(3) . . ?
N8 Sr14 N21 160.6(3) 2_645 . ?
N26 Sr14 Sr11 134.2(2) . . ?
N25 Sr14 Sr11 45.9(2) . . ?
N2 Sr14 Sr11 53.9(3) 2_545 . ?
N24 Sr14 Sr11 131.8(2) . . ?
N8 Sr14 Sr11 88.4(2) 2_645 . ?
N21 Sr14 Sr11 107.7(2) . . ?
N26 Sr14 Mo6 96.9(2) . . ?
N25 Sr14 Mo6 82.2(2) . . ?
N2 Sr14 Mo6 112.9(3) 2_545 . ?
N24 Sr14 Mo6 34.8(2) . . ?
N8 Sr14 Mo6 129.4(2) 2_645 . ?
N21 Sr14 Mo6 33.1(2) . . ?
Sr11 Sr14 Mo6 117.53(8) . . ?
N26 Sr14 Ca18 47.4(2) . 2_546 ?
N25 Sr14 Ca18 131.2(2) . 2_546 ?
N2 Sr14 Ca18 61.4(3) 2_545 2_546 ?
N24 Sr14 Ca18 95.3(2) . 2_546 ?
N8 Sr14 Ca18 138.8(2) 2_645 2_546 ?
N21 Sr14 Ca18 44.6(2) . 2_546 ?
Sr11 Sr14 Ca18 112.95(9) . 2_546 ?
Mo6 Sr14 Ca18 72.72(6) . 2_546 ?
N26 Sr14 Sr18 47.4(2) . 2_546 ?
N25 Sr14 Sr18 131.2(2) . 2_546 ?
N2 Sr14 Sr18 61.4(3) 2_545 2_546 ?
N24 Sr14 Sr18 95.3(2) . 2_546 ?
N8 Sr14 Sr18 138.8(2) 2_645 2_546 ?
N21 Sr14 Sr18 44.6(2) . 2_546 ?
Sr11 Sr14 Sr18 112.95(9) . 2_546 ?
Mo6 Sr14 Sr18 72.72(6) . 2_546 ?
N26 Sr14 Sr19 133.4(2) . . ?
N25 Sr14 Sr19 45.2(2) . . ?
N2 Sr14 Sr19 71.7(3) 2_545 . ?
N24 Sr14 Sr19 85.3(2) . . ?
N8 Sr14 Sr19 134.4(2) 2_645 . ?
N21 Sr14 Sr19 52.8(2) . . ?
Sr11 Sr14 Sr19 60.00(6) . . ?
Mo6 Sr14 Sr19 58.47(6) . . ?
Ca18 Sr14 Sr19 86.16(8) 2_546 . ?
Sr18 Sr14 Sr19 86.16(8) 2_546 . ?
N11 Sr15 N16 109.7(4) 2_645 . ?
N11 Sr15 N19 159.8(3) 2_645 1_655 ?
N16 Sr15 N19 89.9(3) . 1_655 ?
N11 Sr15 N20 97.2(4) 2_645 2_656 ?
N16 Sr15 N20 96.1(3) . 2_656 ?
N19 Sr15 N20 85.1(3) 1_655 2_656 ?
N11 Sr15 N18 91.1(3) 2_645 1_655 ?
N16 Sr15 N18 153.5(3) . 1_655 ?
N19 Sr15 N18 68.8(3) 1_655 1_655 ?
N20 Sr15 N18 97.5(3) 2_656 1_655 ?
N11 Sr15 N15 85.1(4) 2_645 2_546 ?
N16 Sr15 N15 69.2(3) . 2_546 ?
N19 Sr15 N15 97.9(3) 1_655 2_546 ?
N20 Sr15 N15 164.9(3) 2_656 2_546 ?
N18 Sr15 N15 97.4(3) 1_655 2_546 ?
N11 Sr15 Mo4 124.7(3) 2_645 1_655 ?
N16 Sr15 Mo4 125.4(2) . 1_655 ?
N19 Sr15 Mo4 35.5(2) 1_655 1_655 ?
N20 Sr15 Mo4 82.8(2) 2_656 1_655 ?
N18 Sr15 Mo4 35.3(2) 1_655 1_655 ?
N15 Sr15 Mo4 108.3(2) 2_546 1_655 ?
N11 Sr15 Mo3 106.5(3) 2_645 . ?
N16 Sr15 Mo3 35.5(2) . . ?
N19 Sr15 Mo3 86.5(2) 1_655 . ?
N20 Sr15 Mo3 130.9(2) 2_656 . ?
N18 Sr15 Mo3 123.8(2) 1_655 . ?
N15 Sr15 Mo3 35.4(2) 2_546 . ?
Mo4 Sr15 Mo3 114.78(6) 1_655 . ?
N11 Sr15 Ca22 81.2(3) 2_645 2_656 ?
N16 Sr15 Ca22 144.6(3) . 2_656 ?
N19 Sr15 Ca22 85.6(2) 1_655 2_656 ?
N20 Sr15 Ca22 48.5(2) 2_656 2_656 ?
N18 Sr15 Ca22 52.5(2) 1_655 2_656 ?
N15 Sr15 Ca22 146.2(2) 2_546 2_656 ?
Mo4 Sr15 Ca22 57.75(6) 1_655 2_656 ?
Mo3 Sr15 Ca22 172.01(7) . 2_656 ?
N11 Sr15 Sr22 81.2(3) 2_645 2_656 ?
N16 Sr15 Sr22 144.6(3) . 2_656 ?
N19 Sr15 Sr22 85.6(2) 1_655 2_656 ?
N20 Sr15 Sr22 48.5(2) 2_656 2_656 ?
N18 Sr15 Sr22 52.5(2) 1_655 2_656 ?
N15 Sr15 Sr22 146.2(2) 2_546 2_656 ?
Mo4 Sr15 Sr22 57.75(6) 1_655 2_656 ?
Mo3 Sr15 Sr22 172.01(7) . 2_656 ?
N11 Sr15 Ca7 126.0(3) 2_645 2_646 ?
N16 Sr15 Ca7 86.0(2) . 2_646 ?
N19 Sr15 Ca7 48.2(2) 1_655 2_646 ?
N20 Sr15 Ca7 133.3(2) 2_656 2_646 ?
N18 Sr15 Ca7 68.1(2) 1_655 2_646 ?
N15 Sr15 Ca7 51.8(2) 2_546 2_646 ?
Mo4 Sr15 Ca7 59.56(5) 1_655 2_646 ?
Mo3 Sr15 Ca7 58.24(5) . 2_646 ?
Ca22 Sr15 Ca7 115.49(7) 2_656 2_646 ?
Sr22 Sr15 Ca7 115.49(7) 2_656 2_646 ?
N11 Sr15 Sr7 126.0(3) 2_645 2_646 ?
N16 Sr15 Sr7 86.0(2) . 2_646 ?
N19 Sr15 Sr7 48.2(2) 1_655 2_646 ?
N20 Sr15 Sr7 133.3(2) 2_656 2_646 ?
N18 Sr15 Sr7 68.1(2) 1_655 2_646 ?
N15 Sr15 Sr7 51.8(2) 2_546 2_646 ?
Mo4 Sr15 Sr7 59.56(5) 1_655 2_646 ?
Mo3 Sr15 Sr7 58.24(5) . 2_646 ?
Ca22 Sr15 Sr7 115.49(7) 2_656 2_646 ?
Sr22 Sr15 Sr7 115.49(7) 2_656 2_646 ?
N27 Sr16 N4 98.4(3) 2_656 . ?
N27 Sr16 N6 95.7(3) 2_656 . ?
N4 Sr16 N6 96.8(3) . . ?
N27 Sr16 N23 89.1(3) 2_656 . ?
N4 Sr16 N23 90.3(3) . . ?
N6 Sr16 N23 170.7(3) . . ?
N27 Sr16 N7 90.4(3) 2_656 . ?
N4 Sr16 N7 166.3(3) . . ?
N6 Sr16 N7 71.8(3) . . ?
N23 Sr16 N7 100.3(3) . . ?
N27 Sr16 N3 168.6(3) 2_656 . ?
N4 Sr16 N3 70.4(3) . . ?
N6 Sr16 N3 83.6(3) . . ?
N23 Sr16 N3 93.2(3) . . ?
N7 Sr16 N3 100.1(3) . . ?
N27 Sr16 Mo2 100.4(3) 2_656 . ?
N4 Sr16 Mo2 130.5(3) . . ?
N6 Sr16 Mo2 36.1(2) . . ?
N23 Sr16 Mo2 135.1(2) . . ?
N7 Sr16 Mo2 36.7(2) . . ?
N3 Sr16 Mo2 85.8(2) . . ?
N27 Sr16 Mo1 133.7(2) 2_656 . ?
N4 Sr16 Mo1 35.8(2) . . ?
N6 Sr16 Mo1 96.7(2) . . ?
N23 Sr16 Mo1 85.6(2) . . ?
N7 Sr16 Mo1 135.8(2) . . ?
N3 Sr16 Mo1 35.7(2) . . ?
Mo2 Sr16 Mo1 115.45(8) . . ?
N27 Sr16 Ca24 49.4(2) 2_656 2_656 ?
N4 Sr16 Ca24 49.0(2) . 2_656 ?
N6 Sr16 Ca24 98.6(2) . 2_656 ?
N23 Sr16 Ca24 90.6(2) . 2_656 ?
N7 Sr16 Ca24 138.4(2) . 2_656 ?
N3 Sr16 Ca24 119.4(2) . 2_656 ?
Mo2 Sr16 Ca24 128.53(9) . 2_656 ?
Mo1 Sr16 Ca24 84.59(7) . 2_656 ?
N27 Sr16 Sr24 49.4(2) 2_656 2_656 ?
N4 Sr16 Sr24 49.0(2) . 2_656 ?
N6 Sr16 Sr24 98.6(2) . 2_656 ?
N23 Sr16 Sr24 90.6(2) . 2_656 ?
N7 Sr16 Sr24 138.4(2) . 2_656 ?
N3 Sr16 Sr24 119.4(2) . 2_656 ?
Mo2 Sr16 Sr24 128.53(9) . 2_656 ?
Mo1 Sr16 Sr24 84.59(7) . 2_656 ?
N27 Sr16 Sr2 91.8(2) 2_656 . ?
N4 Sr16 Sr2 134.9(3) . . ?
N6 Sr16 Sr2 125.8(2) . . ?
N23 Sr16 Sr2 45.8(2) . . ?
N7 Sr16 Sr2 54.5(2) . . ?
N3 Sr16 Sr2 97.9(2) . . ?
Mo2 Sr16 Sr2 89.74(7) . . ?
Mo1 Sr16 Sr2 115.61(8) . . ?
Ca24 Sr16 Sr2 125.31(9) 2_656 . ?
Sr24 Sr16 Sr2 125.31(9) 2_656 . ?
N26 Sr17 N19 91.4(3) . 2_546 ?
N26 Sr17 N10 172.1(3) . 2_535 ?
N19 Sr17 N10 82.9(3) 2_546 2_535 ?
N26 Sr17 N4 91.2(3) . 1_545 ?
N19 Sr17 N4 89.3(3) 2_546 1_545 ?
N10 Sr17 N4 83.3(3) 2_535 1_545 ?
N26 Sr17 N17 84.1(3) . 2_546 ?
N19 Sr17 N17 66.2(3) 2_546 2_546 ?
N10 Sr17 N17 98.5(3) 2_535 2_546 ?
N4 Sr17 N17 154.8(3) 1_545 2_546 ?
N26 Sr17 N2 88.0(3) . 1_545 ?
N19 Sr17 N2 154.9(3) 2_546 1_545 ?
N10 Sr17 N2 94.8(3) 2_535 1_545 ?
N4 Sr17 N2 65.7(3) 1_545 1_545 ?
N17 Sr17 N2 138.5(3) 2_546 1_545 ?
N26 Sr17 Mo4 95.8(2) . 2_546 ?
N19 Sr17 Mo4 34.3(2) 2_546 2_546 ?
N10 Sr17 Mo4 82.6(2) 2_535 2_546 ?
N4 Sr17 Mo4 123.0(2) 1_545 2_546 ?
N17 Sr17 Mo4 33.9(2) 2_546 2_546 ?
N2 Sr17 Mo4 170.3(2) 1_545 2_546 ?
N26 Sr17 Ca11 136.3(2) . 2_535 ?
N19 Sr17 Ca11 131.8(2) 2_546 2_535 ?
N10 Sr17 Ca11 48.9(2) 2_535 2_535 ?
N4 Sr17 Ca11 84.2(2) 1_545 2_535 ?
N17 Sr17 Ca11 115.9(2) 2_546 2_535 ?
N2 Sr17 Ca11 50.7(2) 1_545 2_535 ?
Mo4 Sr17 Ca11 122.92(7) 2_546 2_535 ?
N26 Sr17 Sr11 136.3(2) . 2_535 ?
N19 Sr17 Sr11 131.8(2) 2_546 2_535 ?
N10 Sr17 Sr11 48.9(2) 2_535 2_535 ?
N4 Sr17 Sr11 84.2(2) 1_545 2_535 ?
N17 Sr17 Sr11 115.9(2) 2_546 2_535 ?
N2 Sr17 Sr11 50.7(2) 1_545 2_535 ?
Mo4 Sr17 Sr11 122.92(7) 2_546 2_535 ?
N26 Sr17 N5 72.1(3) . 1_445 ?
N19 Sr17 N5 133.5(3) 2_546 1_445 ?
N10 Sr17 N5 115.8(3) 2_535 1_445 ?
N4 Sr17 N5 132.8(3) 1_545 1_445 ?
N17 Sr17 N5 69.0(3) 2_546 1_445 ?
N2 Sr17 N5 69.8(3) 1_545 1_445 ?
Mo4 Sr17 N5 102.81(19) 2_546 1_445 ?
Ca11 Sr17 N5 79.6(2) 2_535 1_445 ?
Sr11 Sr17 N5 79.6(2) 2_535 1_445 ?
N26 Sr17 Sr25 47.6(2) . . ?
N19 Sr17 Sr25 139.0(2) 2_546 . ?
N10 Sr17 Sr25 137.9(2) 2_535 . ?
N4 Sr17 Sr25 92.4(2) 1_545 . ?
N17 Sr17 Sr25 102.3(2) 2_546 . ?
N2 Sr17 Sr25 46.8(2) 1_545 . ?
Mo4 Sr17 Sr25 131.76(5) 2_546 . ?
Ca11 Sr17 Sr25 89.05(6) 2_535 . ?
Sr11 Sr17 Sr25 89.05(6) 2_535 . ?
N5 Sr17 Sr25 43.69(19) 1_445 . ?
N5 Sr18 N21 155.0(4) 2_656 2_546 ?
N5 Sr18 N26 91.6(3) 2_656 2_546 ?
N21 Sr18 N26 96.7(3) 2_546 2_546 ?
N5 Sr18 N17 91.3(4) 2_656 . ?
N21 Sr18 N17 112.2(4) 2_546 . ?
N26 Sr18 N17 90.0(3) 2_546 . ?
N5 Sr18 O2 96.3(3) 2_656 2_546 ?
N21 Sr18 O2 80.3(3) 2_546 2_546 ?
N26 Sr18 O2 167.2(3) 2_546 2_546 ?
N17 Sr18 O2 79.9(3) . 2_546 ?
N5 Sr18 N2 78.6(4) 2_656 1_556 ?
N21 Sr18 N2 81.3(3) 2_546 1_556 ?
N26 Sr18 N2 73.2(3) 2_546 1_556 ?
N17 Sr18 N2 159.9(3) . 1_556 ?
O2 Sr18 N2 118.2(3) 2_546 1_556 ?
N5 Sr18 Ca20 57.5(3) 2_656 1_556 ?
N21 Sr18 Ca20 106.6(3) 2_546 1_556 ?
N26 Sr18 Ca20 146.3(2) 2_546 1_556 ?
N17 Sr18 Ca20 102.8(3) . 1_556 ?
O2 Sr18 Ca20 45.1(2) 2_546 1_556 ?
N2 Sr18 Ca20 86.5(2) 1_556 1_556 ?
N5 Sr18 Sr20 57.5(3) 2_656 1_556 ?
N21 Sr18 Sr20 106.6(3) 2_546 1_556 ?
N26 Sr18 Sr20 146.3(2) 2_546 1_556 ?
N17 Sr18 Sr20 102.8(3) . 1_556 ?
O2 Sr18 Sr20 45.1(2) 2_546 1_556 ?
N2 Sr18 Sr20 86.5(2) 1_556 1_556 ?
N5 Sr18 Ca25 50.1(3) 2_656 1_566 ?
N21 Sr18 Ca25 121.7(3) 2_546 1_566 ?
N26 Sr18 Ca25 49.6(2) 2_546 1_566 ?
N17 Sr18 Ca25 113.2(3) . 1_566 ?
O2 Sr18 Ca25 142.0(2) 2_546 1_566 ?
N2 Sr18 Ca25 47.4(2) 1_556 1_566 ?
Ca20 Sr18 Ca25 96.96(7) 1_556 1_566 ?
Sr20 Sr18 Ca25 96.96(7) 1_556 1_566 ?
N5 Sr18 Sr25 50.1(3) 2_656 1_566 ?
N21 Sr18 Sr25 121.7(3) 2_546 1_566 ?
N26 Sr18 Sr25 49.6(2) 2_546 1_566 ?
N17 Sr18 Sr25 113.2(3) . 1_566 ?
O2 Sr18 Sr25 142.0(2) 2_546 1_566 ?
N2 Sr18 Sr25 47.4(2) 1_556 1_566 ?
Ca20 Sr18 Sr25 96.96(7) 1_556 1_566 ?
Sr20 Sr18 Sr25 96.96(7) 1_556 1_566 ?
N5 Sr18 Ca14 112.5(3) 2_656 2_546 ?
N21 Sr18 Ca14 60.4(3) 2_546 2_546 ?
N26 Sr18 Ca14 45.7(2) 2_546 2_546 ?
N17 Sr18 Ca14 127.4(3) . 2_546 ?
O2 Sr18 Ca14 137.6(2) 2_546 2_546 ?
N2 Sr18 Ca14 45.3(2) 1_556 2_546 ?
Ca20 Sr18 Ca14 129.71(10) 1_556 2_546 ?
Sr20 Sr18 Ca14 129.71(10) 1_556 2_546 ?
Ca25 Sr18 Ca14 63.46(6) 1_566 2_546 ?
Sr25 Sr18 Ca14 63.46(6) 1_566 2_546 ?
N5 Sr18 Sr14 112.5(3) 2_656 2_546 ?
N21 Sr18 Sr14 60.4(3) 2_546 2_546 ?
N26 Sr18 Sr14 45.7(2) 2_546 2_546 ?
N17 Sr18 Sr14 127.4(3) . 2_546 ?
O2 Sr18 Sr14 137.6(2) 2_546 2_546 ?
N2 Sr18 Sr14 45.3(2) 1_556 2_546 ?
Ca20 Sr18 Sr14 129.71(10) 1_556 2_546 ?
Sr20 Sr18 Sr14 129.71(10) 1_556 2_546 ?
Ca25 Sr18 Sr14 63.46(6) 1_566 2_546 ?
Sr25 Sr18 Sr14 63.46(6) 1_566 2_546 ?
N25 Sr19 N1 169.7(3) . . ?
N25 Sr19 N3 100.5(3) . . ?
N1 Sr19 N3 70.9(3) . . ?
N25 Sr19 N23 86.5(3) . . ?
N1 Sr19 N23 88.4(3) . . ?
N3 Sr19 N23 93.6(3) . . ?
N25 Sr19 N1 94.1(3) . 2_545 ?
N1 Sr19 N1 90.9(3) . 2_545 ?
N3 Sr19 N1 85.3(3) . 2_545 ?
N23 Sr19 N1 178.8(3) . 2_545 ?
N25 Sr19 N21 99.8(3) . . ?
N1 Sr19 N21 86.3(3) . . ?
N3 Sr19 N21 150.5(3) . . ?
N23 Sr19 N21 66.6(3) . . ?
N1 Sr19 N21 114.3(3) 2_545 . ?
N25 Sr19 Mo1 134.6(3) . . ?
N1 Sr19 Mo1 35.8(2) . . ?
N3 Sr19 Mo1 36.3(2) . . ?
N23 Sr19 Mo1 84.4(2) . . ?
N1 Sr19 Mo1 94.4(2) 2_545 . ?
N21 Sr19 Mo1 116.7(2) . . ?
N25 Sr19 Mo6 84.2(2) . . ?
N1 Sr19 Mo6 96.7(2) . . ?
N3 Sr19 Mo6 128.7(2) . . ?
N23 Sr19 Mo6 35.3(2) . . ?
N1 Sr19 Mo6 145.7(2) 2_545 . ?
N21 Sr19 Mo6 33.8(2) . . ?
Mo1 Sr19 Mo6 111.05(6) . . ?
N25 Sr19 Sr11 45.4(2) . . ?
N1 Sr19 Sr11 139.9(2) . . ?
N3 Sr19 Sr11 99.0(2) . . ?
N23 Sr19 Sr11 131.6(2) . . ?
N1 Sr19 Sr11 49.1(2) 2_545 . ?
N21 Sr19 Sr11 110.4(2) . . ?
Mo1 Sr19 Sr11 129.75(8) . . ?
Mo6 Sr19 Sr11 117.71(7) . . ?
N25 Sr19 Sr14 46.9(2) . . ?
N1 Sr19 Sr14 141.7(3) . . ?
N3 Sr19 Sr14 147.3(2) . . ?
N23 Sr19 Sr14 86.7(2) . . ?
N1 Sr19 Sr14 94.5(2) 2_545 . ?
N21 Sr19 Sr14 57.0(2) . . ?
Mo1 Sr19 Sr14 170.78(8) . . ?
Mo6 Sr19 Sr14 59.83(5) . . ?
Sr11 Sr19 Sr14 58.82(7) . . ?
O2 Sr20 N8 91.6(3) 2_545 . ?
O2 Sr20 N3 90.3(3) 2_545 . ?
N8 Sr20 N3 97.6(3) . . ?
O2 Sr20 N6 167.2(3) 2_545 . ?
N8 Sr20 N6 75.8(3) . . ?
N3 Sr20 N6 89.3(3) . . ?
O2 Sr20 N6 96.2(3) 2_545 2_655 ?
N8 Sr20 N6 91.0(3) . 2_655 ?
N3 Sr20 N6 169.1(3) . 2_655 ?
N6 Sr20 N6 86.3(3) . 2_655 ?
O2 Sr20 N5 92.9(3) 2_545 2_655 ?
N8 Sr20 N5 158.5(3) . 2_655 ?
N3 Sr20 N5 103.4(3) . 2_655 ?
N6 Sr20 N5 99.6(3) . 2_655 ?
N6 Sr20 N5 67.5(3) 2_655 2_655 ?
O2 Sr20 Mo2 129.8(2) 2_545 . ?
N8 Sr20 Mo2 38.4(2) . . ?
N3 Sr20 Mo2 93.0(3) . . ?
N6 Sr20 Mo2 37.5(2) . . ?
N6 Sr20 Mo2 89.6(2) 2_655 . ?
N5 Sr20 Mo2 134.3(2) 2_655 . ?
O2 Sr20 Ca18 52.6(2) 2_545 1_554 ?
N8 Sr20 Ca18 144.0(2) . 1_554 ?
N3 Sr20 Ca18 81.2(3) . 1_554 ?
N6 Sr20 Ca18 139.7(2) . 1_554 ?
N6 Sr20 Ca18 95.7(2) 2_655 1_554 ?
N5 Sr20 Ca18 46.4(2) 2_655 1_554 ?
Mo2 Sr20 Ca18 173.87(10) . 1_554 ?
O2 Sr20 Sr18 52.6(2) 2_545 1_554 ?
N8 Sr20 Sr18 144.0(2) . 1_554 ?
N3 Sr20 Sr18 81.2(3) . 1_554 ?
N6 Sr20 Sr18 139.7(2) . 1_554 ?
N6 Sr20 Sr18 95.7(2) 2_655 1_554 ?
N5 Sr20 Sr18 46.4(2) 2_655 1_554 ?
Mo2 Sr20 Sr18 173.87(10) . 1_554 ?
O2 Sr20 Mo2 103.4(2) 2_545 2_655 ?
N8 Sr20 Mo2 124.4(2) . 2_655 ?
N3 Sr20 Mo2 134.7(2) . 2_655 ?
N6 Sr20 Mo2 85.8(2) . 2_655 ?
N6 Sr20 Mo2 35.0(2) 2_655 2_655 ?
N5 Sr20 Mo2 34.2(2) 2_655 2_655 ?
Mo2 Sr20 Mo2 109.05(8) . 2_655 ?
Ca18 Sr20 Mo2 74.22(7) 1_554 2_655 ?
Sr18 Sr20 Mo2 74.22(7) 1_554 2_655 ?
O2 Sr20 Ca4 43.5(2) 2_545 2_545 ?
N8 Sr20 Ca4 90.0(2) . 2_545 ?
N3 Sr20 Ca4 47.5(2) . 2_545 ?
N6 Sr20 Ca4 132.7(2) . 2_545 ?
N6 Sr20 Ca4 139.7(2) 2_655 2_545 ?
N5 Sr20 Ca4 107.6(3) 2_655 2_545 ?
Mo2 Sr20 Ca4 114.67(8) . 2_545 ?
Ca18 Sr20 Ca4 62.60(7) 1_554 2_545 ?
Sr18 Sr20 Ca4 62.60(7) 1_554 2_545 ?
Mo2 Sr20 Ca4 136.13(9) 2_655 2_545 ?
O2 Sr20 Sr4 43.5(2) 2_545 2_545 ?
N8 Sr20 Sr4 90.0(2) . 2_545 ?
N3 Sr20 Sr4 47.5(2) . 2_545 ?
N6 Sr20 Sr4 132.7(2) . 2_545 ?
N6 Sr20 Sr4 139.7(2) 2_655 2_545 ?
N5 Sr20 Sr4 107.6(3) 2_655 2_545 ?
Mo2 Sr20 Sr4 114.67(8) . 2_545 ?
Ca18 Sr20 Sr4 62.60(7) 1_554 2_545 ?
Sr18 Sr20 Sr4 62.60(7) 1_554 2_545 ?
Mo2 Sr20 Sr4 136.13(9) 2_655 2_545 ?
N25 Sr21 N8 167.2(3) 2_545 2_545 ?
N25 Sr21 N25 95.3(3) 2_545 1_455 ?
N8 Sr21 N25 95.2(3) 2_545 1_455 ?
N25 Sr21 N12 90.8(3) 2_545 2_545 ?
N8 Sr21 N12 95.5(3) 2_545 2_545 ?
N25 Sr21 N12 94.8(3) 1_455 2_545 ?
N25 Sr21 N7 99.8(3) 2_545 2_545 ?
N8 Sr21 N7 73.3(3) 2_545 2_545 ?
N25 Sr21 N7 87.9(3) 1_455 2_545 ?
N12 Sr21 N7 168.7(3) 2_545 2_545 ?
N25 Sr21 Mo2 133.7(2) 2_545 2_545 ?
N8 Sr21 Mo2 37.2(2) 2_545 2_545 ?
N25 Sr21 Mo2 97.3(2) 1_455 2_545 ?
N12 Sr21 Mo2 131.9(2) 2_545 2_545 ?
N7 Sr21 Mo2 36.8(2) 2_545 2_545 ?
N25 Sr21 N3 87.2(3) 2_545 2_545 ?
N8 Sr21 N3 82.0(3) 2_545 2_545 ?
N25 Sr21 N3 176.8(3) 1_455 2_545 ?
N12 Sr21 N3 87.2(3) 2_545 2_545 ?
N7 Sr21 N3 89.7(3) 2_545 2_545 ?
Mo2 Sr21 N3 79.4(2) 2_545 2_545 ?
N25 Sr21 Ca21 48.9(2) 2_545 2_445 ?
N8 Sr21 Ca21 141.0(3) 2_545 2_445 ?
N25 Sr21 Ca21 46.3(2) 1_455 2_445 ?
N12 Sr21 Ca21 94.2(2) 2_545 2_445 ?
N7 Sr21 Ca21 95.5(2) 2_545 2_445 ?
Mo2 Sr21 Ca21 126.76(12) 2_545 2_445 ?
N3 Sr21 Ca21 136.2(2) 2_545 2_445 ?
N25 Sr21 Sr21 48.9(2) 2_545 2_445 ?
N8 Sr21 Sr21 141.0(3) 2_545 2_445 ?
N25 Sr21 Sr21 46.3(2) 1_455 2_445 ?
N12 Sr21 Sr21 94.2(2) 2_545 2_445 ?
N7 Sr21 Sr21 95.5(2) 2_545 2_445 ?
Mo2 Sr21 Sr21 126.76(12) 2_545 2_445 ?
N3 Sr21 Sr21 136.2(2) 2_545 2_445 ?
N25 Sr21 Sr2 93.9(2) 2_545 1_455 ?
N8 Sr21 Sr2 98.6(2) 2_545 1_455 ?
N25 Sr21 Sr2 46.8(2) 1_455 1_455 ?
N12 Sr21 Sr2 48.0(2) 2_545 1_455 ?
N7 Sr21 Sr2 133.8(2) 2_545 1_455 ?
Mo2 Sr21 Sr2 126.29(10) 2_545 1_455 ?
N3 Sr21 Sr2 135.2(2) 2_545 1_455 ?
Ca21 Sr21 Sr2 62.05(9) 2_445 1_455 ?
Sr21 Sr21 Sr2 62.05(9) 2_445 1_455 ?
N25 Sr21 Ca2 93.9(2) 2_545 1_455 ?
N8 Sr21 Ca2 98.6(2) 2_545 1_455 ?
N25 Sr21 Ca2 46.8(2) 1_455 1_455 ?
N12 Sr21 Ca2 48.0(2) 2_545 1_455 ?
N7 Sr21 Ca2 133.8(2) 2_545 1_455 ?
Mo2 Sr21 Ca2 126.29(10) 2_545 1_455 ?
N3 Sr21 Ca2 135.2(2) 2_545 1_455 ?
Ca21 Sr21 Ca2 62.05(9) 2_445 1_455 ?
Sr21 Sr21 Ca2 62.05(9) 2_445 1_455 ?
N25 Sr21 Sr2 45.5(2) 2_545 2_545 ?
N8 Sr21 Sr2 127.3(2) 2_545 2_545 ?
N25 Sr21 Sr2 89.9(2) 1_455 2_545 ?
N12 Sr21 Sr2 136.3(2) 2_545 2_545 ?
N7 Sr21 Sr2 54.5(2) 2_545 2_545 ?
Mo2 Sr21 Sr2 90.17(8) 2_545 2_545 ?
N3 Sr21 Sr2 90.4(2) 2_545 2_545 ?
Ca21 Sr21 Sr2 59.26(8) 2_445 2_545 ?
Sr21 Sr21 Sr2 59.26(8) 2_445 2_545 ?
Sr2 Sr21 Sr2 121.31(8) 1_455 2_545 ?
Ca2 Sr21 Sr2 121.31(8) 1_455 2_545 ?
N28 Sr22 N19 95.0(3) 1_455 . ?
N28 Sr22 N20 168.5(4) 1_455 . ?
N19 Sr22 N20 73.8(3) . . ?
N28 Sr22 N20 93.6(3) 1_455 2_556 ?
N19 Sr22 N20 88.9(3) . 2_556 ?
N20 Sr22 N20 84.0(3) . 2_556 ?
N28 Sr22 N10 96.5(3) 1_455 1_566 ?
N19 Sr22 N10 88.4(3) . 1_566 ?
N20 Sr22 N10 85.8(3) . 1_566 ?
N20 Sr22 N10 169.8(3) 2_556 1_566 ?
N28 Sr22 N18 92.4(3) 1_455 2_556 ?
N19 Sr22 N18 158.8(3) . 2_556 ?
N20 Sr22 N18 97.3(3) . 2_556 ?
N20 Sr22 N18 70.8(3) 2_556 2_556 ?
N10 Sr22 N18 110.4(3) 1_566 2_556 ?
N28 Sr22 Mo4 131.4(3) 1_455 . ?
N19 Sr22 Mo4 36.5(2) . . ?
N20 Sr22 Mo4 37.3(2) . . ?
N20 Sr22 Mo4 84.6(2) 2_556 . ?
N10 Sr22 Mo4 87.4(2) 1_566 . ?
N18 Sr22 Mo4 131.4(2) 2_556 . ?
N28 Sr22 Mo4 100.8(2) 1_455 2_556 ?
N19 Sr22 Mo4 123.4(2) . 2_556 ?
N20 Sr22 Mo4 84.0(2) . 2_556 ?
N20 Sr22 Mo4 36.6(2) 2_556 2_556 ?
N10 Sr22 Mo4 141.7(2) 1_566 2_556 ?
N18 Sr22 Mo4 35.5(2) 2_556 2_556 ?
Mo4 Sr22 Mo4 105.58(7) . 2_556 ?
N28 Sr22 Ca9 46.2(2) 1_455 2_556 ?
N19 Sr22 Ca9 95.5(2) . 2_556 ?
N20 Sr22 Ca9 135.6(2) . 2_556 ?
N20 Sr22 Ca9 139.7(2) 2_556 2_556 ?
N10 Sr22 Ca9 50.4(2) 1_566 2_556 ?
N18 Sr22 Ca9 103.9(2) 2_556 2_556 ?
Mo4 Sr22 Ca9 120.99(9) . 2_556 ?
Mo4 Sr22 Ca9 133.35(9) 2_556 2_556 ?
N28 Sr22 Sr9 46.2(2) 1_455 2_556 ?
N19 Sr22 Sr9 95.5(2) . 2_556 ?
N20 Sr22 Sr9 135.6(2) . 2_556 ?
N20 Sr22 Sr9 139.7(2) 2_556 2_556 ?
N10 Sr22 Sr9 50.4(2) 1_566 2_556 ?
N18 Sr22 Sr9 103.9(2) 2_556 2_556 ?
Mo4 Sr22 Sr9 120.99(9) . 2_556 ?
Mo4 Sr22 Sr9 133.35(9) 2_556 2_556 ?
N28 Sr22 Ca10 45.2(2) 1_455 2_556 ?
N19 Sr22 Ca10 140.2(2) . 2_556 ?
N20 Sr22 Ca10 145.9(3) . 2_556 ?
N20 Sr22 Ca10 92.4(2) 2_556 2_556 ?
N10 Sr22 Ca10 96.0(2) 1_566 2_556 ?
N18 Sr22 Ca10 50.2(2) 2_556 2_556 ?
Mo4 Sr22 Ca10 175.41(10) . 2_556 ?
Mo4 Sr22 Ca10 73.66(7) 2_556 2_556 ?
Ca9 Sr22 Ca10 59.70(7) 2_556 2_556 ?
Sr9 Sr22 Ca10 59.70(7) 2_556 2_556 ?
N28 Sr22 Sr10 45.2(2) 1_455 2_556 ?
N19 Sr22 Sr10 140.2(2) . 2_556 ?
N20 Sr22 Sr10 145.9(3) . 2_556 ?
N20 Sr22 Sr10 92.4(2) 2_556 2_556 ?
N10 Sr22 Sr10 96.0(2) 1_566 2_556 ?
N18 Sr22 Sr10 50.2(2) 2_556 2_556 ?
Mo4 Sr22 Sr10 175.41(10) . 2_556 ?
Mo4 Sr22 Sr10 73.66(7) 2_556 2_556 ?
Ca9 Sr22 Sr10 59.70(7) 2_556 2_556 ?
Sr9 Sr22 Sr10 59.70(7) 2_556 2_556 ?
N27 Sr23 N20 93.9(3) . . ?
N27 Sr23 N10 167.6(4) . 1_566 ?
N20 Sr23 N10 88.7(3) . 1_566 ?
N27 Sr23 N7 93.8(3) . 2_656 ?
N20 Sr23 N7 165.9(4) . 2_656 ?
N10 Sr23 N7 86.2(3) 1_566 2_656 ?
N27 Sr23 N17 92.7(3) . . ?
N20 Sr23 N17 68.4(3) . . ?
N10 Sr23 N17 99.5(3) 1_566 . ?
N7 Sr23 N17 99.5(3) 2_656 . ?
N27 Sr23 N11 102.4(3) . 1_566 ?
N20 Sr23 N11 87.1(3) . 1_566 ?
N10 Sr23 N11 65.6(3) 1_566 1_566 ?
N7 Sr23 N11 102.7(3) 2_656 1_566 ?
N17 Sr23 N11 152.1(3) . 1_566 ?
N27 Sr23 Mo4 102.6(3) . . ?
N20 Sr23 Mo4 35.9(2) . . ?
N10 Sr23 Mo4 86.7(2) 1_566 . ?
N7 Sr23 Mo4 130.5(3) 2_656 . ?
N17 Sr23 Mo4 34.4(2) . . ?
N11 Sr23 Mo4 118.3(2) 1_566 . ?
N27 Sr23 Mo5 134.0(3) . 1_566 ?
N20 Sr23 Mo5 96.2(2) . 1_566 ?
N10 Sr23 Mo5 33.6(2) 1_566 1_566 ?
N7 Sr23 Mo5 86.8(2) 2_656 1_566 ?
N17 Sr23 Mo5 132.7(2) . 1_566 ?
N11 Sr23 Mo5 34.0(2) 1_566 1_566 ?
Mo4 Sr23 Mo5 111.68(8) . 1_566 ?
N27 Sr23 Ca6 49.6(2) . 2_546 ?
N20 Sr23 Ca6 90.5(2) . 2_546 ?
N10 Sr23 Ca6 142.6(3) 1_566 2_546 ?
N7 Sr23 Ca6 85.5(2) 2_656 2_546 ?
N17 Sr23 Ca6 46.4(2) . 2_546 ?
N11 Sr23 Ca6 151.7(2) 1_566 2_546 ?
Mo4 Sr23 Ca6 71.63(7) . 2_546 ?
Mo5 Sr23 Ca6 171.84(8) 1_566 2_546 ?
N27 Sr23 Sr6 49.6(2) . 2_546 ?
N20 Sr23 Sr6 90.5(2) . 2_546 ?
N10 Sr23 Sr6 142.6(3) 1_566 2_546 ?
N7 Sr23 Sr6 85.5(2) 2_656 2_546 ?
N17 Sr23 Sr6 46.4(2) . 2_546 ?
N11 Sr23 Sr6 151.7(2) 1_566 2_546 ?
Mo4 Sr23 Sr6 71.63(7) . 2_546 ?
Mo5 Sr23 Sr6 171.84(8) 1_566 2_546 ?
N27 Sr23 Ca17 140.6(3) . 2_546 ?
N20 Sr23 Ca17 88.4(2) . 2_546 ?
N10 Sr23 Ca17 51.4(2) 1_566 2_546 ?
N7 Sr23 Ca17 78.1(2) 2_656 2_546 ?
N17 Sr23 Ca17 52.0(2) . 2_546 ?
N11 Sr23 Ca17 116.9(2) 1_566 2_546 ?
Mo4 Sr23 Ca17 59.72(6) . 2_546 ?
Mo5 Sr23 Ca17 84.50(6) 1_566 2_546 ?
Ca6 Sr23 Ca17 91.17(8) 2_546 2_546 ?
Sr6 Sr23 Ca17 91.17(8) 2_546 2_546 ?
N27 Sr23 Sr17 140.6(3) . 2_546 ?
N20 Sr23 Sr17 88.4(2) . 2_546 ?
N10 Sr23 Sr17 51.4(2) 1_566 2_546 ?
N7 Sr23 Sr17 78.1(2) 2_656 2_546 ?
N17 Sr23 Sr17 52.0(2) . 2_546 ?
N11 Sr23 Sr17 116.9(2) 1_566 2_546 ?
Mo4 Sr23 Sr17 59.72(6) . 2_546 ?
Mo5 Sr23 Sr17 84.50(6) 1_566 2_546 ?
Ca6 Sr23 Sr17 91.17(8) 2_546 2_546 ?
Sr6 Sr23 Sr17 91.17(8) 2_546 2_546 ?
N28 Sr24 N14 169.3(3) . 2_546 ?
N28 Sr24 N16 95.5(3) . . ?
N14 Sr24 N16 74.2(3) 2_546 . ?
N28 Sr24 N4 93.2(3) . 2_656 ?
N14 Sr24 N4 97.1(3) 2_546 2_656 ?
N16 Sr24 N4 171.3(4) . 2_656 ?
N28 Sr24 N27 92.5(3) . . ?
N14 Sr24 N27 89.7(3) 2_546 . ?
N16 Sr24 N27 87.3(3) . . ?
N4 Sr24 N27 92.6(3) 2_656 . ?
N28 Sr24 N19 88.2(3) . 1_655 ?
N14 Sr24 N19 88.9(3) 2_546 1_655 ?
N16 Sr24 N19 88.6(3) . 1_655 ?
N4 Sr24 N19 91.4(3) 2_656 1_655 ?
N27 Sr24 N19 175.9(3) . 1_655 ?
N28 Sr24 Mo3 132.5(2) . . ?
N14 Sr24 Mo3 37.1(2) 2_546 . ?
N16 Sr24 Mo3 37.1(2) . . ?
N4 Sr24 Mo3 134.2(3) 2_656 . ?
N27 Sr24 Mo3 88.9(2) . . ?
N19 Sr24 Mo3 87.6(2) 1_655 . ?
N28 Sr24 Ca12 46.3(2) . 2_656 ?
N14 Sr24 Ca12 135.3(2) 2_546 2_656 ?
N16 Sr24 Ca12 93.4(2) . 2_656 ?
N4 Sr24 Ca12 92.7(2) 2_656 2_656 ?
N27 Sr24 Ca12 46.2(2) . 2_656 ?
N19 Sr24 Ca12 134.5(2) 1_655 2_656 ?
Mo3 Sr24 Ca12 119.55(9) . 2_656 ?
N28 Sr24 Sr12 46.3(2) . 2_656 ?
N14 Sr24 Sr12 135.3(2) 2_546 2_656 ?
N16 Sr24 Sr12 93.4(2) . 2_656 ?
N4 Sr24 Sr12 92.7(2) 2_656 2_656 ?
N27 Sr24 Sr12 46.2(2) . 2_656 ?
N19 Sr24 Sr12 134.5(2) 1_655 2_656 ?
Mo3 Sr24 Sr12 119.55(9) . 2_656 ?
N28 Sr24 Ca16 95.1(2) . 2_656 ?
N14 Sr24 Ca16 93.9(2) 2_546 2_656 ?
N16 Sr24 Ca16 132.0(2) . 2_656 ?
N4 Sr24 Ca16 47.0(2) 2_656 2_656 ?
N27 Sr24 Ca16 45.6(2) . 2_656 ?
N19 Sr24 Ca16 138.4(2) 1_655 2_656 ?
Mo3 Sr24 Ca16 118.19(9) . 2_656 ?
Ca12 Sr24 Ca16 62.56(7) 2_656 2_656 ?
Sr12 Sr24 Ca16 62.56(7) 2_656 2_656 ?
N28 Sr24 Sr16 95.1(2) . 2_656 ?
N14 Sr24 Sr16 93.9(2) 2_546 2_656 ?
N16 Sr24 Sr16 132.0(2) . 2_656 ?
N4 Sr24 Sr16 47.0(2) 2_656 2_656 ?
N27 Sr24 Sr16 45.6(2) . 2_656 ?
N19 Sr24 Sr16 138.4(2) 1_655 2_656 ?
Mo3 Sr24 Sr16 118.19(9) . 2_656 ?
Ca12 Sr24 Sr16 62.56(7) 2_656 2_656 ?
Sr12 Sr24 Sr16 62.56(7) 2_656 2_656 ?
N28 Sr24 Ca9 45.2(2) . 2_656 ?
N14 Sr24 Ca9 145.0(2) 2_546 2_656 ?
N16 Sr24 Ca9 140.7(3) . 2_656 ?
N4 Sr24 Ca9 48.0(2) 2_656 2_656 ?
N27 Sr24 Ca9 93.5(2) . 2_656 ?
N19 Sr24 Ca9 89.9(2) 1_655 2_656 ?
Mo3 Sr24 Ca9 176.71(9) . 2_656 ?
Ca12 Sr24 Ca9 61.13(8) 2_656 2_656 ?
Sr12 Sr24 Ca9 61.13(8) 2_656 2_656 ?
Ca16 Sr24 Ca9 65.07(8) 2_656 2_656 ?
Sr16 Sr24 Ca9 65.07(8) 2_656 2_656 ?
N26 Sr25 N5 91.3(3) . 2_645 ?
N26 Sr25 N5 88.7(3) 2_535 2_645 ?
N26 Sr25 N5 88.7(3) . 1_445 ?
N26 Sr25 N5 91.3(3) 2_535 1_445 ?
N26 Sr25 N2 96.8(3) . 1_545 ?
N26 Sr25 N2 83.2(3) 2_535 1_545 ?
N5 Sr25 N2 88.1(4) 2_645 1_545 ?
N5 Sr25 N2 91.9(4) 1_445 1_545 ?
N26 Sr25 N2 83.2(3) . 2_545 ?
N26 Sr25 N2 96.8(3) 2_535 2_545 ?
N5 Sr25 N2 91.9(4) 2_645 2_545 ?
N5 Sr25 N2 88.1(4) 1_445 2_545 ?
N26 Sr25 Ca18 49.0(2) . 2_546 ?
N26 Sr25 Ca18 131.0(2) 2_535 2_546 ?
N5 Sr25 Ca18 132.7(3) 2_645 2_546 ?
N5 Sr25 Ca18 47.3(3) 1_445 2_546 ?
N2 Sr25 Ca18 117.1(3) 1_545 2_546 ?
N2 Sr25 Ca18 62.9(3) 2_545 2_546 ?
N26 Sr25 Sr18 49.0(2) . 2_546 ?
N26 Sr25 Sr18 131.0(2) 2_535 2_546 ?
N5 Sr25 Sr18 132.7(3) 2_645 2_546 ?
N5 Sr25 Sr18 47.3(3) 1_445 2_546 ?
N2 Sr25 Sr18 117.1(3) 1_545 2_546 ?
N2 Sr25 Sr18 62.9(3) 2_545 2_546 ?
N26 Sr25 Ca18 131.0(2) . 1_544 ?
N26 Sr25 Ca18 49.0(2) 2_535 1_544 ?
N5 Sr25 Ca18 47.3(3) 2_645 1_544 ?
N5 Sr25 Ca18 132.7(3) 1_445 1_544 ?
N2 Sr25 Ca18 62.9(3) 1_545 1_544 ?
N2 Sr25 Ca18 117.1(3) 2_545 1_544 ?
N26 Sr25 Sr18 131.0(2) . 1_544 ?
N26 Sr25 Sr18 49.0(2) 2_535 1_544 ?
N5 Sr25 Sr18 47.3(3) 2_645 1_544 ?
N5 Sr25 Sr18 132.7(3) 1_445 1_544 ?
N2 Sr25 Sr18 62.9(3) 1_545 1_544 ?
N2 Sr25 Sr18 117.1(3) 2_545 1_544 ?
N26 Sr25 Sr17 46.4(2) . . ?
N26 Sr25 Sr17 133.6(2) 2_535 . ?
N5 Sr25 Sr17 112.0(3) 2_645 . ?
N5 Sr25 Sr17 68.0(3) 1_445 . ?
N2 Sr25 Sr17 57.9(3) 1_545 . ?
N2 Sr25 Sr17 122.1(3) 2_545 . ?
Ca18 Sr25 Sr17 62.34(5) 2_546 . ?
Sr18 Sr25 Sr17 62.34(5) 2_546 . ?
Ca18 Sr25 Sr17 117.66(5) 1_544 . ?
Sr18 Sr25 Sr17 117.66(5) 1_544 . ?
N15 Sr26 N11 127.6(4) . 2_545 ?
N15 Sr26 N15 89.0(4) . 2_446 ?
N11 Sr26 N15 91.4(4) 2_545 2_446 ?
N15 Sr26 N24 95.4(4) . 1_455 ?
N11 Sr26 N24 89.3(4) 2_545 1_455 ?
N15 Sr26 N24 173.8(3) 2_446 1_455 ?
N15 Sr26 N22 105.7(4) . 1_455 ?
N11 Sr26 N22 125.5(4) 2_545 1_455 ?
N15 Sr26 N22 101.2(3) 2_446 1_455 ?
N24 Sr26 N22 73.4(3) 1_455 1_455 ?
N15 Sr26 Mo6 113.3(3) . 1_455 ?
N11 Sr26 Mo6 102.5(3) 2_545 1_455 ?
N15 Sr26 Mo6 135.2(3) 2_446 1_455 ?
N24 Sr26 Mo6 38.8(2) 1_455 1_455 ?
N22 Sr26 Mo6 37.0(2) 1_455 1_455 ?
N15 Sr26 Ca12 159.8(3) . 1_455 ?
N11 Sr26 Ca12 71.7(3) 2_545 1_455 ?
N15 Sr26 Ca12 84.0(3) 2_446 1_455 ?
N24 Sr26 Ca12 90.5(2) 1_455 1_455 ?
N22 Sr26 Ca12 57.6(3) 1_455 1_455 ?
Mo6 Sr26 Ca12 61.53(6) 1_455 1_455 ?
N15 Sr26 Sr12 159.8(3) . 1_455 ?
N11 Sr26 Sr12 71.7(3) 2_545 1_455 ?
N15 Sr26 Sr12 84.0(3) 2_446 1_455 ?
N24 Sr26 Sr12 90.5(2) 1_455 1_455 ?
N22 Sr26 Sr12 57.6(3) 1_455 1_455 ?
Mo6 Sr26 Sr12 61.53(6) 1_455 1_455 ?
N15 Sr26 Ca26 46.0(3) . 2_446 ?
N11 Sr26 Ca26 115.7(3) 2_545 2_446 ?
N15 Sr26 Ca26 42.9(3) 2_446 2_446 ?
N24 Sr26 Ca26 141.3(3) 1_455 2_446 ?
N22 Sr26 Ca26 108.9(3) 1_455 2_446 ?
Mo6 Sr26 Ca26 141.36(13) 1_455 2_446 ?
Ca12 Sr26 Ca26 124.29(11) 1_455 2_446 ?
Sr12 Sr26 Ca26 124.29(11) 1_455 2_446 ?
N15 Sr26 Sr26 46.0(3) . 2_446 ?
N11 Sr26 Sr26 115.7(3) 2_545 2_446 ?
N15 Sr26 Sr26 42.9(3) 2_446 2_446 ?
N24 Sr26 Sr26 141.3(3) 1_455 2_446 ?
N22 Sr26 Sr26 108.9(3) 1_455 2_446 ?
Mo6 Sr26 Sr26 141.36(13) 1_455 2_446 ?
Ca12 Sr26 Sr26 124.29(11) 1_455 2_446 ?
Sr12 Sr26 Sr26 124.29(11) 1_455 2_446 ?
N15 Sr26 Ca13 71.0(3) . 2_546 ?
N11 Sr26 Ca13 60.5(3) 2_545 2_546 ?
N15 Sr26 Ca13 69.0(3) 2_446 2_546 ?
N24 Sr26 Ca13 116.6(2) 1_455 2_546 ?
N22 Sr26 Ca13 169.4(3) 1_455 2_546 ?
Mo6 Sr26 Ca13 153.54(9) 1_455 2_546 ?
Ca12 Sr26 Ca13 123.07(9) 1_455 2_546 ?
Sr12 Sr26 Ca13 123.07(9) 1_455 2_546 ?
Ca26 Sr26 Ca13 61.32(7) 2_446 2_546 ?
Sr26 Sr26 Ca13 61.32(7) 2_446 2_546 ?
N15 Sr26 Sr13 71.0(3) . 2_546 ?
N11 Sr26 Sr13 60.5(3) 2_545 2_546 ?
N15 Sr26 Sr13 69.0(3) 2_446 2_546 ?
N24 Sr26 Sr13 116.6(2) 1_455 2_546 ?
N22 Sr26 Sr13 169.4(3) 1_455 2_546 ?
Mo6 Sr26 Sr13 153.54(9) 1_455 2_546 ?
Ca12 Sr26 Sr13 123.07(9) 1_455 2_546 ?
Sr12 Sr26 Sr13 123.07(9) 1_455 2_546 ?
Ca26 Sr26 Sr13 61.32(7) 2_446 2_546 ?
Sr26 Sr26 Sr13 61.32(7) 2_446 2_546 ?
Mo1 N1 Sr19 92.7(4) . . ?
Mo1 N1 Sr9 90.5(4) . . ?
Sr19 N1 Sr9 94.3(3) . . ?
Mo1 N1 Sr4 174.3(5) . . ?
Sr19 N1 Sr4 85.8(3) . . ?
Sr9 N1 Sr4 84.2(3) . . ?
Mo1 N1 Ca11 91.6(4) . 2_545 ?
Sr19 N1 Ca11 167.7(5) . 2_545 ?
Sr9 N1 Ca11 97.2(3) . 2_545 ?
Sr4 N1 Ca11 91.0(3) . 2_545 ?
Mo1 N1 Sr11 91.6(4) . 2_545 ?
Sr19 N1 Sr11 167.7(5) . 2_545 ?
Sr9 N1 Sr11 97.2(3) . 2_545 ?
Sr4 N1 Sr11 91.0(3) . 2_545 ?
Mo1 N1 Ca19 96.5(4) . 2_545 ?
Sr19 N1 Ca19 89.1(3) . 2_545 ?
Sr9 N1 Ca19 172.1(5) . 2_545 ?
Sr4 N1 Ca19 89.0(3) . 2_545 ?
Ca11 N1 Ca19 78.9(3) 2_545 2_545 ?
Sr11 N1 Ca19 78.9(3) 2_545 2_545 ?
Mo1 N1 Sr19 96.5(4) . 2_545 ?
Sr19 N1 Sr19 89.1(3) . 2_545 ?
Sr9 N1 Sr19 172.1(5) . 2_545 ?
Sr4 N1 Sr19 89.0(3) . 2_545 ?
Ca11 N1 Sr19 78.9(3) 2_545 2_545 ?
Sr11 N1 Sr19 78.9(3) 2_545 2_545 ?
Mo1 N2 Ca14 138.1(6) . 2_545 ?
Mo1 N2 Sr14 138.1(6) . 2_545 ?
Mo1 N2 Ca25 131.1(6) . 1_565 ?
Ca14 N2 Ca25 87.3(4) 2_545 1_565 ?
Sr14 N2 Ca25 87.3(4) 2_545 1_565 ?
Mo1 N2 Sr25 131.1(6) . 1_565 ?
Ca14 N2 Sr25 87.3(4) 2_545 1_565 ?
Sr14 N2 Sr25 87.3(4) 2_545 1_565 ?
Mo1 N2 Ca11 87.1(4) . 2_545 ?
Ca14 N2 Ca11 78.6(3) 2_545 2_545 ?
Sr14 N2 Ca11 78.6(3) 2_545 2_545 ?
Ca25 N2 Ca11 127.2(4) 1_565 2_545 ?
Sr25 N2 Ca11 127.2(4) 1_565 2_545 ?
Mo1 N2 Sr11 87.1(4) . 2_545 ?
Ca14 N2 Sr11 78.6(3) 2_545 2_545 ?
Sr14 N2 Sr11 78.6(3) 2_545 2_545 ?
Ca25 N2 Sr11 127.2(4) 1_565 2_545 ?
Sr25 N2 Sr11 127.2(4) 1_565 2_545 ?
Mo1 N2 Sr17 86.3(4) . 1_565 ?
Ca14 N2 Sr17 125.0(4) 2_545 1_565 ?
Sr14 N2 Sr17 125.0(4) 2_545 1_565 ?
Ca25 N2 Sr17 75.3(3) 1_565 1_565 ?
Sr25 N2 Sr17 75.3(3) 1_565 1_565 ?
Ca11 N2 Sr17 72.5(3) 2_545 1_565 ?
Sr11 N2 Sr17 72.5(3) 2_545 1_565 ?
Mo1 N2 Ca17 86.3(4) . 1_565 ?
Ca14 N2 Ca17 125.0(4) 2_545 1_565 ?
Sr14 N2 Ca17 125.0(4) 2_545 1_565 ?
Ca25 N2 Ca17 75.3(3) 1_565 1_565 ?
Sr25 N2 Ca17 75.3(3) 1_565 1_565 ?
Ca11 N2 Ca17 72.5(3) 2_545 1_565 ?
Sr11 N2 Ca17 72.5(3) 2_545 1_565 ?
Mo1 N2 Sr18 101.7(4) . 1_554 ?
Ca14 N2 Sr18 73.4(3) 2_545 1_554 ?
Sr14 N2 Sr18 73.4(3) 2_545 1_554 ?
Ca25 N2 Sr18 69.7(3) 1_565 1_554 ?
Sr25 N2 Sr18 69.7(3) 1_565 1_554 ?
Ca11 N2 Sr18 146.6(4) 2_545 1_554 ?
Sr11 N2 Sr18 146.6(4) 2_545 1_554 ?
Sr17 N2 Sr18 139.6(4) 1_565 1_554 ?
Ca17 N2 Sr18 139.6(4) 1_565 1_554 ?
Mo1 N2 Ca18 101.7(4) . 1_554 ?
Ca14 N2 Ca18 73.4(3) 2_545 1_554 ?
Sr14 N2 Ca18 73.4(3) 2_545 1_554 ?
Ca25 N2 Ca18 69.7(3) 1_565 1_554 ?
Sr25 N2 Ca18 69.7(3) 1_565 1_554 ?
Ca11 N2 Ca18 146.6(4) 2_545 1_554 ?
Sr11 N2 Ca18 146.6(4) 2_545 1_554 ?
Sr17 N2 Ca18 139.6(4) 1_565 1_554 ?
Ca17 N2 Ca18 139.6(4) 1_565 1_554 ?
Mo1 N3 Sr20 114.5(5) . . ?
Mo1 N3 Ca4 119.3(5) . 2_545 ?
Sr20 N3 Ca4 85.4(3) . 2_545 ?
Mo1 N3 Sr4 119.3(5) . 2_545 ?
Sr20 N3 Sr4 85.4(3) . 2_545 ?
Mo1 N3 Sr19 87.7(4) . . ?
Sr20 N3 Sr19 156.3(4) . . ?
Ca4 N3 Sr19 90.5(3) 2_545 . ?
Sr4 N3 Sr19 90.5(3) 2_545 . ?
Mo1 N3 Sr16 85.2(4) . . ?
Sr20 N3 Sr16 90.2(3) . . ?
Ca4 N3 Sr16 154.6(4) 2_545 . ?
Sr4 N3 Sr16 154.6(4) 2_545 . ?
Sr19 N3 Sr16 83.6(3) . . ?
Mo1 N3 Sr21 156.3(5) . 2_545 ?
Sr20 N3 Sr21 81.3(3) . 2_545 ?
Ca4 N3 Sr21 77.6(3) 2_545 2_545 ?
Sr4 N3 Sr21 77.6(3) 2_545 2_545 ?
Sr19 N3 Sr21 75.0(3) . 2_545 ?
Sr16 N3 Sr21 76.9(3) . 2_545 ?
Mo1 N4 Sr16 94.0(4) . . ?
Mo1 N4 Sr9 89.2(4) . . ?
Sr16 N4 Sr9 92.9(3) . . ?
Mo1 N4 Ca24 172.3(6) . 2_656 ?
Sr16 N4 Ca24 83.9(3) . 2_656 ?
Sr9 N4 Ca24 83.5(3) . 2_656 ?
Mo1 N4 Sr24 172.3(6) . 2_656 ?
Sr16 N4 Sr24 83.9(3) . 2_656 ?
Sr9 N4 Sr24 83.5(3) . 2_656 ?
Mo1 N4 Sr3 100.5(4) . 1_565 ?
Sr16 N4 Sr3 88.5(3) . 1_565 ?
Sr9 N4 Sr3 170.0(4) . 1_565 ?
Ca24 N4 Sr3 86.8(3) 2_656 1_565 ?
Sr24 N4 Sr3 86.8(3) 2_656 1_565 ?
Mo1 N4 Ca3 100.5(4) . 1_565 ?
Sr16 N4 Ca3 88.5(3) . 1_565 ?
Sr9 N4 Ca3 170.0(4) . 1_565 ?
Ca24 N4 Ca3 86.8(3) 2_656 1_565 ?
Sr24 N4 Ca3 86.8(3) 2_656 1_565 ?
Mo1 N4 Sr17 93.1(4) . 1_565 ?
Sr16 N4 Sr17 169.4(5) . 1_565 ?
Sr9 N4 Sr17 94.9(3) . 1_565 ?
Ca24 N4 Sr17 89.9(3) 2_656 1_565 ?
Sr24 N4 Sr17 89.9(3) 2_656 1_565 ?
Sr3 N4 Sr17 82.5(3) 1_565 1_565 ?
Ca3 N4 Sr17 82.5(3) 1_565 1_565 ?
Mo1 N4 Ca17 93.1(4) . 1_565 ?
Sr16 N4 Ca17 169.4(5) . 1_565 ?
Sr9 N4 Ca17 94.9(3) . 1_565 ?
Ca24 N4 Ca17 89.9(3) 2_656 1_565 ?
Sr24 N4 Ca17 89.9(3) 2_656 1_565 ?
Sr3 N4 Ca17 82.5(3) 1_565 1_565 ?
Ca3 N4 Ca17 82.5(3) 1_565 1_565 ?
Mo2 N5 Ca18 134.3(6) . 2_656 ?
Mo2 N5 Sr18 134.3(6) . 2_656 ?
Mo2 N5 Ca25 136.0(5) . 1_665 ?
Ca18 N5 Ca25 82.7(4) 2_656 1_665 ?
Sr18 N5 Ca25 82.7(4) 2_656 1_665 ?
Mo2 N5 Sr25 136.0(5) . 1_665 ?
Ca18 N5 Sr25 82.7(4) 2_656 1_665 ?
Sr18 N5 Sr25 82.7(4) 2_656 1_665 ?
Mo2 N5 Ca20 86.9(4) . 2_655 ?
Ca18 N5 Ca20 76.1(3) 2_656 2_655 ?
Sr18 N5 Ca20 76.1(3) 2_656 2_655 ?
Ca25 N5 Ca20 131.5(5) 1_665 2_655 ?
Sr25 N5 Ca20 131.5(5) 1_665 2_655 ?
Mo2 N5 Sr20 86.9(4) . 2_655 ?
Ca18 N5 Sr20 76.1(3) 2_656 2_655 ?
Sr18 N5 Sr20 76.1(3) 2_656 2_655 ?
Ca25 N5 Sr20 131.5(5) 1_665 2_655 ?
Sr25 N5 Sr20 131.5(5) 1_665 2_655 ?
Mo2 N5 Ca3 89.5(4) . 2_645 ?
Ca18 N5 Ca3 125.4(5) 2_656 2_645 ?
Sr18 N5 Ca3 125.4(5) 2_656 2_645 ?
Ca25 N5 Ca3 82.0(3) 1_665 2_645 ?
Sr25 N5 Ca3 82.0(3) 1_665 2_645 ?
Ca20 N5 Ca3 76.1(3) 2_655 2_645 ?
Sr20 N5 Ca3 76.1(3) 2_655 2_645 ?
Mo2 N5 Sr3 89.5(4) . 2_645 ?
Ca18 N5 Sr3 125.4(5) 2_656 2_645 ?
Sr18 N5 Sr3 125.4(5) 2_656 2_645 ?
Ca25 N5 Sr3 82.0(3) 1_665 2_645 ?
Sr25 N5 Sr3 82.0(3) 1_665 2_645 ?
Ca20 N5 Sr3 76.1(3) 2_655 2_645 ?
Sr20 N5 Sr3 76.1(3) 2_655 2_645 ?
Mo2 N5 Sr17 98.6(4) . 1_665 ?
Ca18 N5 Sr17 70.7(3) 2_656 1_665 ?
Sr18 N5 Sr17 70.7(3) 2_656 1_665 ?
Ca25 N5 Sr17 68.3(3) 1_665 1_665 ?
Sr25 N5 Sr17 68.3(3) 1_665 1_665 ?
Ca20 N5 Sr17 138.3(4) 2_655 1_665 ?
Sr20 N5 Sr17 138.3(4) 2_655 1_665 ?
Ca3 N5 Sr17 144.7(4) 2_645 1_665 ?
Sr3 N5 Sr17 144.7(4) 2_645 1_665 ?
Mo2 N6 Sr16 91.9(4) . . ?
Mo2 N6 Sr20 87.7(3) . . ?
Sr16 N6 Sr20 96.6(3) . . ?
Mo2 N6 Ca20 94.4(4) . 2_655 ?
Sr16 N6 Ca20 168.1(4) . 2_655 ?
Sr20 N6 Ca20 93.7(3) . 2_655 ?
Mo2 N6 Sr20 94.4(4) . 2_655 ?
Sr16 N6 Sr20 168.1(4) . 2_655 ?
Sr20 N6 Sr20 93.7(3) . 2_655 ?
Mo2 N6 Ca6 104.4(4) . 1_665 ?
Sr16 N6 Ca6 85.8(3) . 1_665 ?
Sr20 N6 Ca6 167.5(4) . 1_665 ?
Ca20 N6 Ca6 82.8(3) 2_655 1_665 ?
Sr20 N6 Ca6 82.8(3) 2_655 1_665 ?
Mo2 N6 Sr6 104.4(4) . 1_665 ?
Sr16 N6 Sr6 85.8(3) . 1_665 ?
Sr20 N6 Sr6 167.5(4) . 1_665 ?
Ca20 N6 Sr6 82.8(3) 2_655 1_665 ?
Sr20 N6 Sr6 82.8(3) 2_655 1_665 ?
Mo2 N6 Sr3 169.0(5) . 1_565 ?
Sr16 N6 Sr3 86.0(3) . 1_565 ?
Sr20 N6 Sr3 81.8(3) . 1_565 ?
Ca20 N6 Sr3 89.7(3) 2_655 1_565 ?
Sr20 N6 Sr3 89.7(3) 2_655 1_565 ?
Ca6 N6 Sr3 86.2(3) 1_665 1_565 ?
Sr6 N6 Sr3 86.2(3) 1_665 1_565 ?
Mo2 N6 Ca3 169.0(5) . 1_565 ?
Sr16 N6 Ca3 86.0(3) . 1_565 ?
Sr20 N6 Ca3 81.8(3) . 1_565 ?
Ca20 N6 Ca3 89.7(3) 2_655 1_565 ?
Sr20 N6 Ca3 89.7(3) 2_655 1_565 ?
Ca6 N6 Ca3 86.2(3) 1_665 1_565 ?
Sr6 N6 Ca3 86.2(3) 1_665 1_565 ?
Mo2 N7 Ca11 112.9(4) . 2_645 ?
Mo2 N7 Sr11 112.9(4) . 2_645 ?
Mo2 N7 Ca23 114.8(4) . 2_656 ?
Ca11 N7 Ca23 94.5(3) 2_645 2_656 ?
Sr11 N7 Ca23 94.5(3) 2_645 2_656 ?
Mo2 N7 Sr23 114.8(4) . 2_656 ?
Ca11 N7 Sr23 94.5(3) 2_645 2_656 ?
Sr11 N7 Sr23 94.5(3) 2_645 2_656 ?
Mo2 N7 Sr16 87.2(3) . . ?
Ca11 N7 Sr16 158.5(4) 2_645 . ?
Sr11 N7 Sr16 158.5(4) 2_645 . ?
Ca23 N7 Sr16 83.1(3) 2_656 . ?
Sr23 N7 Sr16 83.1(3) 2_656 . ?
Mo2 N7 Ca21 85.8(3) . 2_545 ?
Ca11 N7 Ca21 84.9(3) 2_645 2_545 ?
Sr11 N7 Ca21 84.9(3) 2_645 2_545 ?
Ca23 N7 Ca21 157.5(4) 2_656 2_545 ?
Sr23 N7 Ca21 157.5(4) 2_656 2_545 ?
Sr16 N7 Ca21 89.3(3) . 2_545 ?
Mo2 N7 Sr21 85.8(3) . 2_545 ?
Ca11 N7 Sr21 84.9(3) 2_645 2_545 ?
Sr11 N7 Sr21 84.9(3) 2_645 2_545 ?
Ca23 N7 Sr21 157.5(4) 2_656 2_545 ?
Sr23 N7 Sr21 157.5(4) 2_656 2_545 ?
Sr16 N7 Sr21 89.3(3) . 2_545 ?
Mo2 N7 Sr2 155.2(5) . . ?
Ca11 N7 Sr2 82.0(3) 2_645 . ?
Sr11 N7 Sr2 82.0(3) 2_645 . ?
Ca23 N7 Sr2 82.0(3) 2_656 . ?
Sr23 N7 Sr2 82.0(3) 2_656 . ?
Sr16 N7 Sr2 76.5(3) . . ?
Ca21 N7 Sr2 75.7(3) 2_545 . ?
Sr21 N7 Sr2 75.7(3) 2_545 . ?
Mo2 N8 Ca21 91.8(4) . 2_545 ?
Mo2 N8 Sr21 91.8(4) . 2_545 ?
Mo2 N8 Sr20 87.7(3) . . ?
Ca21 N8 Sr20 98.6(4) 2_545 . ?
Sr21 N8 Sr20 98.6(4) 2_545 . ?
Mo2 N8 Sr3 94.7(4) . 2_645 ?
Ca21 N8 Sr3 165.7(4) 2_545 2_645 ?
Sr21 N8 Sr3 165.7(4) 2_545 2_645 ?
Sr20 N8 Sr3 94.4(3) . 2_645 ?
Mo2 N8 Ca3 94.7(4) . 2_645 ?
Ca21 N8 Ca3 165.7(4) 2_545 2_645 ?
Sr21 N8 Ca3 165.7(4) 2_545 2_645 ?
Sr20 N8 Ca3 94.4(3) . 2_645 ?
Mo2 N8 Sr5 174.9(5) . 2_545 ?
Ca21 N8 Sr5 87.4(3) 2_545 2_545 ?
Sr21 N8 Sr5 87.4(3) 2_545 2_545 ?
Sr20 N8 Sr5 87.4(3) . 2_545 ?
Sr3 N8 Sr5 87.3(3) 2_645 2_545 ?
Ca3 N8 Sr5 87.3(3) 2_645 2_545 ?
Mo2 N8 Ca5 174.9(5) . 2_545 ?
Ca21 N8 Ca5 87.4(3) 2_545 2_545 ?
Sr21 N8 Ca5 87.4(3) 2_545 2_545 ?
Sr20 N8 Ca5 87.4(3) . 2_545 ?
Sr3 N8 Ca5 87.3(3) 2_645 2_545 ?
Ca3 N8 Ca5 87.3(3) 2_645 2_545 ?
Mo2 N8 Sr14 99.1(4) . 2_645 ?
Ca21 N8 Sr14 85.1(3) 2_545 2_645 ?
Sr21 N8 Sr14 85.1(3) 2_545 2_645 ?
Sr20 N8 Sr14 172.2(4) . 2_645 ?
Sr3 N8 Sr14 81.3(3) 2_645 2_645 ?
Ca3 N8 Sr14 81.3(3) 2_645 2_645 ?
Sr5 N8 Sr14 85.9(3) 2_545 2_645 ?
Ca5 N8 Sr14 85.9(3) 2_545 2_645 ?
Mo2 N8 Ca14 99.1(4) . 2_645 ?
Ca21 N8 Ca14 85.1(3) 2_545 2_645 ?
Sr21 N8 Ca14 85.1(3) 2_545 2_645 ?
Sr20 N8 Ca14 172.2(4) . 2_645 ?
Sr3 N8 Ca14 81.3(3) 2_645 2_645 ?
Ca3 N8 Ca14 81.3(3) 2_645 2_645 ?
Sr5 N8 Ca14 85.9(3) 2_545 2_645 ?
Ca5 N8 Ca14 85.9(3) 2_545 2_645 ?
Mo5 N9 Ca10 130.4(5) . 2_545 ?
Mo5 N9 Sr10 130.4(5) . 2_545 ?
Mo5 N9 Sr1 145.1(5) . 1_554 ?
Ca10 N9 Sr1 82.8(3) 2_545 1_554 ?
Sr10 N9 Sr1 82.8(3) 2_545 1_554 ?
Mo5 N9 Ca9 87.4(4) . 2_545 ?
Ca10 N9 Ca9 76.6(3) 2_545 2_545 ?
Sr10 N9 Ca9 76.6(3) 2_545 2_545 ?
Sr1 N9 Ca9 114.4(4) 1_554 2_545 ?
Mo5 N9 Sr9 87.4(4) . 2_545 ?
Ca10 N9 Sr9 76.6(3) 2_545 2_545 ?
Sr10 N9 Sr9 76.6(3) 2_545 2_545 ?
Sr1 N9 Sr9 114.4(4) 1_554 2_545 ?
Mo5 N9 Ca13 95.4(4) . 1_554 ?
Ca10 N9 Ca13 76.9(3) 2_545 1_554 ?
Sr10 N9 Ca13 76.9(3) 2_545 1_554 ?
Sr1 N9 Ca13 80.7(3) 1_554 1_554 ?
Ca9 N9 Ca13 147.3(4) 2_545 1_554 ?
Sr9 N9 Ca13 147.3(4) 2_545 1_554 ?
Mo5 N9 Sr13 95.4(4) . 1_554 ?
Ca10 N9 Sr13 76.9(3) 2_545 1_554 ?
Sr10 N9 Sr13 76.9(3) 2_545 1_554 ?
Sr1 N9 Sr13 80.7(3) 1_554 1_554 ?
Ca9 N9 Sr13 147.3(4) 2_545 1_554 ?
Sr9 N9 Sr13 147.3(4) 2_545 1_554 ?
Mo5 N9 Sr4 84.5(4) . 2_545 ?
Ca10 N9 Sr4 132.6(4) 2_545 2_545 ?
Sr10 N9 Sr4 132.6(4) 2_545 2_545 ?
Sr1 N9 Sr4 76.6(3) 1_554 2_545 ?
Ca9 N9 Sr4 74.0(3) 2_545 2_545 ?
Sr9 N9 Sr4 74.0(3) 2_545 2_545 ?
Ca13 N9 Sr4 138.7(4) 1_554 2_545 ?
Sr13 N9 Sr4 138.7(4) 1_554 2_545 ?
Mo5 N9 Ca4 84.5(4) . 2_545 ?
Ca10 N9 Ca4 132.6(4) 2_545 2_545 ?
Sr10 N9 Ca4 132.6(4) 2_545 2_545 ?
Sr1 N9 Ca4 76.6(3) 1_554 2_545 ?
Ca9 N9 Ca4 74.0(3) 2_545 2_545 ?
Sr9 N9 Ca4 74.0(3) 2_545 2_545 ?
Ca13 N9 Ca4 138.7(4) 1_554 2_545 ?
Sr13 N9 Ca4 138.7(4) 1_554 2_545 ?
Mo5 N10 Ca23 97.4(4) . 1_544 ?
Mo5 N10 Sr23 97.4(4) . 1_544 ?
Mo5 N10 Sr11 89.1(4) . . ?
Ca23 N10 Sr11 93.3(3) 1_544 . ?
Sr23 N10 Sr11 93.3(3) 1_544 . ?
Mo5 N10 Ca22 100.8(4) . 1_544 ?
Ca23 N10 Ca22 91.8(3) 1_544 1_544 ?
Sr23 N10 Ca22 91.8(3) 1_544 1_544 ?
Sr11 N10 Ca22 168.2(5) . 1_544 ?
Mo5 N10 Sr22 100.8(4) . 1_544 ?
Ca23 N10 Sr22 91.8(3) 1_544 1_544 ?
Sr23 N10 Sr22 91.8(3) 1_544 1_544 ?
Sr11 N10 Sr22 168.2(5) . 1_544 ?
Mo5 N10 Sr9 89.8(4) . 2_545 ?
Ca23 N10 Sr9 169.4(5) 1_544 2_545 ?
Sr23 N10 Sr9 169.4(5) 1_544 2_545 ?
Sr11 N10 Sr9 94.5(3) . 2_545 ?
Ca22 N10 Sr9 79.2(3) 1_544 2_545 ?
Sr22 N10 Sr9 79.2(3) 1_544 2_545 ?
Mo5 N10 Ca9 89.8(4) . 2_545 ?
Ca23 N10 Ca9 169.4(5) 1_544 2_545 ?
Sr23 N10 Ca9 169.4(5) 1_544 2_545 ?
Sr11 N10 Ca9 94.5(3) . 2_545 ?
Ca22 N10 Ca9 79.2(3) 1_544 2_545 ?
Sr22 N10 Ca9 79.2(3) 1_544 2_545 ?
Mo5 N10 Ca17 167.8(5) . 2_535 ?
Ca23 N10 Ca17 81.4(3) 1_544 2_535 ?
Sr23 N10 Ca17 81.4(3) 1_544 2_535 ?
Sr11 N10 Ca17 78.9(3) . 2_535 ?
Ca22 N10 Ca17 91.4(3) 1_544 2_535 ?
Sr22 N10 Ca17 91.4(3) 1_544 2_535 ?
Sr9 N10 Ca17 93.2(3) 2_545 2_535 ?
Ca9 N10 Ca17 93.2(3) 2_545 2_535 ?
Mo5 N10 Sr17 167.8(5) . 2_535 ?
Ca23 N10 Sr17 81.4(3) 1_544 2_535 ?
Sr23 N10 Sr17 81.4(3) 1_544 2_535 ?
Sr11 N10 Sr17 78.9(3) . 2_535 ?
Ca22 N10 Sr17 91.4(3) 1_544 2_535 ?
Sr22 N10 Sr17 91.4(3) 1_544 2_535 ?
Sr9 N10 Sr17 93.2(3) 2_545 2_535 ?
Ca9 N10 Sr17 93.2(3) 2_545 2_535 ?
Mo5 N11 Ca26 134.5(6) . 2_545 ?
Mo5 N11 Sr26 134.5(6) . 2_545 ?
Mo5 N11 Ca15 122.7(6) . 2_645 ?
Ca26 N11 Ca15 93.8(4) 2_545 2_645 ?
Sr26 N11 Ca15 93.8(4) 2_545 2_645 ?
Mo5 N11 Sr15 122.7(6) . 2_645 ?
Ca26 N11 Sr15 93.8(4) 2_545 2_645 ?
Sr26 N11 Sr15 93.8(4) 2_545 2_645 ?
Mo5 N11 Sr2 80.1(4) . 2_645 ?
Ca26 N11 Sr2 86.3(4) 2_545 2_645 ?
Sr26 N11 Sr2 86.3(4) 2_545 2_645 ?
Ca15 N11 Sr2 142.3(4) 2_645 2_645 ?
Sr15 N11 Sr2 142.3(4) 2_645 2_645 ?
Mo5 N11 Ca2 80.1(4) . 2_645 ?
Ca26 N11 Ca2 86.3(4) 2_545 2_645 ?
Sr26 N11 Ca2 86.3(4) 2_545 2_645 ?
Ca15 N11 Ca2 142.3(4) 2_645 2_645 ?
Sr15 N11 Ca2 142.3(4) 2_645 2_645 ?
Mo5 N11 Ca23 82.4(4) . 1_544 ?
Ca26 N11 Ca23 134.1(4) 2_545 1_544 ?
Sr26 N11 Ca23 134.1(4) 2_545 1_544 ?
Ca15 N11 Ca23 80.5(3) 2_645 1_544 ?
Sr15 N11 Ca23 80.5(3) 2_645 1_544 ?
Sr2 N11 Ca23 72.9(3) 2_645 1_544 ?
Ca2 N11 Ca23 72.9(3) 2_645 1_544 ?
Mo5 N11 Sr23 82.4(4) . 1_544 ?
Ca26 N11 Sr23 134.1(4) 2_545 1_544 ?
Sr26 N11 Sr23 134.1(4) 2_545 1_544 ?
Ca15 N11 Sr23 80.5(3) 2_645 1_544 ?
Sr15 N11 Sr23 80.5(3) 2_645 1_544 ?
Sr2 N11 Sr23 72.9(3) 2_645 1_544 ?
Ca2 N11 Sr23 72.9(3) 2_645 1_544 ?
Mo5 N11 Ca13 84.3(4) . 1_554 ?
Ca26 N11 Ca13 76.4(3) 2_545 1_554 ?
Sr26 N11 Ca13 76.4(3) 2_545 1_554 ?
Ca15 N11 Ca13 79.2(3) 2_645 1_554 ?
Sr15 N11 Ca13 79.2(3) 2_645 1_554 ?
Sr2 N11 Ca13 136.6(4) 2_645 1_554 ?
Ca2 N11 Ca13 136.6(4) 2_645 1_554 ?
Ca23 N11 Ca13 144.3(4) 1_544 1_554 ?
Sr23 N11 Ca13 144.3(4) 1_544 1_554 ?
Mo5 N11 Sr13 84.3(4) . 1_554 ?
Ca26 N11 Sr13 76.4(3) 2_545 1_554 ?
Sr26 N11 Sr13 76.4(3) 2_545 1_554 ?
Ca15 N11 Sr13 79.2(3) 2_645 1_554 ?
Sr15 N11 Sr13 79.2(3) 2_645 1_554 ?
Sr2 N11 Sr13 136.6(4) 2_645 1_554 ?
Ca2 N11 Sr13 136.6(4) 2_645 1_554 ?
Ca23 N11 Sr13 144.3(4) 1_544 1_554 ?
Sr23 N11 Sr13 144.3(4) 1_544 1_554 ?
Mo5 N12 Sr11 91.3(4) . . ?
Mo5 N12 Ca2 93.4(4) . 2_645 ?
Sr11 N12 Ca2 90.9(3) . 2_645 ?
Mo5 N12 Sr2 93.4(4) . 2_645 ?
Sr11 N12 Sr2 90.9(3) . 2_645 ?
Mo5 N12 Ca4 95.7(4) . 2_545 ?
Sr11 N12 Ca4 93.7(3) . 2_545 ?
Ca2 N12 Ca4 169.7(5) 2_645 2_545 ?
Sr2 N12 Ca4 169.7(5) 2_645 2_545 ?
Mo5 N12 Sr4 95.7(4) . 2_545 ?
Sr11 N12 Sr4 93.7(3) . 2_545 ?
Ca2 N12 Sr4 169.7(5) 2_645 2_545 ?
Sr2 N12 Sr4 169.7(5) 2_645 2_545 ?
Mo5 N12 Ca21 173.1(5) . 2_545 ?
Sr11 N12 Ca21 84.5(3) . 2_545 ?
Ca2 N12 Ca21 81.3(3) 2_645 2_545 ?
Sr2 N12 Ca21 81.3(3) 2_645 2_545 ?
Ca4 N12 Ca21 90.0(3) 2_545 2_545 ?
Sr4 N12 Ca21 90.0(3) 2_545 2_545 ?
Mo5 N12 Sr21 173.1(5) . 2_545 ?
Sr11 N12 Sr21 84.5(3) . 2_545 ?
Ca2 N12 Sr21 81.3(3) 2_645 2_545 ?
Sr2 N12 Sr21 81.3(3) 2_645 2_545 ?
Ca4 N12 Sr21 90.0(3) 2_545 2_545 ?
Sr4 N12 Sr21 90.0(3) 2_545 2_545 ?
Mo5 N12 Sr5 97.1(4) . 2_545 ?
Sr11 N12 Sr5 171.4(4) . 2_545 ?
Ca2 N12 Sr5 90.4(3) 2_645 2_545 ?
Sr2 N12 Sr5 90.4(3) 2_645 2_545 ?
Ca4 N12 Sr5 83.6(3) 2_545 2_545 ?
Sr4 N12 Sr5 83.6(3) 2_545 2_545 ?
Ca21 N12 Sr5 87.3(3) 2_545 2_545 ?
Sr21 N12 Sr5 87.3(3) 2_545 2_545 ?
Mo5 N12 Ca5 97.1(4) . 2_545 ?
Sr11 N12 Ca5 171.4(4) . 2_545 ?
Ca2 N12 Ca5 90.4(3) 2_645 2_545 ?
Sr2 N12 Ca5 90.4(3) 2_645 2_545 ?
Ca4 N12 Ca5 83.6(3) 2_545 2_545 ?
Sr4 N12 Ca5 83.6(3) 2_545 2_545 ?
Ca21 N12 Ca5 87.3(3) 2_545 2_545 ?
Sr21 N12 Ca5 87.3(3) 2_545 2_545 ?
Mo3 N13 Sr10 124.5(5) . . ?
Mo3 N13 Sr1 154.0(5) . . ?
Sr10 N13 Sr1 81.6(3) . . ?
Mo3 N13 Sr13 103.5(4) . . ?
Sr10 N13 Sr13 77.7(3) . . ?
Sr1 N13 Sr13 79.9(3) . . ?
Mo3 N13 Ca6 85.8(4) . 2_546 ?
Sr10 N13 Ca6 125.2(4) . 2_546 ?
Sr1 N13 Ca6 77.8(3) . 2_546 ?
Sr13 N13 Ca6 144.5(4) . 2_546 ?
Mo3 N13 Sr6 85.8(4) . 2_546 ?
Sr10 N13 Sr6 125.2(4) . 2_546 ?
Sr1 N13 Sr6 77.8(3) . 2_546 ?
Sr13 N13 Sr6 144.5(4) . 2_546 ?
Mo3 N13 Sr8 79.2(4) . 2_656 ?
Sr10 N13 Sr8 74.1(3) . 2_656 ?
Sr1 N13 Sr8 112.3(3) . 2_656 ?
Sr13 N13 Sr8 146.8(4) . 2_656 ?
Ca6 N13 Sr8 68.3(2) 2_546 2_656 ?
Sr6 N13 Sr8 68.3(2) 2_546 2_656 ?
Mo3 N14 Ca24 89.8(4) 2_546 2_546 ?
Mo3 N14 Sr24 89.8(4) 2_546 2_546 ?
Mo3 N14 Sr5 97.5(4) 2_546 . ?
Ca24 N14 Sr5 170.7(4) 2_546 . ?
Sr24 N14 Sr5 170.7(4) 2_546 . ?
Mo3 N14 Ca7 93.6(4) 2_546 1_455 ?
Ca24 N14 Ca7 93.6(3) 2_546 1_455 ?
Sr24 N14 Ca7 93.6(3) 2_546 1_455 ?
Sr5 N14 Ca7 91.8(3) . 1_455 ?
Mo3 N14 Sr7 93.6(4) 2_546 1_455 ?
Ca24 N14 Sr7 93.6(3) 2_546 1_455 ?
Sr24 N14 Sr7 93.6(3) 2_546 1_455 ?
Sr5 N14 Sr7 91.8(3) . 1_455 ?
Mo3 N14 Sr6 94.1(4) 2_546 . ?
Ca24 N14 Sr6 91.4(3) 2_546 . ?
Sr24 N14 Sr6 91.4(3) 2_546 . ?
Sr5 N14 Sr6 82.3(3) . . ?
Ca7 N14 Sr6 170.8(4) 1_455 . ?
Sr7 N14 Sr6 170.8(4) 1_455 . ?
Mo3 N14 Ca3 175.6(5) 2_546 1_455 ?
Ca24 N14 Ca3 86.1(3) 2_546 1_455 ?
Sr24 N14 Ca3 86.1(3) 2_546 1_455 ?
Sr5 N14 Ca3 86.9(3) . 1_455 ?
Ca7 N14 Ca3 85.3(3) 1_455 1_455 ?
Sr7 N14 Ca3 85.3(3) 1_455 1_455 ?
Sr6 N14 Ca3 87.4(3) . 1_455 ?
Mo3 N14 Sr3 175.6(5) 2_546 1_455 ?
Ca24 N14 Sr3 86.1(3) 2_546 1_455 ?
Sr24 N14 Sr3 86.1(3) 2_546 1_455 ?
Sr5 N14 Sr3 86.9(3) . 1_455 ?
Ca7 N14 Sr3 85.3(3) 1_455 1_455 ?
Sr7 N14 Sr3 85.3(3) 1_455 1_455 ?
Sr6 N14 Sr3 87.4(3) . 1_455 ?
Mo3 N15 Sr26 128.6(6) 2_546 . ?
Mo3 N15 Ca26 115.7(5) 2_546 2_446 ?
Sr26 N15 Ca26 91.0(4) . 2_446 ?
Mo3 N15 Sr26 115.7(5) 2_546 2_446 ?
Sr26 N15 Sr26 91.0(4) . 2_446 ?
Mo3 N15 Ca15 87.6(4) 2_546 2_546 ?
Sr26 N15 Ca15 139.6(5) . 2_546 ?
Ca26 N15 Ca15 87.1(3) 2_446 2_546 ?
Sr26 N15 Ca15 87.1(3) 2_446 2_546 ?
Mo3 N15 Sr15 87.6(4) 2_546 2_546 ?
Sr26 N15 Sr15 139.6(5) . 2_546 ?
Ca26 N15 Sr15 87.1(3) 2_446 2_546 ?
Sr26 N15 Sr15 87.1(3) 2_446 2_546 ?
Mo3 N15 Sr7 86.8(4) 2_546 1_455 ?
Sr26 N15 Sr7 85.2(3) . 1_455 ?
Ca26 N15 Sr7 152.9(5) 2_446 1_455 ?
Sr26 N15 Sr7 152.9(5) 2_446 1_455 ?
Ca15 N15 Sr7 78.8(3) 2_546 1_455 ?
Sr15 N15 Sr7 78.8(3) 2_546 1_455 ?
Mo3 N15 Ca7 86.8(4) 2_546 1_455 ?
Sr26 N15 Ca7 85.2(3) . 1_455 ?
Ca26 N15 Ca7 152.9(5) 2_446 1_455 ?
Sr26 N15 Ca7 152.9(5) 2_446 1_455 ?
Ca15 N15 Ca7 78.8(3) 2_546 1_455 ?
Sr15 N15 Ca7 78.8(3) 2_546 1_455 ?
Mo3 N16 Sr24 88.2(4) . . ?
Mo3 N16 Ca8 98.0(4) . 2_656 ?
Sr24 N16 Ca8 91.1(3) . 2_656 ?
Mo3 N16 Sr8 98.0(4) . 2_656 ?
Sr24 N16 Sr8 91.1(3) . 2_656 ?
Mo3 N16 Sr15 92.1(4) . . ?
Sr24 N16 Sr15 92.5(3) . . ?
Ca8 N16 Sr15 169.3(5) 2_656 . ?
Sr8 N16 Sr15 169.3(5) 2_656 . ?
Mo3 N16 Sr12 105.2(4) . . ?
Sr24 N16 Sr12 166.0(5) . . ?
Ca8 N16 Sr12 83.3(3) 2_656 . ?
Sr8 N16 Sr12 83.3(3) 2_656 . ?
Sr15 N16 Sr12 90.9(3) . . ?
Mo3 N16 Sr8 171.1(5) . . ?
Sr24 N16 Sr8 83.7(3) . . ?
Ca8 N16 Sr8 85.7(3) 2_656 . ?
Sr8 N16 Sr8 85.7(3) 2_656 . ?
Sr15 N16 Sr8 84.7(3) . . ?
Sr12 N16 Sr8 83.2(3) . . ?
Mo4 N17 Ca6 124.3(6) . 2_546 ?
Mo4 N17 Sr6 124.3(6) . 2_546 ?
Mo4 N17 Sr18 138.8(6) . . ?
Ca6 N17 Sr18 92.4(4) 2_546 . ?
Sr6 N17 Sr18 92.4(4) 2_546 . ?
Mo4 N17 Ca17 88.2(4) . 2_546 ?
Ca6 N17 Ca17 130.6(4) 2_546 2_546 ?
Sr6 N17 Ca17 130.6(4) 2_546 2_546 ?
Sr18 N17 Ca17 79.2(3) . 2_546 ?
Mo4 N17 Sr17 88.2(4) . 2_546 ?
Ca6 N17 Sr17 130.6(4) 2_546 2_546 ?
Sr6 N17 Sr17 130.6(4) 2_546 2_546 ?
Sr18 N17 Sr17 79.2(3) . 2_546 ?
Mo4 N17 Sr23 82.3(4) . . ?
Ca6 N17 Sr23 75.9(3) 2_546 . ?
Sr6 N17 Sr23 75.9(3) 2_546 . ?
Sr18 N17 Sr23 129.2(4) . . ?
Ca17 N17 Sr23 72.9(3) 2_546 . ?
Sr17 N17 Sr23 72.9(3) 2_546 . ?
Mo4 N17 Sr1 92.7(4) . . ?
Ca6 N17 Sr1 79.8(3) 2_546 . ?
Sr6 N17 Sr1 79.8(3) 2_546 . ?
Sr18 N17 Sr1 74.4(3) . . ?
Ca17 N17 Sr1 140.6(4) 2_546 . ?
Sr17 N17 Sr1 140.6(4) 2_546 . ?
Sr23 N17 Sr1 146.2(4) . . ?
Mo4 N18 Ca13 154.3(5) . 2_546 ?
Mo4 N18 Sr13 154.3(5) . 2_546 ?
Mo4 N18 Sr10 120.1(5) . . ?
Ca13 N18 Sr10 80.2(3) 2_546 . ?
Sr13 N18 Sr10 80.2(3) 2_546 . ?
Mo4 N18 Ca15 87.3(3) . 1_455 ?
Ca13 N18 Ca15 85.3(3) 2_546 1_455 ?
Sr13 N18 Ca15 85.3(3) 2_546 1_455 ?
Sr10 N18 Ca15 139.1(4) . 1_455 ?
Mo4 N18 Sr15 87.3(3) . 1_455 ?
Ca13 N18 Sr15 85.3(3) 2_546 1_455 ?
Sr13 N18 Sr15 85.3(3) 2_546 1_455 ?
Sr10 N18 Sr15 139.1(4) . 1_455 ?
Mo4 N18 Ca22 84.9(4) . 2_556 ?
Ca13 N18 Ca22 117.0(4) 2_546 2_556 ?
Sr13 N18 Ca22 117.0(4) 2_546 2_556 ?
Sr10 N18 Ca22 76.7(3) . 2_556 ?
Ca15 N18 Ca22 76.4(3) 1_455 2_556 ?
Sr15 N18 Ca22 76.4(3) 1_455 2_556 ?
Mo4 N18 Sr22 84.9(4) . 2_556 ?
Ca13 N18 Sr22 117.0(4) 2_546 2_556 ?
Sr13 N18 Sr22 117.0(4) 2_546 2_556 ?
Sr10 N18 Sr22 76.7(3) . 2_556 ?
Ca15 N18 Sr22 76.4(3) 1_455 2_556 ?
Sr15 N18 Sr22 76.4(3) 1_455 2_556 ?
Mo4 N18 Sr1 90.5(4) . . ?
Ca13 N18 Sr1 79.9(3) 2_546 . ?
Sr13 N18 Sr1 79.9(3) 2_546 . ?
Sr10 N18 Sr1 73.7(2) . . ?
Ca15 N18 Sr1 140.6(4) 1_455 . ?
Sr15 N18 Sr1 140.6(4) 1_455 . ?
Ca22 N18 Sr1 142.5(4) 2_556 . ?
Sr22 N18 Sr1 142.5(4) 2_556 . ?
Mo4 N19 Sr22 92.4(4) . . ?
Mo4 N19 Ca15 90.3(4) . 1_455 ?
Sr22 N19 Ca15 94.1(3) . 1_455 ?
Mo4 N19 Sr15 90.3(4) . 1_455 ?
Sr22 N19 Sr15 94.1(3) . 1_455 ?
Mo4 N19 Sr7 94.8(4) . 2_546 ?
Sr22 N19 Sr7 172.6(4) . 2_546 ?
Ca15 N19 Sr7 84.3(3) 1_455 2_546 ?
Sr15 N19 Sr7 84.3(3) 1_455 2_546 ?
Mo4 N19 Ca7 94.8(4) . 2_546 ?
Sr22 N19 Ca7 172.6(4) . 2_546 ?
Ca15 N19 Ca7 84.3(3) 1_455 2_546 ?
Sr15 N19 Ca7 84.3(3) 1_455 2_546 ?
Mo4 N19 Ca17 93.0(4) . 2_546 ?
Sr22 N19 Ca17 96.8(3) . 2_546 ?
Ca15 N19 Ca17 168.5(4) 1_455 2_546 ?
Sr15 N19 Ca17 168.5(4) 1_455 2_546 ?
Sr7 N19 Ca17 84.5(3) 2_546 2_546 ?
Ca7 N19 Ca17 84.5(3) 2_546 2_546 ?
Mo4 N19 Sr17 93.0(4) . 2_546 ?
Sr22 N19 Sr17 96.8(3) . 2_546 ?
Ca15 N19 Sr17 168.5(4) 1_455 2_546 ?
Sr15 N19 Sr17 168.5(4) 1_455 2_546 ?
Sr7 N19 Sr17 84.5(3) 2_546 2_546 ?
Ca7 N19 Sr17 84.5(3) 2_546 2_546 ?
Mo4 N19 Ca24 176.3(5) . 1_455 ?
Sr22 N19 Ca24 84.2(3) . 1_455 ?
Ca15 N19 Ca24 88.7(3) 1_455 1_455 ?
Sr15 N19 Ca24 88.7(3) 1_455 1_455 ?
Sr7 N19 Ca24 88.6(3) 2_546 1_455 ?
Ca7 N19 Ca24 88.6(3) 2_546 1_455 ?
Ca17 N19 Ca24 88.6(3) 2_546 1_455 ?
Sr17 N19 Ca24 88.6(3) 2_546 1_455 ?
Mo4 N19 Sr24 176.3(5) . 1_455 ?
Sr22 N19 Sr24 84.2(3) . 1_455 ?
Ca15 N19 Sr24 88.7(3) 1_455 1_455 ?
Sr15 N19 Sr24 88.7(3) 1_455 1_455 ?
Sr7 N19 Sr24 88.6(3) 2_546 1_455 ?
Ca7 N19 Sr24 88.6(3) 2_546 1_455 ?
Ca17 N19 Sr24 88.6(3) 2_546 1_455 ?
Sr17 N19 Sr24 88.6(3) 2_546 1_455 ?
Mo4 N20 Sr23 93.4(4) . . ?
Mo4 N20 Sr22 88.0(4) . . ?
Sr23 N20 Sr22 93.6(3) . . ?
Mo4 N20 Ca22 89.2(4) . 2_556 ?
Sr23 N20 Ca22 170.1(4) . 2_556 ?
Sr22 N20 Ca22 96.0(3) . 2_556 ?
Mo4 N20 Sr22 89.2(4) . 2_556 ?
Sr23 N20 Sr22 170.1(4) . 2_556 ?
Sr22 N20 Sr22 96.0(3) . 2_556 ?
Mo4 N20 Sr8 105.0(4) . 2_656 ?
Sr23 N20 Sr8 85.7(3) . 2_656 ?
Sr22 N20 Sr8 167.0(5) . 2_656 ?
Ca22 N20 Sr8 84.5(3) 2_556 2_656 ?
Sr22 N20 Sr8 84.5(3) 2_556 2_656 ?
Mo4 N20 Ca8 105.0(4) . 2_656 ?
Sr23 N20 Ca8 85.7(3) . 2_656 ?
Sr22 N20 Ca8 167.0(5) . 2_656 ?
Ca22 N20 Ca8 84.5(3) 2_556 2_656 ?
Sr22 N20 Ca8 84.5(3) 2_556 2_656 ?
Mo4 N20 Sr15 169.8(5) . 2_656 ?
Sr23 N20 Sr15 88.3(3) . 2_656 ?
Sr22 N20 Sr15 81.8(3) . 2_656 ?
Ca22 N20 Sr15 90.7(3) 2_556 2_656 ?
Sr22 N20 Sr15 90.7(3) 2_556 2_656 ?
Sr8 N20 Sr15 85.2(3) 2_656 2_656 ?
Ca8 N20 Sr15 85.2(3) 2_656 2_656 ?
Mo4 N20 Ca15 169.8(5) . 2_656 ?
Sr23 N20 Ca15 88.3(3) . 2_656 ?
Sr22 N20 Ca15 81.8(3) . 2_656 ?
Ca22 N20 Ca15 90.7(3) 2_556 2_656 ?
Sr22 N20 Ca15 90.7(3) 2_556 2_656 ?
Sr8 N20 Ca15 85.2(3) 2_656 2_656 ?
Ca8 N20 Ca15 85.2(3) 2_656 2_656 ?
Mo6 N21 Ca18 135.8(5) . 2_546 ?
Mo6 N21 Sr18 135.8(5) . 2_546 ?
Mo6 N21 Sr4 132.5(5) . . ?
Ca18 N21 Sr4 89.4(4) 2_546 . ?
Sr18 N21 Sr4 89.4(4) 2_546 . ?
Mo6 N21 Sr19 85.5(4) . . ?
Ca18 N21 Sr19 120.3(4) 2_546 . ?
Sr18 N21 Sr19 120.3(4) 2_546 . ?
Sr4 N21 Sr19 80.3(3) . . ?
Mo6 N21 Sr1 93.4(4) . 2_546 ?
Ca18 N21 Sr1 78.2(3) 2_546 2_546 ?
Sr18 N21 Sr1 78.2(3) 2_546 2_546 ?
Sr4 N21 Sr1 80.9(3) . 2_546 ?
Sr19 N21 Sr1 153.3(4) . 2_546 ?
Mo6 N21 Sr14 82.7(4) . . ?
Ca18 N21 Sr14 75.1(3) 2_546 . ?
Sr18 N21 Sr14 75.1(3) 2_546 . ?
Sr4 N21 Sr14 132.1(4) . . ?
Sr19 N21 Sr14 70.2(3) . . ?
Sr1 N21 Sr14 136.2(4) 2_546 . ?
Mo6 N22 Ca26 87.2(4) . 1_655 ?
Mo6 N22 Sr26 87.2(4) . 1_655 ?
Mo6 N22 Sr10 125.4(5) . . ?
Ca26 N22 Sr10 133.7(4) 1_655 . ?
Sr26 N22 Sr10 133.7(4) 1_655 . ?
Mo6 N22 Sr13 150.3(5) . . ?
Ca26 N22 Sr13 85.5(3) 1_655 . ?
Sr26 N22 Sr13 85.5(3) 1_655 . ?
Sr10 N22 Sr13 78.7(3) . . ?
Mo6 N22 Sr12 84.0(4) . . ?
Ca26 N22 Sr12 76.7(3) 1_655 . ?
Sr26 N22 Sr12 76.7(3) 1_655 . ?
Sr10 N22 Sr12 75.6(3) . . ?
Sr13 N22 Sr12 122.0(4) . . ?
Mo6 N22 Sr1 88.8(4) . 2_546 ?
Ca26 N22 Sr1 140.8(4) 1_655 2_546 ?
Sr26 N22 Sr1 140.8(4) 1_655 2_546 ?
Sr10 N22 Sr1 78.2(3) . 2_546 ?
Sr13 N22 Sr1 79.1(3) . 2_546 ?
Sr12 N22 Sr1 141.4(4) . 2_546 ?
Mo6 N23 Sr2 88.7(4) . . ?
Mo6 N23 Sr12 96.9(4) . . ?
Sr2 N23 Sr12 101.9(4) . . ?
Mo6 N23 Sr16 174.0(5) . . ?
Sr2 N23 Sr16 85.6(3) . . ?
Sr12 N23 Sr16 86.2(3) . . ?
Mo6 N23 Sr9 96.4(4) . . ?
Sr2 N23 Sr9 172.9(5) . . ?
Sr12 N23 Sr9 82.4(3) . . ?
Sr16 N23 Sr9 89.0(3) . . ?
Mo6 N23 Sr19 90.1(4) . . ?
Sr2 N23 Sr19 87.4(3) . . ?
Sr12 N23 Sr19 168.5(4) . . ?
Sr16 N23 Sr19 87.7(3) . . ?
Sr9 N23 Sr19 87.7(3) . . ?
Mo6 N24 Sr2 88.9(4) . . ?
Mo6 N24 Ca26 85.7(3) . 1_655 ?
Sr2 N24 Ca26 97.4(4) . 1_655 ?
Mo6 N24 Sr26 85.7(3) . 1_655 ?
Sr2 N24 Sr26 97.4(4) . 1_655 ?
Mo6 N24 Sr14 95.6(4) . . ?
Sr2 N24 Sr14 90.6(3) . . ?
Ca26 N24 Sr14 171.9(5) 1_655 . ?
Sr26 N24 Sr14 171.9(5) 1_655 . ?
Mo6 N24 Sr7 96.4(4) . . ?
Sr2 N24 Sr7 173.1(4) . . ?
Ca26 N24 Sr7 87.3(3) 1_655 . ?
Sr26 N24 Sr7 87.3(3) 1_655 . ?
Sr14 N24 Sr7 84.6(3) . . ?
Mo6 N24 Sr5 174.8(5) . 1_655 ?
Sr2 N24 Sr5 87.4(3) . 1_655 ?
Ca26 N24 Sr5 91.1(3) 1_655 1_655 ?
Sr26 N24 Sr5 91.1(3) 1_655 1_655 ?
Sr14 N24 Sr5 88.1(3) . 1_655 ?
Sr7 N24 Sr5 87.5(3) . 1_655 ?
Mo6 N24 Ca5 174.8(5) . 1_655 ?
Sr2 N24 Ca5 87.4(3) . 1_655 ?
Ca26 N24 Ca5 91.1(3) 1_655 1_655 ?
Sr26 N24 Ca5 91.1(3) 1_655 1_655 ?
Sr14 N24 Ca5 88.1(3) . 1_655 ?
Sr7 N24 Ca5 87.5(3) . 1_655 ?
Ca21 N25 Sr11 91.2(4) 2_545 . ?
Sr21 N25 Sr11 91.2(4) 2_545 . ?
Ca21 N25 Sr19 97.2(3) 2_545 . ?
Sr21 N25 Sr19 97.2(3) 2_545 . ?
Sr11 N25 Sr19 88.7(3) . . ?
Ca21 N25 Sr2 89.9(3) 2_545 . ?
Sr21 N25 Sr2 89.9(3) 2_545 . ?
Sr11 N25 Sr2 176.5(4) . . ?
Sr19 N25 Sr2 94.4(3) . . ?
Ca21 N25 Sr14 174.0(4) 2_545 . ?
Sr21 N25 Sr14 174.0(4) 2_545 . ?
Sr11 N25 Sr14 85.8(3) . . ?
Sr19 N25 Sr14 87.9(3) . . ?
Sr2 N25 Sr14 92.8(3) . . ?
Ca21 N25 Sr21 84.7(3) 2_545 1_655 ?
Sr21 N25 Sr21 84.7(3) 2_545 1_655 ?
Sr11 N25 Sr21 92.2(3) . 1_655 ?
Sr19 N25 Sr21 177.8(5) . 1_655 ?
Sr2 N25 Sr21 84.6(3) . 1_655 ?
Sr14 N25 Sr21 90.2(3) . 1_655 ?
Ca21 N25 Ca21 84.7(3) 2_545 1_655 ?
Sr21 N25 Ca21 84.7(3) 2_545 1_655 ?
Sr11 N25 Ca21 92.2(3) . 1_655 ?
Sr19 N25 Ca21 177.8(5) . 1_655 ?
Sr2 N25 Ca21 84.6(3) . 1_655 ?
Sr14 N25 Ca21 90.2(3) . 1_655 ?
Sr14 N26 Sr3 91.4(3) . . ?
Sr14 N26 Sr17 174.1(5) . . ?
Sr3 N26 Sr17 93.0(3) . . ?
Sr14 N26 Sr7 90.6(3) . . ?
Sr3 N26 Sr7 95.2(3) . . ?
Sr17 N26 Sr7 92.8(3) . . ?
Sr14 N26 Ca18 86.9(3) . 2_546 ?
Sr3 N26 Ca18 171.5(4) . 2_546 ?
Sr17 N26 Ca18 88.1(3) . 2_546 ?
Sr7 N26 Ca18 93.1(3) . 2_546 ?
Sr14 N26 Sr18 86.9(3) . 2_546 ?
Sr3 N26 Sr18 171.5(4) . 2_546 ?
Sr17 N26 Sr18 88.1(3) . 2_546 ?
Sr7 N26 Sr18 93.1(3) . 2_546 ?
Sr14 N26 Sr25 90.1(3) . . ?
Sr3 N26 Sr25 90.3(3) . . ?
Sr17 N26 Sr25 86.0(3) . . ?
Sr7 N26 Sr25 174.4(4) . . ?
Ca18 N26 Sr25 81.4(3) 2_546 . ?
Sr18 N26 Sr25 81.4(3) 2_546 . ?
Sr23 N27 Ca12 100.6(4) . 2_656 ?
Sr23 N27 Sr12 100.6(4) . 2_656 ?
Sr23 N27 Ca16 91.4(3) . 2_656 ?
Ca12 N27 Ca16 91.9(4) 2_656 2_656 ?
Sr12 N27 Ca16 91.9(4) 2_656 2_656 ?
Sr23 N27 Sr16 91.4(3) . 2_656 ?
Ca12 N27 Sr16 91.9(4) 2_656 2_656 ?
Sr12 N27 Sr16 91.9(4) 2_656 2_656 ?
Sr23 N27 Ca8 91.4(3) . 2_656 ?
Ca12 N27 Ca8 91.3(3) 2_656 2_656 ?
Sr12 N27 Ca8 91.3(3) 2_656 2_656 ?
Ca16 N27 Ca8 175.4(4) 2_656 2_656 ?
Sr16 N27 Ca8 175.4(4) 2_656 2_656 ?
Sr23 N27 Sr8 91.4(3) . 2_656 ?
Ca12 N27 Sr8 91.3(3) 2_656 2_656 ?
Sr12 N27 Sr8 91.3(3) 2_656 2_656 ?
Ca16 N27 Sr8 175.4(4) 2_656 2_656 ?
Sr16 N27 Sr8 175.4(4) 2_656 2_656 ?
Sr23 N27 Sr6 85.6(3) . 2_546 ?
Ca12 N27 Sr6 173.4(4) 2_656 2_546 ?
Sr12 N27 Sr6 173.4(4) 2_656 2_546 ?
Ca16 N27 Sr6 90.3(3) 2_656 2_546 ?
Sr16 N27 Sr6 90.3(3) 2_656 2_546 ?
Ca8 N27 Sr6 86.2(3) 2_656 2_546 ?
Sr8 N27 Sr6 86.2(3) 2_656 2_546 ?
Sr23 N27 Ca6 85.6(3) . 2_546 ?
Ca12 N27 Ca6 173.4(4) 2_656 2_546 ?
Sr12 N27 Ca6 173.4(4) 2_656 2_546 ?
Ca16 N27 Ca6 90.3(3) 2_656 2_546 ?
Sr16 N27 Ca6 90.3(3) 2_656 2_546 ?
Ca8 N27 Ca6 86.2(3) 2_656 2_546 ?
Sr8 N27 Ca6 86.2(3) 2_656 2_546 ?
Sr23 N27 Sr24 175.4(5) . . ?
Ca12 N27 Sr24 82.4(3) 2_656 . ?
Sr12 N27 Sr24 82.4(3) 2_656 . ?
Ca16 N27 Sr24 85.0(3) 2_656 . ?
Sr16 N27 Sr24 85.0(3) 2_656 . ?
Ca8 N27 Sr24 92.1(3) 2_656 . ?
Sr8 N27 Sr24 92.1(3) 2_656 . ?
Sr6 N27 Sr24 91.6(3) 2_546 . ?
Ca6 N27 Sr24 91.6(3) 2_546 . ?
Ca22 N28 Ca12 178.5(5) 1_655 2_656 ?
Sr22 N28 Ca12 178.5(5) 1_655 2_656 ?
Ca22 N28 Sr12 178.5(5) 1_655 2_656 ?
Sr22 N28 Sr12 178.5(5) 1_655 2_656 ?
Ca22 N28 Ca10 90.1(3) 1_655 2_656 ?
Sr22 N28 Ca10 90.1(3) 1_655 2_656 ?
Ca12 N28 Ca10 91.2(3) 2_656 2_656 ?
Sr12 N28 Ca10 91.2(3) 2_656 2_656 ?
Ca22 N28 Sr10 90.1(3) 1_655 2_656 ?
Sr22 N28 Sr10 90.1(3) 1_655 2_656 ?
Ca12 N28 Sr10 91.2(3) 2_656 2_656 ?
Sr12 N28 Sr10 91.2(3) 2_656 2_656 ?
Ca22 N28 Sr24 92.5(3) 1_655 . ?
Sr22 N28 Sr24 92.5(3) 1_655 . ?
Ca12 N28 Sr24 86.2(3) 2_656 . ?
Sr12 N28 Sr24 86.2(3) 2_656 . ?
Ca10 N28 Sr24 176.6(4) 2_656 . ?
Sr10 N28 Sr24 176.6(4) 2_656 . ?
Ca22 N28 Ca9 88.8(3) 1_655 2_656 ?
Sr22 N28 Ca9 88.8(3) 1_655 2_656 ?
Ca12 N28 Ca9 90.4(3) 2_656 2_656 ?
Sr12 N28 Ca9 90.4(3) 2_656 2_656 ?
Ca10 N28 Ca9 88.2(3) 2_656 2_656 ?
Sr10 N28 Ca9 88.2(3) 2_656 2_656 ?
Sr24 N28 Ca9 89.7(3) . 2_656 ?
Ca22 N28 Sr9 88.8(3) 1_655 2_656 ?
Sr22 N28 Sr9 88.8(3) 1_655 2_656 ?
Ca12 N28 Sr9 90.4(3) 2_656 2_656 ?
Sr12 N28 Sr9 90.4(3) 2_656 2_656 ?
Ca10 N28 Sr9 88.2(3) 2_656 2_656 ?
Sr10 N28 Sr9 88.2(3) 2_656 2_656 ?
Sr24 N28 Sr9 89.7(3) . 2_656 ?
Ca22 N28 Sr8 91.8(3) 1_655 . ?
Sr22 N28 Sr8 91.8(3) 1_655 . ?
Ca12 N28 Sr8 89.1(3) 2_656 . ?
Sr12 N28 Sr8 89.1(3) 2_656 . ?
Ca10 N28 Sr8 91.7(3) 2_656 . ?
Sr10 N28 Sr8 91.7(3) 2_656 . ?
Sr24 N28 Sr8 90.4(3) . . ?
Ca9 N28 Sr8 179.4(4) 2_656 . ?
Sr9 N28 Sr8 179.4(4) 2_656 . ?
Ca10 O1 Sr10 180 2_546 . ?
Sr10 O1 Sr10 180 2_546 . ?
Ca10 O1 Sr13 90.85(7) 2_546 . ?
Sr10 O1 Sr13 90.85(7) 2_546 . ?
Sr10 O1 Sr13 89.15(7) . . ?
Ca10 O1 Ca13 89.15(7) 2_546 2_546 ?
Sr10 O1 Ca13 89.15(7) 2_546 2_546 ?
Sr10 O1 Ca13 90.85(7) . 2_546 ?
Ca10 O1 Sr13 89.15(7) 2_546 2_546 ?
Sr10 O1 Sr13 89.15(7) 2_546 2_546 ?
Sr10 O1 Sr13 90.85(7) . 2_546 ?
Ca10 O1 Sr1 91.57(7) 2_546 . ?
Sr10 O1 Sr1 91.57(7) 2_546 . ?
Sr10 O1 Sr1 88.43(7) . . ?
Sr13 O1 Sr1 87.86(4) . . ?
Ca13 O1 Sr1 92.14(4) 2_546 . ?
Sr13 O1 Sr1 92.14(4) 2_546 . ?
Ca10 O1 Sr1 88.43(7) 2_546 2_546 ?
Sr10 O1 Sr1 88.43(7) 2_546 2_546 ?
Sr10 O1 Sr1 91.57(7) . 2_546 ?
Sr13 O1 Sr1 92.14(4) . 2_546 ?
Ca13 O1 Sr1 87.86(4) 2_546 2_546 ?
Sr13 O1 Sr1 87.86(4) 2_546 2_546 ?
Ca20 O2 Sr4 94.2(3) 2_545 . ?
Sr20 O2 Sr4 94.2(3) 2_545 . ?
Ca20 O2 Sr5 98.0(3) 2_545 . ?
Sr20 O2 Sr5 98.0(3) 2_545 . ?
Sr4 O2 Sr5 90.7(3) . . ?
Ca20 O2 Sr6 93.0(3) 2_545 . ?
Sr20 O2 Sr6 93.0(3) 2_545 . ?
Sr4 O2 Sr6 172.9(4) . . ?
Sr5 O2 Sr6 88.4(3) . . ?
Ca20 O2 Sr18 82.2(3) 2_545 2_546 ?
Sr20 O2 Sr18 82.2(3) 2_545 2_546 ?
Sr4 O2 Sr18 88.5(3) . 2_546 ?
Sr5 O2 Sr18 179.2(4) . 2_546 ?
Sr6 O2 Sr18 92.3(3) . 2_546 ?
Ca20 O2 Ca18 82.2(3) 2_545 2_546 ?
Sr20 O2 Ca18 82.2(3) 2_545 2_546 ?
Sr4 O2 Ca18 88.5(3) . 2_546 ?
Sr5 O2 Ca18 179.2(4) . 2_546 ?
Sr6 O2 Ca18 92.3(3) . 2_546 ?
Ca20 O2 Sr1 161.3(4) 2_545 2_546 ?
Sr20 O2 Sr1 161.3(4) 2_545 2_546 ?
Sr4 O2 Sr1 86.6(3) . 2_546 ?
Sr5 O2 Sr1 100.7(3) . 2_546 ?
Sr6 O2 Sr1 86.6(3) . 2_546 ?
Sr18 O2 Sr1 79.1(2) 2_546 2_546 ?
Ca18 O2 Sr1 79.1(2) 2_546 2_546 ?

loop_
_geom_bond_atom_site_label_1
_geom_bond_atom_site_label_2
_geom_bond_distance
_geom_bond_site_symmetry_2
_geom_bond_publ_flag
Mo1 N1 1.866(10) . ?
Mo1 N2 1.874(11) . ?
Mo1 N4 1.887(10) . ?
Mo1 N3 1.888(10) . ?
Mo1 Sr9 3.143(3) . ?
Mo1 Sr19 3.189(2) . ?
Mo1 Ca11 3.217(3) 2_545 ?
Mo1 Sr11 3.217(3) 2_545 ?
Mo1 Sr16 3.221(3) . ?
Mo2 N5 1.829(12) . ?
Mo2 N6 1.867(9) . ?
Mo2 N7 1.893(10) . ?
Mo2 N8 1.905(9) . ?
Mo2 Sr20 3.065(3) . ?
Mo2 Ca21 3.151(3) 2_545 ?
Mo2 Sr21 3.151(3) 2_545 ?
Mo2 Sr16 3.165(3) . ?
Mo2 Ca20 3.248(3) 2_655 ?
Mo2 Sr20 3.248(3) 2_655 ?
Mo3 N13 1.845(11) . ?
Mo3 N15 1.880(10) 2_546 ?
Mo3 N14 1.883(10) 2_546 ?
Mo3 N16 1.887(11) . ?
Mo3 Sr24 3.124(3) . ?
Mo3 Sr15 3.244(2) . ?
Mo3 Ca7 3.297(2) 2_646 ?
Mo3 Sr7 3.297(2) 2_646 ?
Mo3 Ca6 3.350(2) 2_546 ?
Mo3 Sr6 3.350(2) 2_546 ?
Mo4 N17 1.847(11) . ?
Mo4 N18 1.859(10) . ?
Mo4 N19 1.867(9) . ?
Mo4 N20 1.902(11) . ?
Mo4 Sr22 3.137(3) . ?
Mo4 Ca22 3.191(3) 2_556 ?
Mo4 Sr22 3.191(3) 2_556 ?
Mo4 Ca15 3.215(2) 1_455 ?
Mo4 Sr15 3.215(2) 1_455 ?
Mo4 Sr23 3.241(3) . ?
Mo5 N9 1.854(10) . ?
Mo5 N10 1.857(10) . ?
Mo5 N11 1.873(11) . ?
Mo5 N12 1.898(10) . ?
Mo5 Sr11 3.147(3) . ?
Mo5 Ca2 3.202(3) 2_645 ?
Mo5 Sr2 3.202(3) 2_645 ?
Mo5 Ca9 3.208(3) 2_545 ?
Mo5 Sr9 3.208(3) 2_545 ?
Mo5 Sr4 3.311(2) 2_545 ?
Mo5 Ca4 3.311(2) 2_545 ?
Mo6 N21 1.823(11) . ?
Mo6 N22 1.824(10) . ?
Mo6 N23 1.889(10) . ?
Mo6 N24 1.898(9) . ?
Mo6 Ca26 3.024(3) 1_655 ?
Mo6 Sr26 3.024(3) 1_655 ?
Mo6 Sr2 3.051(3) . ?
Mo6 Sr19 3.266(2) . ?
Mo6 Sr12 3.304(3) . ?
Sr1 O1 2.6363(13) . ?
Sr1 N9 2.687(10) 1_556 ?
Sr1 O2 2.724(9) 2_546 ?
Sr1 N13 2.733(11) . ?
Sr1 N21 2.894(11) 2_546 ?
Sr1 N17 3.016(11) . ?
Sr1 N22 3.039(11) 2_546 ?
Sr1 N18 3.076(10) . ?
Sr1 Sr18 3.374(3) . ?
Sr1 Sr10 3.451(3) . ?
Sr2 N25 2.407(10) . ?
Sr2 N24 2.424(11) . ?
Sr2 N23 2.438(10) . ?
Sr2 N12 2.470(10) 2_645 ?
Sr2 N7 2.837(10) . ?
Sr2 N11 2.941(12) 2_645 ?
Sr2 Mo5 3.202(3) 2_645 ?
Sr2 Ca21 3.285(3) 1_655 ?
Sr2 Sr21 3.285(3) 1_655 ?
Sr2 Ca21 3.377(4) 2_545 ?
Sr2 Sr21 3.377(4) 2_545 ?
Sr3 N26 2.420(9) . ?
Sr3 N8 2.577(10) 2_645 ?
Sr3 N4 2.636(11) 1_545 ?
Sr3 N14 2.727(10) 1_655 ?
Sr3 N6 2.739(9) 1_545 ?
Sr3 N5 2.796(11) 2_645 ?
Sr3 Mo2 3.327(2) 2_645 ?
Sr3 Ca20 3.439(3) 1_545 ?
Sr3 Sr20 3.439(3) 1_545 ?
Sr3 Sr14 3.447(3) . ?
Sr3 Sr25 3.477(2) . ?
Sr4 O2 2.342(9) . ?
Sr4 N21 2.451(11) . ?
Sr4 N3 2.510(10) 2_545 ?
Sr4 N12 2.531(9) 2_545 ?
Sr4 N1 2.547(11) . ?
Sr4 N9 2.927(10) 2_545 ?
Sr4 Mo5 3.311(2) 2_545 ?
Sr4 Ca20 3.393(3) 2_545 ?
Sr4 Sr20 3.393(3) 2_545 ?
Sr4 Sr9 3.394(3) . ?
Sr5 O2 2.458(8) . ?
Sr5 N14 2.573(10) . ?
Sr5 N12 2.593(10) 2_545 ?
Sr5 N8 2.704(9) 2_545 ?
Sr5 N24 2.766(9) 1_455 ?
Sr5 Mo3 3.381(2) 2_546 ?
Sr5 Mo5 3.397(2) 2_545 ?
Sr5 Sr6 3.430(3) . ?
Sr5 Sr21 3.566(3) . ?
Sr6 O2 2.460(9) . ?
Sr6 N17 2.505(11) 2_546 ?
Sr6 N27 2.561(10) 2_546 ?
Sr6 N14 2.640(9) . ?
Sr6 N6 2.689(9) 1_445 ?
Sr6 N13 2.935(10) 2_546 ?
Sr6 Mo3 3.350(2) 2_546 ?
Sr6 Ca23 3.354(3) 2_546 ?
Sr6 Sr23 3.354(3) 2_546 ?
Sr6 Ca20 3.448(3) 2_545 ?
Sr7 N26 2.460(9) . ?
Sr7 N14 2.590(9) 1_655 ?
Sr7 N24 2.592(10) . ?
Sr7 N19 2.631(10) 2_546 ?
Sr7 N15 2.814(11) 1_655 ?
Sr7 Mo3 3.297(2) 2_646 ?
Sr7 Mo4 3.352(2) 2_546 ?
Sr7 Sr14 3.452(3) . ?
Sr7 Ca15 3.514(3) 2_646 ?
Sr7 Sr15 3.514(3) 2_646 ?
Sr8 N27 2.490(10) 2_656 ?
Sr8 N28 2.498(10) . ?
Sr8 N16 2.557(10) 2_656 ?
Sr8 N20 2.605(10) 2_656 ?
Sr8 N16 2.666(11) . ?
Sr8 N13 3.204(11) 2_656 ?
Sr8 Mo3 3.384(2) 2_656 ?
Sr8 Ca12 3.411(3) 2_656 ?
Sr8 Sr12 3.411(3) 2_656 ?
Sr8 Ca6 3.451(3) 1_665 ?
Sr8 Sr6 3.451(3) 1_665 ?
Sr8 Sr12 3.479(3) . ?
Sr9 N28 2.411(10) 2_656 ?
Sr9 N1 2.514(10) . ?
Sr9 N4 2.539(11) . ?
Sr9 N10 2.621(10) 2_545 ?
Sr9 N23 2.644(10) . ?
Sr9 N9 2.704(11) 2_545 ?
Sr9 Mo5 3.208(3) 2_545 ?
Sr9 Sr10 3.334(3) . ?
Sr9 Ca22 3.340(3) 2_556 ?
Sr9 Sr22 3.340(3) 2_556 ?
Sr10 O1 2.300(3) . ?
Sr10 N28 2.381(10) 2_656 ?
Sr10 N13 2.545(11) . ?
Sr10 N22 2.554(10) . ?
Sr10 N18 2.650(10) . ?
Sr10 N9 2.674(11) 2_545 ?
Sr10 Sr13 3.331(3) . ?
Sr10 Ca22 3.358(3) 2_556 ?
Sr10 Sr22 3.358(3) 2_556 ?
Sr11 N25 2.374(10) . ?
Sr11 N12 2.467(10) . ?
Sr11 N7 2.512(9) 2_645 ?
Sr11 N1 2.568(10) 2_545 ?
Sr11 N10 2.569(10) . ?
Sr11 N2 2.713(12) 2_545 ?
Sr11 Mo1 3.217(3) 2_545 ?
Sr11 Sr14 3.294(3) . ?
Sr11 Sr19 3.334(3) . ?
Sr12 N28 2.364(9) 2_656 ?
Sr12 N27 2.375(10) 2_656 ?
Sr12 N23 2.495(10) . ?
Sr12 N16 2.575(10) . ?
Sr12 N22 2.953(11) . ?
Sr12 Ca24 3.260(3) 2_656 ?
Sr12 Sr24 3.260(3) 2_656 ?
Sr13 O1 2.4442(16) . ?
Sr13 N18 2.598(10) 2_546 ?
Sr13 N22 2.698(11) . ?
Sr13 N13 2.759(11) . ?
Sr13 N9 2.761(10) 1_556 ?
Sr13 N11 3.110(11) 1_556 ?
Sr13 Ca10 3.381(3) 2_546 ?
Sr13 Sr10 3.381(3) 2_546 ?
Sr13 Mo5 3.4676(19) 1_556 ?
Sr13 Ca26 3.472(3) 2_546 ?
Sr14 N26 2.394(10) . ?
Sr14 N25 2.464(10) . ?
Sr14 N2 2.477(12) 2_545 ?
Sr14 N24 2.536(10) . ?
Sr14 N8 2.712(9) 2_645 ?
Sr14 N21 3.006(11) . ?
Sr14 Ca18 3.341(4) 2_546 ?
Sr14 Sr18 3.341(4) 2_546 ?
Sr14 Sr19 3.373(3) . ?
Sr15 N11 2.484(11) 2_645 ?
Sr15 N16 2.570(10) . ?
Sr15 N19 2.607(10) 1_655 ?
Sr15 N20 2.608(11) 2_656 ?
Sr15 N18 2.712(10) 1_655 ?
Sr15 N15 2.723(12) 2_546 ?
Sr15 Mo4 3.215(2) 1_655 ?
Sr15 Ca22 3.385(3) 2_656 ?
Sr15 Sr22 3.385(3) 2_656 ?
Sr15 Ca7 3.514(3) 2_646 ?
Sr15 Sr7 3.514(3) 2_646 ?
Sr16 N27 2.418(10) 2_656 ?
Sr16 N4 2.480(10) . ?
Sr16 N6 2.493(10) . ?
Sr16 N23 2.546(10) . ?
Sr16 N7 2.630(10) . ?
Sr16 N3 2.771(11) . ?
Sr16 Ca24 3.371(3) 2_656 ?
Sr16 Sr24 3.371(3) 2_656 ?
Sr17 N26 2.435(10) . ?
Sr17 N19 2.640(10) 2_546 ?
Sr17 N10 2.695(10) 2_535 ?
Sr17 N4 2.702(10) 1_545 ?
Sr17 N17 2.809(11) 2_546 ?
Sr17 N2 2.937(11) 1_545 ?
Sr17 Mo4 3.3132(19) 2_546 ?
Sr17 Ca11 3.344(3) 2_535 ?
Sr17 Sr11 3.344(3) 2_535 ?
Sr17 N5 3.345(11) 1_445 ?
Sr17 Sr25 3.3538(18) . ?
Sr18 N5 2.388(12) 2_656 ?
Sr18 N21 2.426(12) 2_546 ?
Sr18 N26 2.462(9) 2_546 ?
Sr18 N17 2.523(12) . ?
Sr18 O2 2.568(9) 2_546 ?
Sr18 N2 3.061(12) 1_556 ?
Sr18 Ca20 3.203(3) 1_556 ?
Sr18 Sr20 3.203(3) 1_556 ?
Sr18 Ca25 3.224(2) 1_566 ?
Sr18 Sr25 3.224(2) 1_566 ?
Sr18 Ca14 3.341(4) 2_546 ?
Sr18 Sr14 3.341(4) 2_546 ?
Sr19 N25 2.397(9) . ?
Sr19 N1 2.500(10) . ?
Sr19 N3 2.646(11) . ?
Sr19 N23 2.661(10) . ?
Sr19 N1 2.677(10) 2_545 ?
Sr19 N21 2.855(12) . ?
Sr20 O2 2.291(9) 2_545 ?
Sr20 N8 2.480(9) . ?
Sr20 N3 2.492(11) . ?
Sr20 N6 2.506(9) . ?
Sr20 N6 2.520(10) 2_655 ?
Sr20 N5 2.784(11) 2_655 ?
Sr20 Ca18 3.203(3) 1_554 ?
Sr20 Sr18 3.203(3) 1_554 ?
Sr20 Mo2 3.248(3) 2_655 ?
Sr20 Ca4 3.393(3) 2_545 ?
Sr20 Sr4 3.393(3) 2_545 ?
Sr21 N25 2.371(10) 2_545 ?
Sr21 N8 2.451(10) 2_545 ?
Sr21 N25 2.473(9) 1_455 ?
Sr21 N12 2.573(10) 2_545 ?
Sr21 N7 2.662(10) 2_545 ?
Sr21 Mo2 3.151(3) 2_545 ?
Sr21 N3 3.187(10) 2_545 ?
Sr21 Ca21 3.266(5) 2_445 ?
Sr21 Sr21 3.266(5) 2_445 ?
Sr21 Sr2 3.285(3) 1_455 ?
Sr21 Ca2 3.285(3) 1_455 ?
Sr21 Sr2 3.377(4) 2_545 ?
Sr22 N28 2.363(9) 1_455 ?
Sr22 N19 2.445(10) . ?
Sr22 N20 2.562(10) . ?
Sr22 N20 2.588(10) 2_556 ?
Sr22 N10 2.620(10) 1_566 ?
Sr22 N18 2.763(11) 2_556 ?
Sr22 Mo4 3.191(3) 2_556 ?
Sr22 Ca9 3.340(3) 2_556 ?
Sr22 Sr9 3.340(3) 2_556 ?
Sr22 Ca10 3.358(3) 2_556 ?
Sr22 Sr10 3.358(3) 2_556 ?
Sr23 N27 2.372(9) . ?
Sr23 N20 2.513(10) . ?
Sr23 N10 2.530(10) 1_566 ?
Sr23 N7 2.538(10) 2_656 ?
Sr23 N17 2.923(12) . ?
Sr23 N11 3.005(12) 1_566 ?
Sr23 Mo5 3.325(3) 1_566 ?
Sr23 Ca6 3.354(3) 2_546 ?
Sr23 Sr6 3.354(3) 2_546 ?
Sr23 Ca17 3.407(3) 2_546 ?
Sr23 Sr17 3.407(3) 2_546 ?
Sr24 N28 2.405(10) . ?
Sr24 N14 2.500(10) 2_546 ?
Sr24 N16 2.550(10) . ?
Sr24 N4 2.560(10) 2_656 ?
Sr24 N27 2.570(9) . ?
Sr24 N19 2.685(10) 1_655 ?
Sr24 Ca12 3.260(3) 2_656 ?
Sr24 Sr12 3.260(3) 2_656 ?
Sr24 Ca16 3.371(3) 2_656 ?
Sr24 Sr16 3.371(3) 2_656 ?
Sr24 Ca9 3.396(4) 2_656 ?
Sr25 N26 2.483(9) . ?
Sr25 N26 2.483(9) 2_535 ?
Sr25 N5 2.493(11) 2_645 ?
Sr25 N5 2.493(11) 1_445 ?
Sr25 N2 2.529(11) 1_545 ?
Sr25 N2 2.529(11) 2_545 ?
Sr25 Ca18 3.224(2) 2_546 ?
Sr25 Sr18 3.224(2) 2_546 ?
Sr25 Ca18 3.224(2) 1_544 ?
Sr25 Sr18 3.224(2) 1_544 ?
Sr26 N15 2.355(11) . ?
Sr26 N11 2.438(12) 2_545 ?
Sr26 N15 2.488(11) 2_446 ?
Sr26 N24 2.499(10) 1_455 ?
Sr26 N22 2.502(11) 1_455 ?
Sr26 Mo6 3.024(3) 1_455 ?
Sr26 Ca12 3.404(3) 1_455 ?
Sr26 Sr12 3.404(3) 1_455 ?
Sr26 Ca26 3.457(5) 2_446 ?
Sr26 Sr26 3.457(5) 2_446 ?
Sr26 Ca13 3.472(3) 2_546 ?
Sr26 Sr13 3.472(3) 2_546 ?
N1 Ca11 2.568(10) 2_545 ?
N1 Sr11 2.568(10) 2_545 ?
N1 Ca19 2.677(10) 2_545 ?
N1 Sr19 2.677(10) 2_545 ?
N2 Ca14 2.477(12) 2_545 ?
N2 Sr14 2.477(12) 2_545 ?
N2 Ca25 2.529(11) 1_565 ?
N2 Sr25 2.529(11) 1_565 ?
N2 Ca11 2.713(12) 2_545 ?
N2 Sr11 2.713(12) 2_545 ?
N2 Sr17 2.937(11) 1_565 ?
N2 Ca17 2.937(11) 1_565 ?
N2 Sr18 3.061(12) 1_554 ?
N2 Ca18 3.061(12) 1_554 ?
N3 Ca4 2.510(10) 2_545 ?
N3 Sr4 2.510(10) 2_545 ?
N3 Sr21 3.187(10) 2_545 ?
N4 Ca24 2.560(10) 2_656 ?
N4 Sr24 2.560(10) 2_656 ?
N4 Sr3 2.636(11) 1_565 ?
N4 Ca3 2.636(11) 1_565 ?
N4 Sr17 2.702(10) 1_565 ?
N4 Ca17 2.702(10) 1_565 ?
N5 Ca18 2.388(11) 2_656 ?
N5 Sr18 2.388(11) 2_656 ?
N5 Ca25 2.493(11) 1_665 ?
N5 Sr25 2.493(11) 1_665 ?
N5 Ca20 2.784(11) 2_655 ?
N5 Sr20 2.784(11) 2_655 ?
N5 Ca3 2.796(11) 2_645 ?
N5 Sr3 2.796(11) 2_645 ?
N5 Sr17 3.345(11) 1_665 ?
N6 Ca20 2.520(10) 2_655 ?
N6 Sr20 2.520(10) 2_655 ?
N6 Ca6 2.689(9) 1_665 ?
N6 Sr6 2.689(9) 1_665 ?
N6 Sr3 2.739(9) 1_565 ?
N6 Ca3 2.739(9) 1_565 ?
N7 Ca11 2.512(9) 2_645 ?
N7 Sr11 2.512(9) 2_645 ?
N7 Ca23 2.538(10) 2_656 ?
N7 Sr23 2.538(10) 2_656 ?
N7 Ca21 2.662(10) 2_545 ?
N7 Sr21 2.662(10) 2_545 ?
N8 Ca21 2.451(10) 2_545 ?
N8 Sr21 2.451(10) 2_545 ?
N8 Sr3 2.577(10) 2_645 ?
N8 Ca3 2.577(10) 2_645 ?
N8 Sr5 2.704(9) 2_545 ?
N8 Ca5 2.704(9) 2_545 ?
N8 Sr14 2.712(9) 2_645 ?
N8 Ca14 2.712(9) 2_645 ?
N9 Ca10 2.674(10) 2_545 ?
N9 Sr10 2.674(10) 2_545 ?
N9 Sr1 2.687(10) 1_554 ?
N9 Ca9 2.704(11) 2_545 ?
N9 Sr9 2.704(11) 2_545 ?
N9 Ca13 2.761(10) 1_554 ?
N9 Sr13 2.761(10) 1_554 ?
N9 Sr4 2.927(10) 2_545 ?
N9 Ca4 2.927(10) 2_545 ?
N10 Ca23 2.530(10) 1_544 ?
N10 Sr23 2.530(10) 1_544 ?
N10 Ca22 2.620(10) 1_544 ?
N10 Sr22 2.620(10) 1_544 ?
N10 Sr9 2.621(10) 2_545 ?
N10 Ca9 2.621(10) 2_545 ?
N10 Ca17 2.695(11) 2_535 ?
N10 Sr17 2.695(11) 2_535 ?
N11 Ca26 2.438(12) 2_545 ?
N11 Sr26 2.438(12) 2_545 ?
N11 Ca15 2.484(11) 2_645 ?
N11 Sr15 2.484(11) 2_645 ?
N11 Sr2 2.941(12) 2_645 ?
N11 Ca2 2.941(12) 2_645 ?
N11 Ca23 3.005(12) 1_544 ?
N11 Sr23 3.005(12) 1_544 ?
N11 Ca13 3.110(11) 1_554 ?
N11 Sr13 3.110(11) 1_554 ?
N12 Ca2 2.470(10) 2_645 ?
N12 Sr2 2.470(10) 2_645 ?
N12 Ca4 2.531(9) 2_545 ?
N12 Sr4 2.531(9) 2_545 ?
N12 Ca21 2.573(10) 2_545 ?
N12 Sr21 2.573(10) 2_545 ?
N12 Sr5 2.593(10) 2_545 ?
N12 Ca5 2.593(10) 2_545 ?
N13 Ca6 2.935(10) 2_546 ?
N13 Sr6 2.935(10) 2_546 ?
N13 Sr8 3.204(11) 2_656 ?
N14 Mo3 1.883(10) 2_546 ?
N14 Ca24 2.500(10) 2_546 ?
N14 Sr24 2.500(10) 2_546 ?
N14 Ca7 2.590(9) 1_455 ?
N14 Sr7 2.590(9) 1_455 ?
N14 Ca3 2.727(10) 1_455 ?
N14 Sr3 2.727(10) 1_455 ?
N15 Mo3 1.880(10) 2_546 ?
N15 Ca26 2.488(11) 2_446 ?
N15 Sr26 2.488(11) 2_446 ?
N15 Ca15 2.723(12) 2_546 ?
N15 Sr15 2.723(12) 2_546 ?
N15 Sr7 2.814(11) 1_455 ?
N15 Ca7 2.814(11) 1_455 ?
N16 Ca8 2.557(10) 2_656 ?
N16 Sr8 2.557(10) 2_656 ?
N17 Ca6 2.505(11) 2_546 ?
N17 Sr6 2.505(11) 2_546 ?
N17 Ca17 2.809(11) 2_546 ?
N17 Sr17 2.809(11) 2_546 ?
N18 Ca13 2.598(10) 2_546 ?
N18 Sr13 2.598(10) 2_546 ?
N18 Ca15 2.712(10) 1_455 ?
N18 Sr15 2.712(10) 1_455 ?
N18 Ca22 2.763(11) 2_556 ?
N18 Sr22 2.763(11) 2_556 ?
N19 Ca15 2.607(10) 1_455 ?
N19 Sr15 2.607(10) 1_455 ?
N19 Sr7 2.631(10) 2_546 ?
N19 Ca7 2.631(10) 2_546 ?
N19 Ca17 2.640(10) 2_546 ?
N19 Sr17 2.640(10) 2_546 ?
N19 Ca24 2.685(10) 1_455 ?
N19 Sr24 2.685(10) 1_455 ?
N20 Ca22 2.588(10) 2_556 ?
N20 Sr22 2.588(10) 2_556 ?
N20 Sr8 2.605(10) 2_656 ?
N20 Ca8 2.605(10) 2_656 ?
N20 Sr15 2.608(11) 2_656 ?
N20 Ca15 2.608(11) 2_656 ?
N21 Ca18 2.426(11) 2_546 ?
N21 Sr18 2.426(11) 2_546 ?
N21 Sr1 2.894(11) 2_546 ?
N22 Ca26 2.502(11) 1_655 ?
N22 Sr26 2.502(11) 1_655 ?
N22 Sr1 3.039(11) 2_546 ?
N24 Ca26 2.499(10) 1_655 ?
N24 Sr26 2.499(10) 1_655 ?
N24 Sr5 2.766(9) 1_655 ?
N24 Ca5 2.766(9) 1_655 ?
N25 Ca21 2.371(10) 2_545 ?
N25 Sr21 2.371(10) 2_545 ?
N25 Sr21 2.473(9) 1_655 ?
N25 Ca21 2.473(9) 1_655 ?
N26 Ca18 2.462(9) 2_546 ?
N26 Sr18 2.462(9) 2_546 ?
N27 Ca12 2.375(10) 2_656 ?
N27 Sr12 2.375(10) 2_656 ?
N27 Ca16 2.418(10) 2_656 ?
N27 Sr16 2.418(10) 2_656 ?
N27 Ca8 2.490(10) 2_656 ?
N27 Sr8 2.490(10) 2_656 ?
N27 Sr6 2.561(10) 2_546 ?
N27 Ca6 2.561(10) 2_546 ?
N28 Ca22 2.363(9) 1_655 ?
N28 Sr22 2.363(9) 1_655 ?
N28 Ca12 2.364(9) 2_656 ?
N28 Sr12 2.364(9) 2_656 ?
N28 Ca10 2.381(10) 2_656 ?
N28 Sr10 2.381(10) 2_656 ?
N28 Ca9 2.411(10) 2_656 ?
N28 Sr9 2.411(10) 2_656 ?
O1 Ca10 2.300(3) 2_546 ?
O1 Sr10 2.300(3) 2_546 ?
O1 Ca13 2.4442(16) 2_546 ?
O1 Sr13 2.4442(16) 2_546 ?
O1 Sr1 2.6363(13) 2_546 ?
O2 Ca20 2.291(9) 2_545 ?
O2 Sr20 2.291(9) 2_545 ?
O2 Sr18 2.568(9) 2_546 ?
O2 Ca18 2.568(9) 2_546 ?
O2 Sr1 2.724(9) 2_546 ?
